data_7035890
loop_
_publ_author_name
'Ge, Jing-Yuan'
'Ru, Jing'
'Gao, Feng'
'Song, You'
'Zhou, Xin-Hui'
'Zuo, Jing-Lin'

_publ_section_title
;
 Pentanuclear lanthanide pyramids based on thiacalix[4]arene ligand
 exhibiting slow magnetic relaxation.
;
_journal_issue 35
_journal_name_full 'Dalton transactions (Cambridge, England : 2003)'
_journal_page_first 15481
_journal_page_last 15490
_journal_paper_doi 10.1039/c5dt02062j
_journal_volume 44
_journal_year 2015
_chemical_formula_moiety 'C145 H189 Dy5 O26 S12'
_chemical_formula_sum 'C145 H189 Dy5 O26 S12'
_chemical_formula_weight 3545.18
_chemical_name_systematic
; 
 ? 
;
_space_group_IT_number 15
_symmetry_cell_setting monoclinic
_symmetry_space_group_name_Hall '-C 2yc'
_symmetry_space_group_name_H-M 'C 1 2/c 1'
_atom_sites_solution_hydrogens geom
_atom_sites_solution_primary direct
_atom_sites_solution_secondary difmap
_audit_creation_method SHELXL-97
_audit_update_record
;
2015-07-10 deposited with the CCDC.
2015-07-20 downloaded from the CCDC.
;
_cell_angle_alpha 90.00
_cell_angle_beta 91.9410(10)
_cell_angle_gamma 90.00
_cell_formula_units_Z 8
_cell_length_a 55.691(4)
_cell_length_b 15.6952(12)
_cell_length_c 41.884(3)
_cell_measurement_reflns_used 9988
_cell_measurement_temperature 123(2)
_cell_measurement_theta_max 27.02
_cell_measurement_theta_min 2.28
_cell_volume 36589(5)
_computing_cell_refinement 'Bruker SMART'
_computing_data_collection 'Bruker SMART'
_computing_data_reduction 'Bruker SAINT'
_computing_molecular_graphics 'Bruker SHELXTL'
_computing_publication_material 'Bruker SHELXTL'
_computing_structure_refinement 'SHELXL-97 (Sheldrick, 1997)'
_computing_structure_solution 'SHELXS-97 (Sheldrick, 1990)'
_diffrn_ambient_temperature 123(2)
_diffrn_measured_fraction_theta_full 1.000
_diffrn_measured_fraction_theta_max 1.000
_diffrn_measurement_device_type 'CCD area detector'
_diffrn_measurement_method 'phi and omega scans'
_diffrn_radiation_monochromator graphite
_diffrn_radiation_source 'fine-focus sealed tube'
_diffrn_radiation_type MoK\a
_diffrn_radiation_wavelength 0.71073
_diffrn_reflns_av_R_equivalents 0.0350
_diffrn_reflns_av_unetI/netI 0.0399
_diffrn_reflns_limit_h_max 51
_diffrn_reflns_limit_h_min -66
_diffrn_reflns_limit_k_max 18
_diffrn_reflns_limit_k_min -18
_diffrn_reflns_limit_l_max 49
_diffrn_reflns_limit_l_min -49
_diffrn_reflns_number 101838
_diffrn_reflns_theta_full 25.02
_diffrn_reflns_theta_max 25.02
_diffrn_reflns_theta_min 0.73
_exptl_absorpt_coefficient_mu 2.209
_exptl_absorpt_correction_T_max 0.4720
_exptl_absorpt_correction_T_min 0.4502
_exptl_absorpt_correction_type multi-scan
_exptl_absorpt_process_details sadabs
_exptl_crystal_colour colourless
_exptl_crystal_density_diffrn 1.287
_exptl_crystal_density_method 'not measured'
_exptl_crystal_description block
_exptl_crystal_F_000 14312
_exptl_crystal_size_max 0.43
_exptl_crystal_size_mid 0.42
_exptl_crystal_size_min 0.40
_platon_squeeze_details ' '
_refine_diff_density_max 1.081
_refine_diff_density_min -1.740
_refine_diff_density_rms 0.120
_refine_ls_extinction_method none
_refine_ls_goodness_of_fit_ref 1.062
_refine_ls_hydrogen_treatment mixed
_refine_ls_matrix_type fullcycle
_refine_ls_number_parameters 1961
_refine_ls_number_reflns 32311
_refine_ls_number_restraints 0
_refine_ls_restrained_S_all 1.062
_refine_ls_R_factor_all 0.0592
_refine_ls_R_factor_gt 0.0437
_refine_ls_shift/su_max 0.001
_refine_ls_shift/su_mean 0.000
_refine_ls_structure_factor_coef Fsqd
_refine_ls_weighting_details 'calc w=1/[\s^2^(Fo^2^)+(0.0833P)^2^+44.5500P] where P=(Fo^2^+2Fc^2^)/3'
_refine_ls_weighting_scheme calc
_refine_ls_wR_factor_gt 0.1291
_refine_ls_wR_factor_ref 0.1371
_reflns_number_gt 24718
_reflns_number_total 32311
_reflns_threshold_expression >2sigma(I)
_cod_data_source_file c5dt02062j2.cif
_cod_data_source_block 1
_cod_depositor_comments
;
The following automatic conversions were performed:

'_symmetry_cell_setting' value 'Monoclinic' changed to 'monoclinic'
according to
/usr/data/users/saulius/crontab/automatic-downloads/rss-feeds/RSC/lib/dictionaries/cif_core.dic
dictionary named 'cif_core.dic' version 2.4.2 from 2011-04-26.

Automatic conversion script
Id: cif_fix_values 3271 2015-04-21 07:52:19Z andrius 

 Adding full bibliography for 7035887--7035892.cif.
;
_cod_original_sg_symbol_H-M C2/c
_cod_database_code 7035890

loop_
_symmetry_equiv_pos_as_xyz
'x, y, z'
'-x, y, -z+1/2'
'x+1/2, y+1/2, z'
'-x+1/2, y+1/2, -z+1/2'
'-x, -y, -z'
'x, -y, z-1/2'
'-x+1/2, -y+1/2, -z'
'x+1/2, -y+1/2, z-1/2'

loop_
_atom_site_label
_atom_site_type_symbol
_atom_site_fract_x
_atom_site_fract_y
_atom_site_fract_z
_atom_site_U_iso_or_equiv
_atom_site_adp_type
_atom_site_occupancy
_atom_site_symmetry_multiplicity
_atom_site_calc_flag
_atom_site_refinement_flags
_atom_site_disorder_assembly
_atom_site_disorder_group
Dy1 Dy 0.391373(5) 0.591623(17) 0.439252(6) 0.03426(8) Uani 1 1 d . . .
Dy2 Dy 0.339969(5) 0.727752(17) 0.414325(6) 0.03520(8) Uani 1 1 d . . .
Dy3 Dy 0.330155(5) 0.560948(17) 0.354889(6) 0.03408(8) Uani 1 1 d . . .
Dy4 Dy 0.381937(5) 0.427996(17) 0.378925(7) 0.03670(8) Uani 1 1 d . . .
Dy5 Dy 0.387774(5) 0.661056(17) 0.358044(6) 0.03507(8) Uani 1 1 d . . .
O1 O 0.32874(9) 0.8145(3) 0.30374(11) 0.0619(13) Uani 1 1 d . A .
O2 O 0.31139(8) 0.6130(3) 0.31243(10) 0.0524(11) Uani 1 1 d . . .
O3 O 0.36813(7) 0.5248(3) 0.33536(9) 0.0407(9) Uani 1 1 d . D .
O4 O 0.38165(8) 0.7124(3) 0.30960(10) 0.0517(11) Uani 1 1 d . E .
O5 O 0.33872(7) 0.4335(2) 0.38236(10) 0.0422(10) Uani 1 1 d . . .
O6 O 0.37917(7) 0.4518(3) 0.43563(10) 0.0436(10) Uani 1 1 d . . .
O7 O 0.35237(7) 0.6265(3) 0.45525(9) 0.0415(9) Uani 1 1 d . . .
O8 O 0.31333(7) 0.6101(3) 0.40151(10) 0.0428(10) Uani 1 1 d . F .
O9 O 0.42956(7) 0.5997(3) 0.45257(11) 0.0515(11) Uani 1 1 d . D .
O10 O 0.38422(7) 0.7238(2) 0.41429(9) 0.0388(9) Uani 1 1 d . . .
O11 O 0.42433(7) 0.7120(3) 0.36124(10) 0.0475(10) Uani 1 1 d . B .
O12 O 0.46200(8) 0.5574(3) 0.38860(10) 0.0500(11) Uani 1 1 d . C .
O13 O 0.36121(6) 0.5771(2) 0.39624(9) 0.0382(9) Uani 1 1 d . . .
H13 H 0.3543 0.5479 0.4092 0.046 Uiso 1 1 d R . .
O14 O 0.40618(7) 0.5503(2) 0.38991(9) 0.0384(9) Uani 1 1 d . . .
H14P H 0.4236 0.5434 0.3887 0.046 Uiso 1 1 calc R . .
O15 O 0.34597(7) 0.6986(2) 0.35965(9) 0.0389(9) Uani 1 1 d . . .
H15A H 0.3400 0.7410 0.3441 0.047 Uiso 1 1 calc R . .
O16 O 0.41131(8) 0.4005(3) 0.34289(11) 0.0546(12) Uani 1 1 d . . .
O17 O 0.36730(8) 0.3241(3) 0.34520(11) 0.0547(11) Uani 1 1 d . . .
O18 O 0.41447(8) 0.3520(3) 0.40610(12) 0.0602(13) Uani 1 1 d . . .
H18 H 0.4205 0.3755 0.4219 0.072 Uiso 1 1 d R . .
O19 O 0.34560(7) 0.8666(3) 0.39888(10) 0.0484(10) Uani 1 1 d . . .
O20 O 0.34776(7) 0.8062(3) 0.45958(10) 0.0493(11) Uani 1 1 d . . .
O21 O 0.30140(8) 0.7850(3) 0.39493(11) 0.0536(11) Uani 1 1 d . . .
H21 H 0.2946 0.7606 0.3799 0.064 Uiso 1 1 d R . .
O22 O 0.30684(16) 0.4149(6) 0.4761(2) 0.136(3) Uani 1 1 d . . .
O23 O 0.2401(2) 0.2576(9) 0.3285(3) 0.216(6) Uani 1 1 d . . .
O24 O 0.4432(4) 0.4996(16) 0.5679(5) 0.358(12) Uani 1 1 d . . .
O25 O 0.43557(12) 0.4186(4) 0.45584(16) 0.099(2) Uani 1 1 d . . .
H25 H 0.4341 0.4704 0.4575 0.119 Uiso 1 1 calc R . .
O26 O 0.27878(11) 0.7121(4) 0.34693(14) 0.0933(19) Uani 1 1 d . . .
H26 H 0.2881 0.6831 0.3368 0.112 Uiso 1 1 calc R . .
S1 S 0.28473(3) 0.73690(13) 0.26957(4) 0.0602(5) Uani 1 1 d . . .
S2 S 0.32491(3) 0.43060(10) 0.30525(4) 0.0447(4) Uani 1 1 d . . .
S3 S 0.41629(3) 0.57212(11) 0.30807(4) 0.0491(4) Uani 1 1 d . . .
S4 S 0.37672(4) 0.87962(13) 0.27681(5) 0.0664(5) Uani 1 1 d . . .
S5 S 0.28609(3) 0.47156(10) 0.36628(4) 0.0429(4) Uani 1 1 d . . .
S6 S 0.36311(3) 0.27881(10) 0.41212(4) 0.0430(4) Uani 1 1 d . . .
S7 S 0.38405(3) 0.52606(10) 0.50238(4) 0.0429(4) Uani 1 1 d . . .
S8 S 0.30346(3) 0.70778(10) 0.46159(4) 0.0453(4) Uani 1 1 d . . .
S9 S 0.48210(3) 0.55230(13) 0.45815(5) 0.0623(5) Uani 1 1 d . . .
S10 S 0.40015(3) 0.72656(10) 0.48546(4) 0.0421(3) Uani 1 1 d . . .
S11 S 0.39077(3) 0.85448(10) 0.36203(4) 0.0435(4) Uani 1 1 d . . .
S12 S 0.47213(3) 0.68328(12) 0.33382(4) 0.0556(4) Uani 1 1 d . . .
C1 C 0.3610(4) 0.7205(14) 0.1635(5) 0.111(7) Uani 0.568(14) 1 d P A 1
H1A H 0.3740 0.7430 0.1765 0.167 Uiso 0.568(14) 1 calc PR A 1
H1B H 0.3651 0.7225 0.1414 0.167 Uiso 0.568(14) 1 calc PR A 1
H1C H 0.3580 0.6626 0.1695 0.167 Uiso 0.568(14) 1 calc PR A 1
C1' C 0.3213(5) 0.8407(17) 0.1521(6) 0.106(9) Uani 0.432(14) 1 d P A 2
H1'1 H 0.3055 0.8173 0.1496 0.159 Uiso 0.432(14) 1 calc PR A 2
H1'2 H 0.3272 0.8549 0.1315 0.159 Uiso 0.432(14) 1 calc PR A 2
H1'3 H 0.3208 0.8912 0.1650 0.159 Uiso 0.432(14) 1 calc PR A 2
C2 C 0.3407(4) 0.8628(13) 0.1527(4) 0.108(7) Uani 0.568(14) 1 d P A 1
H2A H 0.3260 0.8941 0.1546 0.163 Uiso 0.568(14) 1 calc PR A 1
H2B H 0.3440 0.8557 0.1305 0.163 Uiso 0.568(14) 1 calc PR A 1
H2C H 0.3536 0.8934 0.1632 0.163 Uiso 0.568(14) 1 calc PR A 1
C2' C 0.3306(5) 0.6833(17) 0.1596(6) 0.104(9) Uani 0.432(14) 1 d P A 2
H2'1 H 0.3391 0.6438 0.1734 0.157 Uiso 0.432(14) 1 calc PR A 2
H2'2 H 0.3344 0.6720 0.1378 0.157 Uiso 0.432(14) 1 calc PR A 2
H2'3 H 0.3136 0.6769 0.1620 0.157 Uiso 0.432(14) 1 calc PR A 2
C3 C 0.3169(4) 0.7268(13) 0.1530(4) 0.102(7) Uani 0.568(14) 1 d P A 1
H3A H 0.3155 0.6719 0.1628 0.153 Uiso 0.568(14) 1 calc PR A 1
H3B H 0.3194 0.7198 0.1306 0.153 Uiso 0.568(14) 1 calc PR A 1
H3C H 0.3024 0.7587 0.1559 0.153 Uiso 0.568(14) 1 calc PR A 1
C3' C 0.3642(5) 0.7883(18) 0.1595(6) 0.106(9) Uani 0.432(14) 1 d P A 2
H3'1 H 0.3691 0.8448 0.1654 0.159 Uiso 0.432(14) 1 calc PR A 2
H3'2 H 0.3655 0.7811 0.1369 0.159 Uiso 0.432(14) 1 calc PR A 2
H3'3 H 0.3743 0.7475 0.1705 0.159 Uiso 0.432(14) 1 calc PR A 2
C4 C 0.3381(2) 0.7746(7) 0.1684(2) 0.102(3) Uani 1 1 d . . .
C5 C 0.33538(17) 0.7873(6) 0.2040(2) 0.086(3) Uani 1 1 d . A .
C6 C 0.35308(16) 0.8252(6) 0.2227(2) 0.079(2) Uani 1 1 d . . .
H6 H 0.3668 0.8449 0.2129 0.094 Uiso 1 1 calc R A .
C7 C 0.35142(14) 0.8353(5) 0.25569(18) 0.067(2) Uani 1 1 d . A .
C8 C 0.33020(14) 0.8079(5) 0.27070(17) 0.0623(19) Uani 1 1 d . . .
C9 C 0.31202(14) 0.7737(5) 0.25245(17) 0.064(2) Uani 1 1 d . A .
C10 C 0.31447(16) 0.7631(5) 0.22023(19) 0.075(2) Uani 1 1 d . . .
H10 H 0.3018 0.7388 0.2084 0.090 Uiso 1 1 calc R A .
C10A C 0.4697(6) 0.9981(19) 0.2715(7) 0.090(10) Uani 0.318(13) 1 d P B 2
H10M H 0.4789 0.9465 0.2710 0.134 Uiso 0.318(13) 1 calc PR B 2
H10N H 0.4794 1.0451 0.2649 0.134 Uiso 0.318(13) 1 calc PR B 2
H10O H 0.4559 0.9929 0.2572 0.134 Uiso 0.318(13) 1 calc PR B 2
C10B C 0.4426(6) 1.0842(19) 0.3064(8) 0.092(11) Uani 0.318(13) 1 d P B 2
H10J H 0.4271 1.0612 0.3007 0.139 Uiso 0.318(13) 1 calc PR B 2
H10K H 0.4466 1.1280 0.2915 0.139 Uiso 0.318(13) 1 calc PR B 2
H10L H 0.4424 1.1080 0.3275 0.139 Uiso 0.318(13) 1 calc PR B 2
C10C C 0.4837(5) 1.0380(19) 0.3269(8) 0.093(11) Uani 0.318(13) 1 d P B 2
H10P H 0.4792 1.0435 0.3487 0.140 Uiso 0.318(13) 1 calc PR B 2
H10Q H 0.4901 1.0912 0.3198 0.140 Uiso 0.318(13) 1 calc PR B 2
H10R H 0.4957 0.9944 0.3254 0.140 Uiso 0.318(13) 1 calc PR B 2
C11 C 0.24269(18) 0.4642(8) 0.2008(2) 0.114(4) Uani 1 1 d . . .
H11A H 0.2376 0.4360 0.2198 0.171 Uiso 1 1 calc R . .
H11B H 0.2358 0.4361 0.1823 0.171 Uiso 1 1 calc R . .
H11C H 0.2375 0.5225 0.2011 0.171 Uiso 1 1 calc R . .
C11A C 0.5262(5) 0.8403(18) 0.4601(7) 0.097(10) Uani 0.360(14) 1 d P C 2
H11P H 0.5112 0.8256 0.4693 0.145 Uiso 0.360(14) 1 calc PR C 2
H11Q H 0.5308 0.8967 0.4667 0.145 Uiso 0.360(14) 1 calc PR C 2
H11R H 0.5384 0.8004 0.4671 0.145 Uiso 0.360(14) 1 calc PR C 2
C11B C 0.5114(5) 0.9174(17) 0.4098(7) 0.095(10) Uani 0.360(14) 1 d P C 2
H11S H 0.5087 0.9100 0.3872 0.143 Uiso 0.360(14) 1 calc PR C 2
H11T H 0.5217 0.9657 0.4137 0.143 Uiso 0.360(14) 1 calc PR C 2
H11U H 0.4963 0.9266 0.4197 0.143 Uiso 0.360(14) 1 calc PR C 2
C11C C 0.5478(5) 0.8228(18) 0.4081(7) 0.094(10) Uani 0.360(14) 1 d P C 2
H11M H 0.5548 0.7707 0.4159 0.140 Uiso 0.360(14) 1 calc PR C 2
H11N H 0.5584 0.8695 0.4132 0.140 Uiso 0.360(14) 1 calc PR C 2
H11O H 0.5453 0.8193 0.3853 0.140 Uiso 0.360(14) 1 calc PR C 2
C12 C 0.27907(19) 0.5129(7) 0.1711(2) 0.106(3) Uani 1 1 d . . .
H12A H 0.2785 0.5726 0.1761 0.159 Uiso 1 1 calc R . .
H12B H 0.2689 0.5015 0.1527 0.159 Uiso 1 1 calc R . .
H12C H 0.2953 0.4969 0.1668 0.159 Uiso 1 1 calc R . .
C13 C 0.2783(2) 0.3699(7) 0.1947(3) 0.121(4) Uani 1 1 d . . .
H13A H 0.2954 0.3659 0.1981 0.182 Uiso 1 1 calc R . .
H13B H 0.2740 0.3525 0.1732 0.182 Uiso 1 1 calc R . .
H13C H 0.2704 0.3335 0.2095 0.182 Uiso 1 1 calc R . .
C14 C 0.27033(15) 0.4613(6) 0.19963(19) 0.076(2) Uani 1 1 d . . .
C15 C 0.28110(13) 0.4996(5) 0.23014(17) 0.064(2) Uani 1 1 d . . .
C16 C 0.27794(13) 0.5861(5) 0.23666(17) 0.062(2) Uani 1 1 d . . .
H16 H 0.2688 0.6190 0.2223 0.074 Uiso 1 1 calc R . .
C17 C 0.28794(13) 0.6248(5) 0.26386(16) 0.0578(18) Uani 1 1 d . . .
C18 C 0.30211(12) 0.5782(4) 0.28586(15) 0.0512(17) Uani 1 1 d . . .
C19 C 0.30588(11) 0.4920(4) 0.27849(15) 0.0494(16) Uani 1 1 d . . .
C20 C 0.29529(13) 0.4544(5) 0.25160(16) 0.0611(19) Uani 1 1 d . . .
H20 H 0.2979 0.3967 0.2480 0.073 Uiso 1 1 calc R . .
C21 C 0.3591(3) 0.4033(13) 0.1875(4) 0.098(6) Uani 0.610(9) 1 d P D 1
H21A H 0.3464 0.3759 0.1985 0.147 Uiso 0.610(9) 1 calc PR D 1
H21B H 0.3616 0.3741 0.1677 0.147 Uiso 0.610(9) 1 calc PR D 1
H21C H 0.3548 0.4615 0.1831 0.147 Uiso 0.610(9) 1 calc PR D 1
C21' C 0.4076(4) 0.3639(18) 0.2070(6) 0.092(8) Uani 0.390(9) 1 d P D 2
H21D H 0.4189 0.4093 0.2043 0.139 Uiso 0.390(9) 1 calc PR D 2
H21E H 0.4084 0.3251 0.1894 0.139 Uiso 0.390(9) 1 calc PR D 2
H21F H 0.4114 0.3342 0.2266 0.139 Uiso 0.390(9) 1 calc PR D 2
C22 C 0.4027(3) 0.4470(12) 0.1924(4) 0.098(6) Uani 0.610(9) 1 d P D 1
H22A H 0.3998 0.5073 0.1928 0.147 Uiso 0.610(9) 1 calc PR D 1
H22B H 0.4037 0.4282 0.1707 0.147 Uiso 0.610(9) 1 calc PR D 1
H22C H 0.4175 0.4346 0.2039 0.147 Uiso 0.610(9) 1 calc PR D 1
C22' C 0.3638(5) 0.3333(18) 0.1987(6) 0.095(9) Uani 0.390(9) 1 d P D 2
H22D H 0.3681 0.2803 0.2087 0.143 Uiso 0.390(9) 1 calc PR D 2
H22E H 0.3634 0.3264 0.1759 0.143 Uiso 0.390(9) 1 calc PR D 2
H22F H 0.3482 0.3506 0.2054 0.143 Uiso 0.390(9) 1 calc PR D 2
C23 C 0.3901(3) 0.3070(12) 0.2134(4) 0.104(6) Uani 0.610(9) 1 d P D 1
H23A H 0.4027 0.3046 0.2296 0.156 Uiso 0.610(9) 1 calc PR D 1
H23B H 0.3958 0.2842 0.1938 0.156 Uiso 0.610(9) 1 calc PR D 1
H23C H 0.3766 0.2740 0.2201 0.156 Uiso 0.610(9) 1 calc PR D 1
C23' C 0.3805(5) 0.4788(17) 0.1853(6) 0.099(9) Uani 0.390(9) 1 d P D 2
H23D H 0.3644 0.5003 0.1845 0.149 Uiso 0.390(9) 1 calc PR D 2
H23E H 0.3849 0.4616 0.1642 0.149 Uiso 0.390(9) 1 calc PR D 2
H23F H 0.3913 0.5226 0.1929 0.149 Uiso 0.390(9) 1 calc PR D 2
C24 C 0.38216(18) 0.4009(7) 0.2082(2) 0.090(3) Uani 1 1 d . . .
C25 C 0.37765(15) 0.4363(6) 0.24103(19) 0.073(2) Uani 1 1 d . D .
C26 C 0.35717(14) 0.4229(5) 0.25787(17) 0.063(2) Uani 1 1 d . . .
H26A H 0.3448 0.3918 0.2479 0.075 Uiso 1 1 calc R D .
C27 C 0.35362(12) 0.4521(4) 0.28816(15) 0.0513(16) Uani 1 1 d . D .
C28 C 0.37146(11) 0.4987(4) 0.30407(14) 0.0435(14) Uani 1 1 d . . .
C29 C 0.39226(12) 0.5143(4) 0.28870(16) 0.0521(16) Uani 1 1 d . D .
C30 C 0.39554(13) 0.4848(5) 0.25841(17) 0.064(2) Uani 1 1 d . . .
H30 H 0.4099 0.4967 0.2487 0.076 Uiso 1 1 calc R D .
C31 C 0.4500(3) 0.6780(11) 0.1922(4) 0.097(6) Uani 0.587(13) 1 d P E 1
H31A H 0.4569 0.6303 0.2035 0.146 Uiso 0.587(13) 1 calc PR E 1
H31B H 0.4591 0.6893 0.1736 0.146 Uiso 0.587(13) 1 calc PR E 1
H31C H 0.4337 0.6653 0.1858 0.146 Uiso 0.587(13) 1 calc PR E 1
C31' C 0.4628(4) 0.8424(15) 0.2161(6) 0.091(8) Uani 0.413(13) 1 d P E 2
H31D H 0.4509 0.8865 0.2139 0.137 Uiso 0.413(13) 1 calc PR E 2
H31E H 0.4741 0.8478 0.1994 0.137 Uiso 0.413(13) 1 calc PR E 2
H31F H 0.4711 0.8475 0.2364 0.137 Uiso 0.413(13) 1 calc PR E 2
C32 C 0.4475(3) 0.8410(12) 0.1965(4) 0.103(7) Uani 0.587(13) 1 d P E 1
H32A H 0.4322 0.8421 0.1852 0.154 Uiso 0.587(13) 1 calc PR E 1
H32B H 0.4600 0.8479 0.1815 0.154 Uiso 0.587(13) 1 calc PR E 1
H32C H 0.4483 0.8865 0.2118 0.154 Uiso 0.587(13) 1 calc PR E 1
C32' C 0.4683(4) 0.6809(17) 0.2143(6) 0.098(9) Uani 0.413(13) 1 d P E 2
H32D H 0.4709 0.6618 0.2360 0.148 Uiso 0.413(13) 1 calc PR E 2
H32E H 0.4833 0.6989 0.2059 0.148 Uiso 0.413(13) 1 calc PR E 2
H32F H 0.4617 0.6351 0.2016 0.148 Uiso 0.413(13) 1 calc PR E 2
C33 C 0.4757(3) 0.7595(12) 0.2317(4) 0.098(6) Uani 0.587(13) 1 d P E 1
H33A H 0.4757 0.8042 0.2473 0.147 Uiso 0.587(13) 1 calc PR E 1
H33B H 0.4880 0.7706 0.2166 0.147 Uiso 0.587(13) 1 calc PR E 1
H33C H 0.4789 0.7060 0.2421 0.147 Uiso 0.587(13) 1 calc PR E 1
C33' C 0.4358(4) 0.7493(17) 0.1814(5) 0.095(8) Uani 0.413(13) 1 d P E 2
H33D H 0.4233 0.7078 0.1834 0.142 Uiso 0.413(13) 1 calc PR E 2
H33E H 0.4462 0.7325 0.1648 0.142 Uiso 0.413(13) 1 calc PR E 2
H33F H 0.4288 0.8037 0.1763 0.142 Uiso 0.413(13) 1 calc PR E 2
C34 C 0.45060(17) 0.7559(7) 0.2137(2) 0.089(3) Uani 1 1 d . . .
C35 C 0.43257(15) 0.7462(6) 0.2397(2) 0.075(2) Uani 1 1 d . E .
C36 C 0.43253(13) 0.6748(5) 0.25958(18) 0.065(2) Uani 1 1 d . . .
H36 H 0.4443 0.6336 0.2573 0.078 Uiso 1 1 calc R E .
C37 C 0.41551(12) 0.6631(5) 0.28270(16) 0.0534(17) Uani 1 1 d . E .
C38 C 0.39756(12) 0.7253(4) 0.28745(16) 0.0541(17) Uani 1 1 d . . .
C39 C 0.39799(13) 0.7976(5) 0.26916(17) 0.0600(18) Uani 1 1 d . E .
C40 C 0.41478(14) 0.8090(5) 0.24607(19) 0.071(2) Uani 1 1 d . . .
H40 H 0.4145 0.8593 0.2343 0.085 Uiso 1 1 calc R E .
C41 C 0.24865(18) 0.1898(7) 0.4129(3) 0.123(4) Uani 1 1 d . . .
H41A H 0.2473 0.2258 0.4313 0.185 Uiso 1 1 calc R . .
H41B H 0.2385 0.1409 0.4150 0.185 Uiso 1 1 calc R . .
H41C H 0.2439 0.2208 0.3940 0.185 Uiso 1 1 calc R . .
C42 C 0.2760(2) 0.0982(7) 0.3811(3) 0.118(4) Uani 1 1 d . . .
H42A H 0.2660 0.1198 0.3638 0.177 Uiso 1 1 calc R . .
H42B H 0.2704 0.0429 0.3871 0.177 Uiso 1 1 calc R . .
H42C H 0.2923 0.0940 0.3744 0.177 Uiso 1 1 calc R . .
C43 C 0.2828(2) 0.1083(7) 0.4396(3) 0.119(4) Uani 1 1 d . . .
H43A H 0.2996 0.0948 0.4384 0.179 Uiso 1 1 calc R . .
H43B H 0.2737 0.0566 0.4402 0.179 Uiso 1 1 calc R . .
H43C H 0.2803 0.1408 0.4586 0.179 Uiso 1 1 calc R . .
C44 C 0.27485(15) 0.1604(5) 0.4104(2) 0.077(2) Uani 1 1 d . . .
C45 C 0.29153(13) 0.2346(4) 0.40481(18) 0.0593(19) Uani 1 1 d . . .
C46 C 0.28327(13) 0.3106(5) 0.39064(18) 0.0616(19) Uani 1 1 d . . .
H46 H 0.2669 0.3174 0.3860 0.074 Uiso 1 1 calc R . .
C47 C 0.29916(11) 0.3763(4) 0.38335(16) 0.0486(16) Uani 1 1 d . . .
C48 C 0.32398(11) 0.3696(4) 0.38919(15) 0.0451(15) Uani 1 1 d . . .
C49 C 0.33191(12) 0.2940(4) 0.40352(16) 0.0488(16) Uani 1 1 d . . .
C50 C 0.31600(12) 0.2293(4) 0.41036(16) 0.0528(17) Uani 1 1 d . . .
H50 H 0.3222 0.1793 0.4192 0.063 Uiso 1 1 calc R . .
C51 C 0.3522(2) 0.1299(6) 0.5246(2) 0.102(3) Uani 1 1 d . . .
H51A H 0.3362 0.1355 0.5157 0.153 Uiso 1 1 calc R . .
H51B H 0.3522 0.0906 0.5422 0.153 Uiso 1 1 calc R . .
H51C H 0.3626 0.1091 0.5086 0.153 Uiso 1 1 calc R . .
C52 C 0.3418(2) 0.2510(7) 0.5585(3) 0.112(4) Uani 1 1 d . . .
H52A H 0.3480 0.2993 0.5702 0.168 Uiso 1 1 calc R . .
H52B H 0.3374 0.2073 0.5733 0.168 Uiso 1 1 calc R . .
H52C H 0.3279 0.2678 0.5459 0.168 Uiso 1 1 calc R . .
C53 C 0.3848(2) 0.2045(7) 0.5550(3) 0.119(4) Uani 1 1 d . . .
H53A H 0.3971 0.1895 0.5405 0.178 Uiso 1 1 calc R . .
H53B H 0.3832 0.1598 0.5704 0.178 Uiso 1 1 calc R . .
H53C H 0.3892 0.2565 0.5658 0.178 Uiso 1 1 calc R . .
C54 C 0.36109(16) 0.2165(5) 0.53644(19) 0.071(2) Uani 1 1 d . . .
C55 C 0.36441(14) 0.2774(4) 0.50899(17) 0.0578(18) Uani 1 1 d . . .
C56 C 0.36220(12) 0.2558(4) 0.47705(16) 0.0537(17) Uani 1 1 d . . .
H56 H 0.3575 0.2006 0.4717 0.064 Uiso 1 1 calc R . .
C57 C 0.36659(11) 0.3128(4) 0.45251(15) 0.0473(15) Uani 1 1 d . . .
C58 C 0.37418(11) 0.3950(4) 0.45910(15) 0.0463(15) Uani 1 1 d . . .
C59 C 0.37597(12) 0.4193(4) 0.49148(16) 0.0504(16) Uani 1 1 d . . .
C60 C 0.37187(13) 0.3611(4) 0.51557(17) 0.0575(18) Uani 1 1 d . . .
H60 H 0.3741 0.3781 0.5367 0.069 Uiso 1 1 calc R . .
C61 C 0.3155(2) 0.4843(8) 0.5879(3) 0.129(4) Uani 1 1 d . . .
H61A H 0.3146 0.4481 0.5694 0.194 Uiso 1 1 calc R . .
H61B H 0.3032 0.4684 0.6022 0.194 Uiso 1 1 calc R . .
H61C H 0.3310 0.4781 0.5985 0.194 Uiso 1 1 calc R . .
C62 C 0.2850(2) 0.5925(8) 0.5771(3) 0.126(4) Uani 1 1 d . . .
H62A H 0.2819 0.6490 0.5848 0.189 Uiso 1 1 calc R . .
H62B H 0.2774 0.5516 0.5905 0.189 Uiso 1 1 calc R . .
H62C H 0.2786 0.5869 0.5556 0.189 Uiso 1 1 calc R . .
C63 C 0.3244(2) 0.6368(9) 0.6015(3) 0.137(5) Uani 1 1 d . . .
H63A H 0.3411 0.6418 0.5966 0.206 Uiso 1 1 calc R . .
H63B H 0.3231 0.6145 0.6227 0.206 Uiso 1 1 calc R . .
H63C H 0.3170 0.6919 0.6002 0.206 Uiso 1 1 calc R . .
C64 C 0.31191(17) 0.5768(6) 0.5776(2) 0.082(3) Uani 1 1 d . . .
C65 C 0.32227(14) 0.5924(5) 0.54518(17) 0.065(2) Uani 1 1 d . . .
C66 C 0.34503(14) 0.5629(5) 0.53834(17) 0.0605(19) Uani 1 1 d . . .
H66 H 0.3540 0.5355 0.5544 0.073 Uiso 1 1 calc R . .
C67 C 0.35508(12) 0.5722(4) 0.50887(15) 0.0500(16) Uani 1 1 d . . .
C68 C 0.34293(12) 0.6179(4) 0.48384(16) 0.0500(16) Uani 1 1 d . . .
C69 C 0.32030(12) 0.6490(4) 0.49093(16) 0.0544(17) Uani 1 1 d . . .
C70 C 0.31084(13) 0.6370(5) 0.52086(17) 0.0606(19) Uani 1 1 d . . .
H70 H 0.2959 0.6606 0.5247 0.073 Uiso 1 1 calc R . .
C71 C 0.2190(3) 0.5746(10) 0.4867(4) 0.083(6) Uani 0.593(13) 1 d P F 1
H71A H 0.2333 0.5666 0.4999 0.125 Uiso 0.593(13) 1 calc PR F 1
H71B H 0.2056 0.5483 0.4967 0.125 Uiso 0.593(13) 1 calc PR F 1
H71C H 0.2160 0.6345 0.4841 0.125 Uiso 0.593(13) 1 calc PR F 1
C71' C 0.2102(4) 0.4606(15) 0.4360(6) 0.086(8) Uani 0.407(13) 1 d P F 2
H71D H 0.2078 0.4756 0.4139 0.129 Uiso 0.407(13) 1 calc PR F 2
H71E H 0.1950 0.4491 0.4452 0.129 Uiso 0.407(13) 1 calc PR F 2
H71F H 0.2202 0.4107 0.4377 0.129 Uiso 0.407(13) 1 calc PR F 2
C72 C 0.2207(3) 0.4347(11) 0.4595(4) 0.096(6) Uani 0.593(13) 1 d P F 1
H72A H 0.2184 0.4061 0.4394 0.144 Uiso 0.593(13) 1 calc PR F 1
H72B H 0.2074 0.4228 0.4728 0.144 Uiso 0.593(13) 1 calc PR F 1
H72C H 0.2353 0.4149 0.4700 0.144 Uiso 0.593(13) 1 calc PR F 1
C72' C 0.2075(4) 0.6168(15) 0.4453(6) 0.086(8) Uani 0.407(13) 1 d P F 2
H72D H 0.2161 0.6660 0.4531 0.129 Uiso 0.407(13) 1 calc PR F 2
H72E H 0.1922 0.6138 0.4551 0.129 Uiso 0.407(13) 1 calc PR F 2
H72F H 0.2052 0.6210 0.4225 0.129 Uiso 0.407(13) 1 calc PR F 2
C73 C 0.2032(3) 0.5583(12) 0.4291(4) 0.090(6) Uani 0.593(13) 1 d P F 1
H73A H 0.2057 0.6160 0.4224 0.135 Uiso 0.593(13) 1 calc PR F 1
H73B H 0.1877 0.5533 0.4383 0.135 Uiso 0.593(13) 1 calc PR F 1
H73C H 0.2040 0.5210 0.4110 0.135 Uiso 0.593(13) 1 calc PR F 1
C73' C 0.2234(4) 0.5263(16) 0.4901(6) 0.090(9) Uani 0.407(13) 1 d P F 2
H73D H 0.2260 0.4679 0.4960 0.135 Uiso 0.407(13) 1 calc PR F 2
H73E H 0.2085 0.5456 0.4983 0.135 Uiso 0.407(13) 1 calc PR F 2
H73F H 0.2363 0.5606 0.4987 0.135 Uiso 0.407(13) 1 calc PR F 2
C74 C 0.22248(14) 0.5338(6) 0.4538(2) 0.080(2) Uani 1 1 d . . .
C75 C 0.24740(12) 0.5516(5) 0.44132(19) 0.0615(19) Uani 1 1 d . F .
C76 C 0.26256(12) 0.6106(5) 0.45470(18) 0.0566(18) Uani 1 1 d . . .
H76 H 0.2579 0.6393 0.4729 0.068 Uiso 1 1 calc R F .
C77 C 0.28485(11) 0.6298(4) 0.44211(16) 0.0496(16) Uani 1 1 d . F .
C78 C 0.29230(11) 0.5907(4) 0.41470(15) 0.0448(15) Uani 1 1 d . . .
C79 C 0.27740(11) 0.5285(4) 0.40079(16) 0.0494(16) Uani 1 1 d . F .
C80 C 0.25499(12) 0.5101(5) 0.41310(17) 0.0560(18) Uani 1 1 d . . .
H80 H 0.2450 0.4705 0.4028 0.067 Uiso 1 1 calc R F .
C81 C 0.5061(3) 0.7270(10) 0.5611(4) 0.091(5) Uani 0.610(9) 1 d P D 1
H81A H 0.5066 0.6661 0.5631 0.136 Uiso 0.610(9) 1 calc PR D 1
H81B H 0.5137 0.7524 0.5797 0.136 Uiso 0.610(9) 1 calc PR D 1
H81C H 0.5144 0.7438 0.5424 0.136 Uiso 0.610(9) 1 calc PR D 1
C81' C 0.4627(4) 0.8102(16) 0.5779(5) 0.085(8) Uani 0.390(9) 1 d P D 2
H81D H 0.4534 0.8476 0.5641 0.127 Uiso 0.390(9) 1 calc PR D 2
H81E H 0.4719 0.8434 0.5932 0.127 Uiso 0.390(9) 1 calc PR D 2
H81F H 0.4520 0.7731 0.5889 0.127 Uiso 0.390(9) 1 calc PR D 2
C82 C 0.4803(3) 0.8537(10) 0.5521(4) 0.090(5) Uani 0.610(9) 1 d P D 1
H82A H 0.4877 0.8649 0.5322 0.135 Uiso 0.610(9) 1 calc PR D 1
H82B H 0.4893 0.8809 0.5692 0.135 Uiso 0.610(9) 1 calc PR D 1
H82C H 0.4642 0.8756 0.5512 0.135 Uiso 0.610(9) 1 calc PR D 1
C82' C 0.4919(4) 0.6888(16) 0.5794(5) 0.085(8) Uani 0.390(9) 1 d P D 2
H82D H 0.4799 0.6586 0.5909 0.128 Uiso 0.390(9) 1 calc PR D 2
H82E H 0.5030 0.7157 0.5944 0.128 Uiso 0.390(9) 1 calc PR D 2
H82F H 0.5005 0.6495 0.5664 0.128 Uiso 0.390(9) 1 calc PR D 2
C83 C 0.4665(3) 0.7378(11) 0.5888(4) 0.094(5) Uani 0.610(9) 1 d P D 1
H83A H 0.4498 0.7519 0.5859 0.142 Uiso 0.610(9) 1 calc PR D 1
H83B H 0.4734 0.7710 0.6061 0.142 Uiso 0.610(9) 1 calc PR D 1
H83C H 0.4680 0.6783 0.5939 0.142 Uiso 0.610(9) 1 calc PR D 1
C83' C 0.4989(4) 0.8165(17) 0.5440(6) 0.090(8) Uani 0.390(9) 1 d P D 2
H83D H 0.5116 0.7826 0.5356 0.135 Uiso 0.390(9) 1 calc PR D 2
H83E H 0.5054 0.8530 0.5605 0.135 Uiso 0.390(9) 1 calc PR D 2
H83F H 0.4917 0.8504 0.5272 0.135 Uiso 0.390(9) 1 calc PR D 2
C84 C 0.47967(15) 0.7571(6) 0.5580(2) 0.076(2) Uani 1 1 d . . .
C85 C 0.46646(13) 0.7134(5) 0.53017(18) 0.064(2) Uani 1 1 d . D .
C86 C 0.47709(13) 0.6581(5) 0.51030(18) 0.0614(19) Uani 1 1 d . . .
H86 H 0.4931 0.6450 0.5147 0.074 Uiso 1 1 calc R D .
C87 C 0.46606(12) 0.6193(5) 0.48380(17) 0.0559(17) Uani 1 1 d . D .
C88 C 0.44135(11) 0.6370(4) 0.47643(16) 0.0508(16) Uani 1 1 d . . .
C89 C 0.43031(11) 0.6983(4) 0.49554(15) 0.0470(15) Uani 1 1 d . D .
C90 C 0.44205(12) 0.7351(5) 0.52242(17) 0.0573(18) Uani 1 1 d . . .
H90 H 0.4339 0.7734 0.5351 0.069 Uiso 1 1 calc R D .
C91 C 0.4484(2) 1.0173(7) 0.4842(3) 0.120(4) Uani 1 1 d . . .
H91A H 0.4388 1.0049 0.5022 0.180 Uiso 1 1 calc R . .
H91B H 0.4576 1.0680 0.4884 0.180 Uiso 1 1 calc R . .
H91C H 0.4591 0.9704 0.4807 0.180 Uiso 1 1 calc R . .
C92 C 0.44874(18) 1.0645(6) 0.4282(2) 0.100(3) Uani 1 1 d . . .
H92A H 0.4595 1.0202 0.4221 0.151 Uiso 1 1 calc R . .
H92B H 0.4578 1.1122 0.4363 0.151 Uiso 1 1 calc R . .
H92C H 0.4391 1.0820 0.4100 0.151 Uiso 1 1 calc R . .
C93 C 0.4126(2) 1.0983(7) 0.4587(3) 0.118(4) Uani 1 1 d . . .
H93A H 0.4054 1.1120 0.4382 0.177 Uiso 1 1 calc R . .
H93B H 0.4196 1.1486 0.4681 0.177 Uiso 1 1 calc R . .
H93C H 0.4006 1.0763 0.4724 0.177 Uiso 1 1 calc R . .
C94 C 0.43223(15) 1.0307(5) 0.4545(2) 0.073(2) Uani 1 1 d . . .
C95 C 0.42064(13) 0.9473(4) 0.44432(18) 0.0584(18) Uani 1 1 d . . .
C96 C 0.41670(12) 0.8811(4) 0.46508(17) 0.0533(17) Uani 1 1 d . . .
H96 H 0.4222 0.8862 0.4862 0.064 Uiso 1 1 calc R . .
C97 C 0.40465(11) 0.8064(4) 0.45553(15) 0.0454(15) Uani 1 1 d . . .
C98 C 0.39643(10) 0.7978(4) 0.42367(15) 0.0414(14) Uani 1 1 d . . .
C99 C 0.40051(11) 0.8638(4) 0.40290(16) 0.0477(15) Uani 1 1 d . . .
C100 C 0.41194(12) 0.9351(4) 0.41278(17) 0.0529(17) Uani 1 1 d . . .
H100 H 0.4142 0.9784 0.3980 0.064 Uiso 1 1 calc R . .
C101 C 0.4612(3) 1.0834(9) 0.3313(4) 0.094(5) Uani 0.682(13) 1 d P B 1
H10A H 0.4658 1.0593 0.3517 0.141 Uiso 0.682(13) 1 calc PR B 1
H10B H 0.4453 1.1071 0.3323 0.141 Uiso 0.682(13) 1 calc PR B 1
H10C H 0.4723 1.1275 0.3260 0.141 Uiso 0.682(13) 1 calc PR B 1
C102 C 0.4862(3) 1.0016(9) 0.2923(4) 0.100(5) Uani 0.682(13) 1 d P B 1
H10D H 0.4981 1.0018 0.3095 0.150 Uiso 0.682(13) 1 calc PR B 1
H10E H 0.4895 1.0473 0.2778 0.150 Uiso 0.682(13) 1 calc PR B 1
H10F H 0.4868 0.9483 0.2812 0.150 Uiso 0.682(13) 1 calc PR B 1
C103 C 0.4432(3) 1.0422(9) 0.2785(4) 0.101(5) Uani 0.682(13) 1 d P B 1
H10G H 0.4471 1.0143 0.2589 0.151 Uiso 0.682(13) 1 calc PR B 1
H10H H 0.4442 1.1028 0.2757 0.151 Uiso 0.682(13) 1 calc PR B 1
H10I H 0.4272 1.0271 0.2841 0.151 Uiso 0.682(13) 1 calc PR B 1
C104 C 0.46135(16) 1.0137(6) 0.3056(2) 0.084(3) Uani 1 1 d . . .
C105 C 0.45182(14) 0.9310(5) 0.3189(2) 0.069(2) Uani 1 1 d . B .
C106 C 0.42856(13) 0.9279(5) 0.33168(18) 0.0607(19) Uani 1 1 d . . .
H106 H 0.4192 0.9770 0.3311 0.073 Uiso 1 1 calc R B .
C107 C 0.41940(12) 0.8556(4) 0.34474(16) 0.0502(16) Uani 1 1 d . B .
C108 C 0.43324(11) 0.7793(4) 0.34756(16) 0.0495(16) Uani 1 1 d . . .
C109 C 0.45569(12) 0.7793(4) 0.33384(17) 0.0552(17) Uani 1 1 d . B .
C110 C 0.46455(14) 0.8543(5) 0.32008(19) 0.066(2) Uani 1 1 d . . .
H110 H 0.4797 0.8527 0.3113 0.079 Uiso 1 1 calc R B .
C111 C 0.5286(3) 0.8964(11) 0.3961(4) 0.106(6) Uani 0.640(14) 1 d P C 1
H11D H 0.5364 0.8647 0.3797 0.159 Uiso 0.640(14) 1 calc PR C 1
H11E H 0.5390 0.9418 0.4034 0.159 Uiso 0.640(14) 1 calc PR C 1
H11F H 0.5139 0.9198 0.3875 0.159 Uiso 0.640(14) 1 calc PR C 1
C112 C 0.5462(3) 0.8060(10) 0.4420(4) 0.100(6) Uani 0.640(14) 1 d P C 1
H11G H 0.5417 0.7705 0.4595 0.150 Uiso 0.640(14) 1 calc PR C 1
H11H H 0.5552 0.8540 0.4500 0.150 Uiso 0.640(14) 1 calc PR C 1
H11I H 0.5558 0.7739 0.4277 0.150 Uiso 0.640(14) 1 calc PR C 1
C113 C 0.5090(3) 0.8889(10) 0.4488(4) 0.098(6) Uani 0.640(14) 1 d P C 1
H11J H 0.4944 0.9102 0.4388 0.147 Uiso 0.640(14) 1 calc PR C 1
H11K H 0.5185 0.9358 0.4567 0.147 Uiso 0.640(14) 1 calc PR C 1
H11L H 0.5051 0.8523 0.4662 0.147 Uiso 0.640(14) 1 calc PR C 1
C114 C 0.52340(17) 0.8375(6) 0.4239(2) 0.090(3) Uani 1 1 d . . .
C115 C 0.50821(15) 0.7614(6) 0.4138(2) 0.075(2) Uani 1 1 d . C .
C116 C 0.49864(14) 0.7513(5) 0.3834(2) 0.069(2) Uani 1 1 d . . .
H116 H 0.5024 0.7918 0.3681 0.083 Uiso 1 1 calc R C .
C117 C 0.48373(12) 0.6849(5) 0.37403(18) 0.0584(18) Uani 1 1 d . C .
C118 C 0.47794(12) 0.6215(5) 0.39667(18) 0.0572(18) Uani 1 1 d . . .
C119 C 0.48788(13) 0.6282(5) 0.42736(18) 0.0606(19) Uani 1 1 d . C .
C120 C 0.50280(13) 0.6955(5) 0.4349(2) 0.068(2) Uani 1 1 d . . .
H120 H 0.5098 0.6974 0.4553 0.082 Uiso 1 1 calc R C .
C121 C 0.32445(16) 0.8934(6) 0.3156(2) 0.081(2) Uani 1 1 d . . .
H12D H 0.3362 0.9326 0.3080 0.122 Uiso 1 1 calc R A .
H12E H 0.3254 0.8915 0.3385 0.122 Uiso 1 1 calc R . .
H12F H 0.3087 0.9118 0.3086 0.122 Uiso 1 1 calc R . .
C122 C 0.47110(12) 0.4896(4) 0.37170(16) 0.0500(16) Uani 1 1 d . . .
H12G H 0.4807 0.5108 0.3548 0.075 Uiso 1 1 calc R C .
H12H H 0.4581 0.4562 0.3628 0.075 Uiso 1 1 calc R . .
H12I H 0.4809 0.4548 0.3858 0.075 Uiso 1 1 calc R . .
C123 C 0.43848(15) 0.3510(6) 0.3054(2) 0.085(3) Uani 1 1 d . . .
H12J H 0.4412 0.4083 0.2984 0.128 Uiso 1 1 calc R . .
H12K H 0.4382 0.3134 0.2873 0.128 Uiso 1 1 calc R . .
H12L H 0.4511 0.3343 0.3202 0.128 Uiso 1 1 calc R . .
C124 C 0.41510(13) 0.3463(5) 0.32123(17) 0.0610(19) Uani 1 1 d . . .
C125 C 0.39824(14) 0.2810(5) 0.31273(18) 0.065(2) Uani 1 1 d . . .
H125 H 0.4031 0.2393 0.2985 0.078 Uiso 1 1 calc R . .
C126 C 0.37540(13) 0.2748(4) 0.32387(17) 0.0563(18) Uani 1 1 d . . .
C127 C 0.35825(18) 0.2051(6) 0.3117(2) 0.100(3) Uani 1 1 d . . .
H12M H 0.3654 0.1502 0.3157 0.151 Uiso 1 1 calc R . .
H12N H 0.3551 0.2122 0.2892 0.151 Uiso 1 1 calc R . .
H12O H 0.3434 0.2089 0.3227 0.151 Uiso 1 1 calc R . .
C128 C 0.42928(15) 0.2838(5) 0.3969(2) 0.076(2) Uani 1 1 d . . .
H12P H 0.4205 0.2476 0.3823 0.114 Uiso 1 1 calc R . .
H12Q H 0.4343 0.2517 0.4155 0.114 Uiso 1 1 calc R . .
H12R H 0.4432 0.3059 0.3868 0.114 Uiso 1 1 calc R . .
C129 C 0.35036(15) 1.0150(4) 0.3914(2) 0.071(2) Uani 1 1 d . . .
H12S H 0.3626 1.0055 0.3762 0.106 Uiso 1 1 calc R . .
H12T H 0.3544 1.0641 0.4042 0.106 Uiso 1 1 calc R . .
H12U H 0.3352 1.0244 0.3803 0.106 Uiso 1 1 calc R . .
C130 C 0.34853(12) 0.9387(4) 0.41262(18) 0.0537(17) Uani 1 1 d . . .
C131 C 0.35018(12) 0.9502(4) 0.44537(17) 0.0564(18) Uani 1 1 d . . .
H131 H 0.3515 1.0057 0.4530 0.068 Uiso 1 1 calc R . .
C132 C 0.35006(11) 0.8837(4) 0.46781(16) 0.0487(16) Uani 1 1 d . . .
C133 C 0.35486(15) 0.9011(5) 0.50243(18) 0.075(2) Uani 1 1 d . . .
H13D H 0.3491 0.8543 0.5148 0.112 Uiso 1 1 calc R . .
H13E H 0.3467 0.9524 0.5083 0.112 Uiso 1 1 calc R . .
H13F H 0.3718 0.9079 0.5064 0.112 Uiso 1 1 calc R . .
C134 C 0.28993(13) 0.8635(5) 0.4004(2) 0.068(2) Uani 1 1 d . . .
H13G H 0.2982 0.8930 0.4176 0.102 Uiso 1 1 calc R . .
H13H H 0.2736 0.8534 0.4060 0.102 Uiso 1 1 calc R . .
H13I H 0.2901 0.8976 0.3814 0.102 Uiso 1 1 calc R . .
C135 C 0.2751(3) 0.4271(10) 0.5132(4) 0.169(6) Uani 1 1 d . . .
H13J H 0.2837 0.4504 0.5314 0.253 Uiso 1 1 calc R . .
H13K H 0.2629 0.3890 0.5203 0.253 Uiso 1 1 calc R . .
H13L H 0.2678 0.4724 0.5010 0.253 Uiso 1 1 calc R . .
C136 C 0.2918(3) 0.3801(11) 0.4932(4) 0.165(6) Uani 1 1 d . . .
C137 C 0.2893(3) 0.2856(11) 0.4952(4) 0.200(8) Uani 1 1 d . . .
H13P H 0.2726 0.2705 0.4937 0.300 Uiso 1 1 calc R . .
H13Q H 0.2962 0.2658 0.5152 0.300 Uiso 1 1 calc R . .
H13R H 0.2975 0.2595 0.4779 0.300 Uiso 1 1 calc R . .
C138 C 0.2409(3) 0.3960(11) 0.3043(4) 0.185(7) Uani 1 1 d . . .
H13M H 0.2273 0.3931 0.2896 0.278 Uiso 1 1 calc R . .
H13N H 0.2531 0.4313 0.2954 0.278 Uiso 1 1 calc R . .
H13O H 0.2360 0.4200 0.3241 0.278 Uiso 1 1 calc R . .
C139 C 0.2507(3) 0.3087(11) 0.3100(4) 0.144(5) Uani 1 1 d . . .
C140 C 0.2726(3) 0.2723(11) 0.2954(4) 0.199(8) Uani 1 1 d . . .
H14J H 0.2828 0.2472 0.3118 0.299 Uiso 1 1 calc R . .
H14K H 0.2812 0.3168 0.2850 0.299 Uiso 1 1 calc R . .
H14L H 0.2680 0.2294 0.2801 0.299 Uiso 1 1 calc R . .
C141 C 0.4060(5) 0.4430(16) 0.5863(5) 0.298(15) Uani 1 1 d . . .
H14G H 0.3968 0.4901 0.5777 0.448 Uiso 1 1 calc R . .
H14H H 0.3999 0.4270 0.6066 0.448 Uiso 1 1 calc R . .
H14I H 0.4047 0.3956 0.5719 0.448 Uiso 1 1 calc R . .
C142 C 0.4316(7) 0.468(2) 0.5904(7) 0.34(2) Uani 1 1 d . . .
C143 C 0.4450(5) 0.4571(18) 0.6216(6) 0.347(18) Uani 1 1 d . . .
H14M H 0.4584 0.4198 0.6188 0.520 Uiso 1 1 calc R . .
H14N H 0.4345 0.4328 0.6369 0.520 Uiso 1 1 calc R . .
H14O H 0.4506 0.5114 0.6292 0.520 Uiso 1 1 calc R . .
C144 C 0.44159(19) 0.3836(7) 0.4860(2) 0.104(3) Uani 1 1 d . . .
H14D H 0.4586 0.3729 0.4875 0.157 Uiso 1 1 calc R . .
H14E H 0.4330 0.3311 0.4886 0.157 Uiso 1 1 calc R . .
H14F H 0.4373 0.4229 0.5024 0.157 Uiso 1 1 calc R . .
C145 C 0.25547(17) 0.6784(7) 0.3434(2) 0.097(3) Uani 1 1 d . . .
H14A H 0.2465 0.6925 0.3618 0.146 Uiso 1 1 calc R . .
H14B H 0.2564 0.6176 0.3413 0.146 Uiso 1 1 calc R . .
H14C H 0.2476 0.7021 0.3247 0.146 Uiso 1 1 calc R . .

loop_
_atom_site_aniso_label
_atom_site_aniso_U_11
_atom_site_aniso_U_22
_atom_site_aniso_U_33
_atom_site_aniso_U_23
_atom_site_aniso_U_13
_atom_site_aniso_U_12
Dy1 0.03582(15) 0.03236(15) 0.03463(15) 0.00034(11) 0.00182(11) -0.00387(11)
Dy2 0.03539(15) 0.03272(15) 0.03786(16) -0.00040(11) 0.00685(11) -0.00203(11)
Dy3 0.03393(15) 0.03584(15) 0.03250(15) 0.00115(11) 0.00169(11) -0.00338(11)
Dy4 0.03871(16) 0.03368(15) 0.03776(16) -0.00095(12) 0.00206(12) -0.00120(12)
Dy5 0.03426(15) 0.03562(15) 0.03571(15) 0.00174(11) 0.00696(11) -0.00301(11)
O1 0.071(3) 0.063(3) 0.051(3) 0.005(2) 0.002(2) 0.000(3)
O2 0.056(3) 0.055(3) 0.045(3) 0.001(2) -0.008(2) 0.000(2)
O3 0.044(2) 0.042(2) 0.036(2) -0.0007(18) 0.0050(18) -0.0029(19)
O4 0.051(3) 0.056(3) 0.049(3) 0.007(2) 0.012(2) -0.004(2)
O5 0.042(2) 0.039(2) 0.045(2) 0.0036(19) 0.0005(18) -0.0069(18)
O6 0.050(2) 0.038(2) 0.042(2) 0.0035(19) 0.0025(19) -0.0063(19)
O7 0.045(2) 0.042(2) 0.038(2) 0.0025(18) 0.0088(18) -0.0045(19)
O8 0.040(2) 0.044(2) 0.045(2) 0.0031(19) 0.0049(18) -0.0061(19)
O9 0.044(2) 0.055(3) 0.055(3) -0.007(2) -0.002(2) -0.003(2)
O10 0.038(2) 0.036(2) 0.043(2) 0.0000(18) 0.0077(18) -0.0075(17)
O11 0.042(2) 0.047(3) 0.054(3) 0.001(2) 0.011(2) -0.004(2)
O12 0.050(3) 0.050(3) 0.050(3) 0.000(2) 0.000(2) 0.000(2)
O13 0.038(2) 0.040(2) 0.037(2) 0.0037(18) 0.0027(17) -0.0037(18)
O14 0.036(2) 0.038(2) 0.042(2) -0.0012(18) 0.0045(17) -0.0012(17)
O15 0.039(2) 0.038(2) 0.040(2) 0.0035(18) 0.0052(17) -0.0019(18)
O16 0.055(3) 0.053(3) 0.057(3) -0.010(2) 0.008(2) 0.010(2)
O17 0.062(3) 0.051(3) 0.051(3) -0.007(2) 0.003(2) -0.003(2)
O18 0.058(3) 0.058(3) 0.064(3) 0.003(2) -0.008(2) 0.010(2)
O19 0.051(3) 0.039(2) 0.056(3) -0.004(2) 0.009(2) -0.002(2)
O20 0.051(3) 0.047(3) 0.051(3) -0.008(2) 0.009(2) -0.005(2)
O21 0.050(3) 0.047(3) 0.063(3) 0.000(2) -0.001(2) 0.005(2)
O22 0.136(7) 0.137(7) 0.136(7) 0.009(6) 0.025(6) -0.013(6)
O23 0.197(12) 0.242(14) 0.207(13) 0.034(10) -0.007(10) -0.061(10)
O24 0.39(3) 0.43(3) 0.26(2) 0.08(2) 0.01(2) -0.05(2)
O25 0.106(5) 0.083(4) 0.107(5) 0.001(4) -0.032(4) -0.007(4)
O26 0.082(4) 0.119(5) 0.079(4) -0.009(4) -0.002(3) 0.004(4)
S1 0.0604(11) 0.0672(12) 0.0526(10) 0.0084(9) -0.0054(9) 0.0105(9)
S2 0.0464(9) 0.0462(9) 0.0413(9) -0.0008(7) -0.0015(7) -0.0055(7)
S3 0.0445(9) 0.0561(10) 0.0471(9) -0.0048(8) 0.0094(7) -0.0019(8)
S4 0.0749(13) 0.0600(12) 0.0643(12) 0.0128(10) 0.0032(10) -0.0050(10)
S5 0.0400(8) 0.0428(9) 0.0457(9) 0.0027(7) -0.0020(7) -0.0073(7)
S6 0.0493(9) 0.0347(8) 0.0450(9) -0.0009(7) -0.0014(7) -0.0006(7)
S7 0.0512(9) 0.0399(8) 0.0373(8) 0.0002(7) -0.0011(7) -0.0051(7)
S8 0.0451(9) 0.0459(9) 0.0457(9) -0.0030(7) 0.0120(7) 0.0005(7)
S9 0.0496(10) 0.0673(12) 0.0699(12) 0.0026(10) -0.0002(9) 0.0069(9)
S10 0.0423(8) 0.0418(9) 0.0423(8) -0.0018(7) 0.0019(7) -0.0062(7)
S11 0.0431(8) 0.0405(8) 0.0474(9) 0.0067(7) 0.0096(7) -0.0029(7)
S12 0.0479(9) 0.0617(11) 0.0579(11) -0.0086(9) 0.0144(8) -0.0024(8)
C1 0.124(17) 0.119(17) 0.091(14) -0.008(12) 0.008(12) -0.007(14)
C1' 0.12(2) 0.12(2) 0.081(16) 0.003(15) 0.006(15) -0.012(17)
C2 0.120(17) 0.121(17) 0.084(13) 0.003(11) 0.000(12) -0.013(14)
C2' 0.12(2) 0.12(2) 0.082(17) -0.004(15) 0.009(15) -0.006(17)
C3 0.116(16) 0.119(18) 0.071(11) -0.003(11) -0.003(11) -0.009(13)
C3' 0.12(2) 0.12(2) 0.084(17) 0.002(15) 0.013(15) -0.016(18)
C4 0.109(8) 0.118(9) 0.078(7) 0.002(6) 0.010(6) -0.014(7)
C5 0.094(7) 0.098(7) 0.065(6) 0.001(5) 0.003(5) -0.010(6)
C6 0.086(6) 0.085(6) 0.065(5) 0.006(5) 0.009(4) -0.009(5)
C7 0.075(5) 0.071(5) 0.057(5) 0.007(4) 0.004(4) -0.003(4)
C8 0.069(5) 0.064(5) 0.053(4) 0.009(4) -0.001(4) 0.002(4)
C9 0.071(5) 0.071(5) 0.051(4) 0.006(4) -0.002(4) -0.003(4)
C10 0.082(6) 0.085(6) 0.059(5) 0.002(4) 0.000(4) -0.007(5)
C10A 0.10(2) 0.08(2) 0.10(2) 0.011(17) 0.027(18) -0.018(17)
C10B 0.10(2) 0.08(2) 0.10(3) 0.014(18) 0.03(2) -0.014(17)
C10C 0.10(2) 0.08(2) 0.11(3) 0.015(18) 0.026(19) -0.019(17)
C11 0.108(8) 0.143(10) 0.090(7) -0.023(7) -0.023(6) -0.033(7)
C11A 0.10(2) 0.09(2) 0.10(2) -0.014(17) -0.005(17) -0.028(17)
C11B 0.09(2) 0.09(2) 0.10(2) -0.017(17) -0.001(17) -0.023(16)
C11C 0.086(19) 0.09(2) 0.10(2) -0.009(17) -0.003(16) -0.025(16)
C12 0.116(8) 0.134(9) 0.067(6) -0.016(6) -0.012(6) -0.022(7)
C13 0.144(10) 0.123(9) 0.094(8) -0.029(7) -0.041(7) -0.006(8)
C14 0.079(6) 0.092(6) 0.056(5) -0.007(4) -0.023(4) -0.015(5)
C15 0.062(5) 0.079(5) 0.049(4) -0.004(4) -0.015(3) -0.011(4)
C16 0.063(5) 0.074(5) 0.048(4) 0.004(4) -0.011(3) -0.005(4)
C17 0.058(4) 0.067(5) 0.048(4) 0.004(3) -0.006(3) -0.004(4)
C18 0.052(4) 0.060(4) 0.041(4) 0.003(3) -0.006(3) -0.005(3)
C19 0.051(4) 0.058(4) 0.039(3) 0.000(3) -0.007(3) -0.006(3)
C20 0.064(5) 0.070(5) 0.049(4) -0.004(4) -0.007(3) -0.011(4)
C21 0.107(13) 0.123(15) 0.064(10) -0.022(10) 0.013(9) -0.014(11)
C21' 0.096(18) 0.11(2) 0.070(16) -0.029(15) 0.015(13) -0.005(16)
C22 0.102(13) 0.130(16) 0.062(9) -0.029(10) 0.017(9) -0.014(11)
C22' 0.102(19) 0.11(2) 0.071(16) -0.030(15) 0.014(14) -0.007(17)
C23 0.115(14) 0.122(15) 0.076(11) -0.029(10) 0.013(10) -0.003(12)
C23' 0.11(2) 0.12(2) 0.074(16) -0.022(15) 0.012(14) -0.005(17)
C24 0.091(7) 0.113(8) 0.067(6) -0.023(6) 0.012(5) -0.012(6)
C25 0.074(5) 0.088(6) 0.058(5) -0.018(4) 0.009(4) -0.009(5)
C26 0.066(5) 0.073(5) 0.049(4) -0.013(4) 0.006(4) -0.007(4)
C27 0.055(4) 0.057(4) 0.042(4) -0.003(3) 0.005(3) 0.000(3)
C28 0.048(4) 0.045(4) 0.038(3) -0.004(3) 0.001(3) -0.001(3)
C29 0.053(4) 0.058(4) 0.046(4) -0.007(3) 0.007(3) -0.002(3)
C30 0.063(5) 0.077(5) 0.052(4) -0.011(4) 0.014(3) -0.004(4)
C31 0.099(13) 0.110(14) 0.085(12) 0.002(11) 0.035(10) -0.013(11)
C31' 0.084(17) 0.104(19) 0.088(17) 0.005(15) 0.033(13) -0.015(14)
C32 0.107(14) 0.116(15) 0.088(13) 0.011(11) 0.038(11) -0.017(12)
C32' 0.096(18) 0.11(2) 0.092(18) 0.003(15) 0.043(15) -0.011(15)
C33 0.093(12) 0.107(15) 0.096(13) 0.002(10) 0.043(10) -0.018(10)
C33' 0.095(17) 0.11(2) 0.085(17) 0.000(14) 0.041(13) -0.009(14)
C34 0.088(7) 0.099(7) 0.083(7) 0.011(6) 0.034(5) -0.005(6)
C35 0.075(5) 0.084(6) 0.069(5) 0.006(5) 0.026(4) -0.012(5)
C36 0.063(5) 0.073(5) 0.060(5) 0.002(4) 0.018(4) -0.005(4)
C37 0.053(4) 0.060(4) 0.048(4) 0.000(3) 0.014(3) -0.007(3)
C38 0.055(4) 0.059(4) 0.049(4) 0.005(3) 0.012(3) -0.010(3)
C39 0.062(4) 0.063(5) 0.055(4) 0.009(4) 0.013(3) -0.006(4)
C40 0.074(5) 0.074(5) 0.065(5) 0.011(4) 0.016(4) -0.010(4)
C41 0.100(8) 0.107(9) 0.163(12) 0.036(8) 0.023(8) -0.029(7)
C42 0.107(8) 0.092(8) 0.154(11) -0.004(7) -0.005(8) -0.033(6)
C43 0.110(8) 0.106(8) 0.142(10) 0.042(8) 0.011(7) -0.040(7)
C44 0.069(5) 0.064(5) 0.099(7) 0.018(5) 0.001(5) -0.015(4)
C45 0.057(4) 0.051(4) 0.071(5) 0.008(4) 0.003(4) -0.013(3)
C46 0.055(4) 0.058(5) 0.071(5) 0.010(4) 0.002(4) -0.013(4)
C47 0.049(4) 0.046(4) 0.051(4) 0.001(3) 0.001(3) -0.007(3)
C48 0.046(4) 0.041(4) 0.048(4) 0.000(3) -0.002(3) -0.006(3)
C49 0.051(4) 0.043(4) 0.052(4) 0.000(3) 0.003(3) -0.008(3)
C50 0.056(4) 0.042(4) 0.059(4) 0.006(3) 0.001(3) -0.009(3)
C51 0.143(9) 0.078(6) 0.086(7) 0.030(5) 0.012(6) -0.027(6)
C52 0.151(10) 0.094(8) 0.093(8) 0.016(6) 0.032(7) -0.009(7)
C53 0.153(10) 0.097(8) 0.105(8) 0.041(7) -0.016(7) -0.020(7)
C54 0.098(6) 0.056(5) 0.060(5) 0.014(4) 0.007(4) -0.012(4)
C55 0.077(5) 0.045(4) 0.051(4) 0.006(3) 0.009(4) -0.010(4)
C56 0.065(4) 0.043(4) 0.053(4) 0.007(3) 0.000(3) -0.010(3)
C57 0.053(4) 0.041(4) 0.047(4) 0.004(3) 0.000(3) -0.004(3)
C58 0.053(4) 0.041(4) 0.045(4) 0.005(3) -0.002(3) -0.007(3)
C59 0.056(4) 0.047(4) 0.047(4) 0.004(3) 0.002(3) -0.005(3)
C60 0.072(5) 0.050(4) 0.050(4) 0.010(3) 0.001(3) -0.006(4)
C61 0.150(11) 0.142(11) 0.099(8) 0.027(8) 0.052(8) 0.006(9)
C62 0.125(10) 0.159(12) 0.097(8) 0.026(8) 0.038(7) 0.009(8)
C63 0.148(11) 0.162(13) 0.103(9) -0.004(9) 0.035(8) -0.009(10)
C64 0.089(6) 0.096(7) 0.062(5) 0.011(5) 0.021(5) 0.005(5)
C65 0.072(5) 0.074(5) 0.050(4) 0.006(4) 0.017(4) -0.001(4)
C66 0.071(5) 0.064(5) 0.047(4) 0.008(3) 0.009(4) -0.001(4)
C67 0.057(4) 0.051(4) 0.042(4) 0.003(3) 0.007(3) -0.005(3)
C68 0.052(4) 0.052(4) 0.046(4) 0.004(3) 0.011(3) -0.005(3)
C69 0.056(4) 0.058(4) 0.050(4) 0.003(3) 0.010(3) -0.004(3)
C70 0.063(4) 0.068(5) 0.053(4) 0.002(4) 0.016(4) 0.000(4)
C71 0.061(9) 0.094(14) 0.097(13) 0.004(10) 0.031(8) -0.010(9)
C71' 0.059(13) 0.102(19) 0.098(18) -0.001(15) 0.021(12) -0.024(13)
C72 0.079(11) 0.104(13) 0.106(14) 0.007(11) 0.026(10) -0.023(10)
C72' 0.063(13) 0.098(18) 0.098(18) -0.001(14) 0.015(12) -0.010(12)
C73 0.060(9) 0.107(15) 0.105(13) -0.004(10) 0.016(9) -0.011(9)
C73' 0.073(15) 0.10(2) 0.100(19) 0.011(16) 0.024(13) -0.014(14)
C74 0.059(5) 0.091(7) 0.090(6) -0.002(5) 0.025(4) -0.015(5)
C75 0.045(4) 0.069(5) 0.072(5) 0.003(4) 0.015(3) -0.010(4)
C76 0.047(4) 0.062(5) 0.062(4) 0.001(4) 0.015(3) -0.003(3)
C77 0.046(4) 0.052(4) 0.052(4) 0.004(3) 0.010(3) -0.003(3)
C78 0.039(3) 0.049(4) 0.047(4) 0.005(3) 0.006(3) -0.008(3)
C79 0.045(4) 0.051(4) 0.052(4) 0.005(3) 0.006(3) -0.004(3)
C80 0.045(4) 0.059(4) 0.065(5) 0.007(4) 0.004(3) -0.010(3)
C81 0.083(11) 0.094(12) 0.093(12) -0.015(9) -0.032(9) -0.013(9)
C81' 0.082(16) 0.092(18) 0.078(16) -0.018(14) -0.027(13) -0.010(14)
C82 0.087(11) 0.089(11) 0.092(12) -0.016(9) -0.023(9) -0.001(9)
C82' 0.086(17) 0.092(18) 0.076(16) -0.008(13) -0.024(13) -0.004(14)
C83 0.094(12) 0.106(13) 0.082(11) -0.012(10) -0.023(9) -0.010(10)
C83' 0.086(17) 0.095(19) 0.088(17) -0.015(14) -0.018(14) -0.017(15)
C84 0.067(5) 0.085(6) 0.075(6) -0.011(5) -0.018(4) -0.009(5)
C85 0.057(4) 0.069(5) 0.064(5) -0.004(4) -0.015(4) -0.010(4)
C86 0.053(4) 0.067(5) 0.064(5) -0.001(4) -0.010(4) -0.007(4)
C87 0.047(4) 0.060(4) 0.061(4) 0.000(4) -0.004(3) -0.005(3)
C88 0.045(4) 0.055(4) 0.052(4) 0.000(3) -0.002(3) -0.007(3)
C89 0.044(3) 0.048(4) 0.049(4) 0.001(3) -0.003(3) -0.006(3)
C90 0.053(4) 0.060(4) 0.058(4) -0.006(3) -0.005(3) -0.009(3)
C91 0.139(10) 0.094(8) 0.124(9) -0.002(7) -0.033(8) -0.052(7)
C92 0.101(7) 0.078(6) 0.122(9) -0.003(6) -0.007(6) -0.039(6)
C93 0.124(9) 0.085(7) 0.146(11) -0.029(7) 0.013(8) -0.024(7)
C94 0.078(6) 0.057(5) 0.085(6) -0.006(4) -0.002(5) -0.017(4)
C95 0.062(4) 0.044(4) 0.070(5) -0.004(4) 0.003(4) -0.016(3)
C96 0.056(4) 0.047(4) 0.057(4) -0.007(3) 0.000(3) -0.013(3)
C97 0.045(3) 0.040(3) 0.052(4) -0.004(3) 0.004(3) -0.007(3)
C98 0.040(3) 0.038(3) 0.047(4) -0.010(3) 0.007(3) -0.005(3)
C99 0.047(4) 0.040(4) 0.056(4) -0.002(3) 0.008(3) -0.005(3)
C100 0.055(4) 0.042(4) 0.063(4) 0.000(3) 0.011(3) -0.008(3)
C101 0.099(12) 0.075(9) 0.110(12) 0.007(8) 0.036(9) -0.025(8)
C102 0.099(11) 0.084(10) 0.118(14) 0.017(9) 0.038(9) -0.026(9)
C103 0.112(12) 0.085(11) 0.107(12) 0.024(9) 0.026(10) -0.020(9)
C104 0.086(6) 0.070(6) 0.098(7) 0.010(5) 0.033(5) -0.017(5)
C105 0.069(5) 0.063(5) 0.077(6) 0.007(4) 0.028(4) -0.011(4)
C106 0.061(4) 0.054(4) 0.068(5) 0.007(4) 0.018(4) -0.008(4)
C107 0.049(4) 0.049(4) 0.053(4) 0.004(3) 0.012(3) -0.006(3)
C108 0.049(4) 0.049(4) 0.051(4) 0.001(3) 0.015(3) -0.009(3)
C109 0.050(4) 0.056(4) 0.061(4) -0.001(3) 0.015(3) -0.008(3)
C110 0.064(5) 0.064(5) 0.072(5) 0.002(4) 0.020(4) -0.012(4)
C111 0.105(14) 0.102(13) 0.111(14) -0.013(11) -0.001(11) -0.033(11)
C112 0.087(11) 0.098(12) 0.115(14) -0.015(10) -0.005(10) -0.032(9)
C113 0.100(12) 0.089(11) 0.105(13) -0.013(10) -0.009(10) -0.020(9)
C114 0.088(7) 0.092(7) 0.090(7) -0.007(6) -0.001(5) -0.029(6)
C115 0.071(5) 0.077(6) 0.079(6) -0.008(5) 0.003(4) -0.017(4)
C116 0.065(5) 0.068(5) 0.074(5) -0.005(4) 0.006(4) -0.014(4)
C117 0.050(4) 0.061(5) 0.065(5) -0.006(4) 0.009(3) -0.006(3)
C118 0.047(4) 0.060(4) 0.066(5) -0.007(4) 0.007(3) -0.004(3)
C119 0.053(4) 0.064(5) 0.065(5) -0.005(4) 0.003(4) -0.005(4)
C120 0.060(5) 0.072(5) 0.074(5) -0.006(4) 0.000(4) -0.010(4)
C121 0.084(6) 0.085(6) 0.075(6) -0.007(5) 0.003(5) 0.010(5)
C122 0.050(4) 0.050(4) 0.050(4) 0.000(3) 0.000(3) 0.000(3)
C123 0.081(6) 0.097(7) 0.079(6) -0.014(5) 0.021(5) 0.010(5)
C124 0.065(5) 0.063(5) 0.055(4) -0.008(4) 0.008(4) 0.007(4)
C125 0.073(5) 0.060(5) 0.064(5) -0.016(4) 0.009(4) 0.006(4)
C126 0.065(5) 0.052(4) 0.053(4) -0.007(3) 0.003(3) 0.001(3)
C127 0.115(8) 0.080(7) 0.106(8) -0.043(6) 0.001(6) -0.015(6)
C128 0.081(6) 0.063(5) 0.086(6) 0.007(4) 0.008(5) 0.031(4)
C129 0.087(6) 0.043(4) 0.083(6) 0.004(4) 0.017(4) 0.003(4)
C130 0.049(4) 0.045(4) 0.067(5) -0.003(3) 0.013(3) 0.000(3)
C131 0.058(4) 0.045(4) 0.066(5) -0.009(3) 0.008(4) -0.003(3)
C132 0.046(4) 0.044(4) 0.057(4) -0.009(3) 0.012(3) -0.002(3)
C133 0.081(6) 0.080(6) 0.064(5) -0.024(4) 0.012(4) -0.006(5)
C134 0.058(4) 0.057(5) 0.091(6) -0.003(4) 0.013(4) 0.015(4)
C135 0.171(15) 0.165(15) 0.172(15) 0.009(12) 0.038(12) -0.007(11)
C136 0.170(15) 0.157(15) 0.171(16) 0.014(12) 0.049(12) -0.028(12)
C137 0.214(19) 0.183(17) 0.205(19) 0.010(15) 0.039(15) -0.025(15)
C138 0.167(15) 0.198(17) 0.188(17) -0.001(14) -0.022(13) -0.056(13)
C139 0.135(12) 0.156(14) 0.138(13) 0.018(11) -0.006(10) -0.047(11)
C140 0.180(17) 0.22(2) 0.195(18) 0.012(15) -0.014(14) -0.057(15)
C141 0.33(4) 0.36(4) 0.20(2) 0.07(2) 0.00(2) -0.05(3)
C142 0.36(5) 0.42(5) 0.23(3) 0.11(3) 0.00(3) -0.06(4)
C143 0.38(4) 0.42(5) 0.24(3) 0.07(3) 0.01(3) -0.06(3)
C144 0.102(8) 0.104(8) 0.107(8) 0.010(6) -0.010(6) 0.004(6)
C145 0.096(7) 0.102(8) 0.093(7) 0.016(6) -0.004(6) 0.011(6)

loop_
_atom_type_symbol
_atom_type_description
_atom_type_scat_dispersion_real
_atom_type_scat_dispersion_imag
_atom_type_scat_source
C C 0.0033 0.0016 'International Tables Vol C Tables 4.2.6.8 and 6.1.1.4'
H H 0.0000 0.0000 'International Tables Vol C Tables 4.2.6.8 and 6.1.1.4'
O O 0.0106 0.0060 'International Tables Vol C Tables 4.2.6.8 and 6.1.1.4'
S S 0.1246 0.1234 'International Tables Vol C Tables 4.2.6.8 and 6.1.1.4'
Dy Dy -0.1892 4.4098 'International Tables Vol C Tables 4.2.6.8 and 6.1.1.4'

loop_
_geom_angle_atom_site_label_1
_geom_angle_atom_site_label_2
_geom_angle_atom_site_label_3
_geom_angle
O9 Dy1 O6 110.81(16)
O9 Dy1 O14 82.68(15)
O6 Dy1 O14 77.88(14)
O9 Dy1 O10 102.17(15)
O6 Dy1 O10 140.10(14)
O14 Dy1 O10 84.90(13)
O9 Dy1 O7 144.28(15)
O6 Dy1 O7 88.13(14)
O14 Dy1 O7 132.06(13)
O10 Dy1 O7 77.16(13)
O9 Dy1 O13 146.81(15)
O6 Dy1 O13 70.55(13)
O14 Dy1 O13 64.88(13)
O10 Dy1 O13 69.56(13)
O7 Dy1 O13 67.21(13)
O9 Dy1 S7 87.32(12)
O6 Dy1 S7 70.67(10)
O14 Dy1 S7 140.94(10)
O10 Dy1 S7 134.15(10)
O7 Dy1 S7 70.22(10)
O13 Dy1 S7 122.09(9)
O9 Dy1 S10 69.28(12)
O6 Dy1 S10 141.58(11)
O14 Dy1 S10 137.27(10)
O10 Dy1 S10 71.00(10)
O7 Dy1 S10 77.10(10)
O13 Dy1 S10 131.25(9)
S7 Dy1 S10 70.97(4)
O9 Dy1 Dy5 104.37(12)
O6 Dy1 Dy5 102.79(10)
O14 Dy1 Dy5 41.76(9)
O10 Dy1 Dy5 45.89(9)
O7 Dy1 Dy5 100.21(9)
O13 Dy1 Dy5 46.20(9)
S7 Dy1 Dy5 168.16(3)
S10 Dy1 Dy5 114.56(3)
O9 Dy1 Dy4 109.63(12)
O6 Dy1 Dy4 40.85(10)
O14 Dy1 Dy4 40.26(9)
O10 Dy1 Dy4 107.25(9)
O7 Dy1 Dy4 104.42(10)
O13 Dy1 Dy4 48.54(9)
S7 Dy1 Dy4 111.40(3)
S10 Dy1 Dy4 177.47(3)
Dy5 Dy1 Dy4 63.293(9)
O9 Dy1 Dy2 140.98(12)
O6 Dy1 Dy2 107.98(10)
O14 Dy1 Dy2 101.72(9)
O10 Dy1 Dy2 41.06(9)
O7 Dy1 Dy2 40.00(9)
O13 Dy1 Dy2 48.36(9)
S7 Dy1 Dy2 109.50(3)
S10 Dy1 Dy2 82.97(3)
Dy5 Dy1 Dy2 62.376(8)
Dy4 Dy1 Dy2 96.891(9)
O9 Dy1 H13 158.9
O6 Dy1 H13 57.5
O14 Dy1 H13 77.7
O10 Dy1 H13 83.8
O7 Dy1 H13 56.6
O13 Dy1 H13 19.1
S7 Dy1 H13 103.1
S10 Dy1 H13 131.3
Dy5 Dy1 H13 65.3
Dy4 Dy1 H13 49.6
Dy2 Dy1 H13 52.6
O20 Dy2 O19 72.48(15)
O20 Dy2 O15 151.03(14)
O19 Dy2 O15 83.47(14)
O20 Dy2 O8 133.82(14)
O19 Dy2 O8 138.63(14)
O15 Dy2 O8 75.13(13)
O20 Dy2 O7 74.05(14)
O19 Dy2 O7 141.58(14)
O15 Dy2 O7 120.74(13)
O8 Dy2 O7 79.29(13)
O20 Dy2 O21 102.55(15)
O19 Dy2 O21 71.58(15)
O15 Dy2 O21 84.31(14)
O8 Dy2 O21 71.41(14)
O7 Dy2 O21 134.74(14)
O20 Dy2 O10 81.51(14)
O19 Dy2 O10 82.97(14)
O15 Dy2 O10 79.69(13)
O8 Dy2 O10 125.92(13)
O7 Dy2 O10 73.90(13)
O21 Dy2 O10 151.29(14)
O20 Dy2 O13 128.08(13)
O19 Dy2 O13 132.14(13)
O15 Dy2 O13 59.58(12)
O8 Dy2 O13 63.29(12)
O7 Dy2 O13 61.16(12)
O21 Dy2 O13 127.17(13)
O10 Dy2 O13 62.66(11)
O20 Dy2 S8 67.11(11)
O19 Dy2 S8 113.57(11)
O15 Dy2 S8 139.73(9)
O8 Dy2 S8 68.29(10)
O7 Dy2 S8 68.64(10)
O21 Dy2 S8 68.78(11)
O10 Dy2 S8 136.15(10)
O13 Dy2 S8 114.28(8)
O20 Dy2 Dy3 166.56(11)
O19 Dy2 Dy3 120.55(11)
O15 Dy2 Dy3 39.04(9)
O8 Dy2 Dy3 38.95(10)
O7 Dy2 Dy3 92.57(9)
O21 Dy2 Dy3 85.83(11)
O10 Dy2 Dy3 96.23(9)
O13 Dy2 Dy3 41.63(7)
S8 Dy2 Dy3 107.23(3)
O20 Dy2 Dy1 87.35(11)
O19 Dy2 Dy1 121.08(10)
O15 Dy2 Dy1 91.61(9)
O8 Dy2 Dy1 94.87(10)
O7 Dy2 Dy1 38.78(9)
O21 Dy2 Dy1 166.26(10)
O10 Dy2 Dy1 38.79(9)
O13 Dy2 Dy1 41.17(7)
S8 Dy2 Dy1 107.39(3)
Dy3 Dy2 Dy1 82.780(9)
O20 Dy2 Dy5 123.35(10)
O19 Dy2 Dy5 88.93(11)
O15 Dy2 Dy5 38.30(9)
O8 Dy2 Dy5 95.18(10)
O7 Dy2 Dy5 94.02(9)
O21 Dy2 Dy5 121.80(11)
O10 Dy2 Dy5 42.64(9)
O13 Dy2 Dy5 43.22(8)
S8 Dy2 Dy5 157.50(3)
Dy3 Dy2 Dy5 57.642(8)
Dy1 Dy2 Dy5 57.203(8)
O2 Dy3 O8 111.29(16)
O2 Dy3 O15 83.83(15)
O8 Dy3 O15 77.48(13)
O2 Dy3 O5 143.03(15)
O8 Dy3 O5 87.27(14)
O15 Dy3 O5 132.48(13)
O2 Dy3 O3 102.51(15)
O8 Dy3 O3 139.56(13)
O15 Dy3 O3 84.96(13)
O5 Dy3 O3 78.22(14)
O2 Dy3 O13 148.43(15)
O8 Dy3 O13 70.28(13)
O15 Dy3 O13 65.42(13)
O5 Dy3 O13 67.07(13)
O3 Dy3 O13 69.29(13)
O2 Dy3 S5 86.01(12)
O8 Dy3 S5 69.70(10)
O15 Dy3 S5 139.13(10)
O5 Dy3 S5 70.37(10)
O3 Dy3 S5 135.91(10)
O13 Dy3 S5 121.67(9)
O2 Dy3 S2 69.54(12)
O8 Dy3 S2 142.71(10)
O15 Dy3 S2 137.31(10)
O5 Dy3 S2 76.47(10)
O3 Dy3 S2 69.82(10)
O13 Dy3 S2 129.36(9)
S5 Dy3 S2 73.25(5)
O2 Dy3 Dy5 105.62(12)
O8 Dy3 Dy5 102.11(9)
O15 Dy3 Dy5 41.86(9)
O5 Dy3 Dy5 100.91(9)
O3 Dy3 Dy5 45.94(9)
O13 Dy3 Dy5 46.18(9)
S5 Dy3 Dy5 167.85(3)
S2 Dy3 Dy5 113.71(3)
O2 Dy3 Dy2 110.08(12)
O8 Dy3 Dy2 40.78(10)
O15 Dy3 Dy2 39.67(9)
O5 Dy3 Dy2 104.73(10)
O3 Dy3 Dy2 107.09(9)
O13 Dy3 Dy2 49.30(9)
S5 Dy3 Dy2 110.24(3)
S2 Dy3 Dy2 176.50(3)
Dy5 Dy3 Dy2 62.902(8)
O2 Dy3 Dy4 141.56(12)
O8 Dy3 Dy4 107.05(10)
O15 Dy3 Dy4 102.21(9)
O5 Dy3 Dy4 40.29(10)
O3 Dy3 Dy4 41.81(9)
O13 Dy3 Dy4 47.76(9)
S5 Dy3 Dy4 110.08(3)
S2 Dy3 Dy4 81.72(3)
Dy5 Dy3 Dy4 62.847(9)
Dy2 Dy3 Dy4 97.056(9)
O17 Dy4 O16 73.04(16)
O17 Dy4 O14 151.71(15)
O16 Dy4 O14 82.37(15)
O17 Dy4 O6 133.14(15)
O16 Dy4 O6 138.06(15)
O14 Dy4 O6 74.94(13)
O17 Dy4 O5 74.20(15)
O16 Dy4 O5 140.90(15)
O14 Dy4 O5 121.23(13)
O6 Dy4 O5 80.74(14)
O17 Dy4 O18 100.63(16)
O16 Dy4 O18 71.28(16)
O14 Dy4 O18 84.03(15)
O6 Dy4 O18 71.65(15)
O5 Dy4 O18 136.08(15)
O17 Dy4 O3 83.53(15)
O16 Dy4 O3 80.90(14)
O14 Dy4 O3 78.90(13)
O6 Dy4 O3 126.97(13)
O5 Dy4 O3 74.76(13)
O18 Dy4 O3 149.01(15)
O17 Dy4 O13 129.21(14)
O16 Dy4 O13 130.78(14)
O14 Dy4 O13 59.85(12)
O6 Dy4 O13 64.08(12)
O5 Dy4 O13 61.38(12)
O18 Dy4 O13 128.04(14)
O3 Dy4 O13 62.89(12)
O17 Dy4 S6 66.33(12)
O16 Dy4 S6 115.72(12)
O14 Dy4 S6 139.51(10)
O6 Dy4 S6 67.76(10)
O5 Dy4 S6 68.16(10)
O18 Dy4 S6 70.00(12)
O3 Dy4 S6 137.02(9)
O13 Dy4 S6 113.50(9)
O17 Dy4 Dy1 166.90(12)
O16 Dy4 Dy1 119.96(11)
O14 Dy4 Dy1 39.43(9)
O6 Dy4 Dy1 38.57(9)
O5 Dy4 Dy1 93.12(10)
O18 Dy4 Dy1 86.14(12)
O3 Dy4 Dy1 96.47(9)
O13 Dy4 Dy1 42.08(7)
S6 Dy4 Dy1 106.29(3)
O17 Dy4 Dy3 88.61(11)
O16 Dy4 Dy3 119.68(11)
O14 Dy4 Dy3 91.69(9)
O6 Dy4 Dy3 96.09(10)
O5 Dy4 Dy3 38.92(9)
O18 Dy4 Dy3 167.68(12)
O3 Dy4 Dy3 39.49(9)
O13 Dy4 Dy3 41.19(7)
S6 Dy4 Dy3 107.06(3)
Dy1 Dy4 Dy3 83.257(9)
O17 Dy4 Dy5 125.35(12)
O16 Dy4 Dy5 87.77(11)
O14 Dy4 Dy5 37.99(9)
O6 Dy4 Dy5 94.99(9)
O5 Dy4 Dy5 94.18(9)
O18 Dy4 Dy5 121.12(12)
O3 Dy4 Dy5 42.47(9)
O13 Dy4 Dy5 43.01(8)
S6 Dy4 Dy5 156.51(3)
Dy1 Dy4 Dy5 57.608(8)
Dy3 Dy4 Dy5 57.266(8)
O11 Dy5 O4 92.16(16)
O11 Dy5 O14 81.44(14)
O4 Dy5 O14 145.94(15)
O11 Dy5 O15 144.01(14)
O4 Dy5 O15 79.40(15)
O14 Dy5 O15 123.88(13)
O11 Dy5 O10 84.50(14)
O4 Dy5 O10 133.77(15)
O14 Dy5 O10 79.17(12)
O15 Dy5 O10 77.04(13)
O11 Dy5 O3 135.27(14)
O4 Dy5 O3 85.00(14)
O14 Dy5 O3 76.79(12)
O15 Dy5 O3 79.26(13)
O10 Dy5 O3 127.85(12)
O11 Dy5 O13 134.54(14)
O4 Dy5 O13 133.28(14)
O14 Dy5 O13 61.84(12)
O15 Dy5 O13 62.04(12)
O10 Dy5 O13 64.08(11)
O3 Dy5 O13 63.78(12)
O11 Dy5 S3 72.56(12)
O4 Dy5 S3 66.28(12)
O14 Dy5 S3 79.96(10)
O15 Dy5 S3 131.80(10)
O10 Dy5 S3 150.94(9)
O3 Dy5 S3 65.50(9)
O13 Dy5 S3 121.44(9)
O11 Dy5 S11 65.37(11)
O4 Dy5 S11 72.05(12)
O14 Dy5 S11 132.06(9)
O15 Dy5 S11 78.79(9)
O10 Dy5 S11 64.72(9)
O3 Dy5 S11 150.68(9)
O13 Dy5 S11 120.46(9)
S3 Dy5 S11 118.10(4)
O11 Dy5 Dy1 91.78(11)
O4 Dy5 Dy1 173.06(12)
O14 Dy5 Dy1 40.55(9)
O15 Dy5 Dy1 94.09(9)
O10 Dy5 Dy1 41.11(9)
O3 Dy5 Dy1 96.19(9)
O13 Dy5 Dy1 42.92(8)
S3 Dy5 Dy1 120.43(3)
S11 Dy5 Dy1 104.53(3)
O11 Dy5 Dy3 175.15(11)
O4 Dy5 Dy3 90.92(11)
O14 Dy5 Dy3 93.92(9)
O15 Dy5 Dy3 40.46(9)
O10 Dy5 Dy3 96.07(8)
O3 Dy5 Dy3 41.36(9)
O13 Dy5 Dy3 42.63(8)
S3 Dy5 Dy3 105.34(3)
S11 Dy5 Dy3 119.22(3)
Dy1 Dy5 Dy3 85.547(8)
O11 Dy5 Dy2 122.47(11)
O4 Dy5 Dy2 112.65(11)
O14 Dy5 Dy2 98.68(9)
O15 Dy5 Dy2 37.66(9)
O10 Dy5 Dy2 40.57(8)
O3 Dy5 Dy2 99.31(9)
O13 Dy5 Dy2 47.18(8)
S3 Dy5 Dy2 164.73(3)
S11 Dy5 Dy2 74.15(3)
Dy1 Dy5 Dy2 60.420(8)
Dy3 Dy5 Dy2 59.456(8)
C121 O1 C8 116.6(6)
C18 O2 Dy3 133.4(4)
C28 O3 Dy3 123.1(3)
C28 O3 Dy4 117.7(3)
Dy3 O3 Dy4 98.70(14)
C28 O3 Dy5 121.7(3)
Dy3 O3 Dy5 92.70(13)
Dy4 O3 Dy5 96.92(13)
C38 O4 Dy5 128.2(4)
C48 O5 Dy3 129.0(4)
C48 O5 Dy4 127.4(4)
Dy3 O5 Dy4 100.80(14)
C58 O6 Dy1 130.1(4)
C58 O6 Dy4 129.0(4)
Dy1 O6 Dy4 100.58(15)
C68 O7 Dy1 128.9(4)
C68 O7 Dy2 126.3(4)
Dy1 O7 Dy2 101.22(14)
C78 O8 Dy3 130.5(4)
C78 O8 Dy2 128.2(4)
Dy3 O8 Dy2 100.27(14)
C88 O9 Dy1 132.6(4)
C98 O10 Dy1 122.4(3)
C98 O10 Dy2 117.2(3)
Dy1 O10 Dy2 100.15(13)
C98 O10 Dy5 121.7(3)
Dy1 O10 Dy5 93.00(13)
Dy2 O10 Dy5 96.79(13)
C108 O11 Dy5 129.4(4)
C118 O12 C122 116.3(5)
Dy3 O13 Dy1 177.87(18)
Dy3 O13 Dy5 91.19(12)
Dy1 O13 Dy5 90.88(12)
Dy3 O13 Dy4 91.05(12)
Dy1 O13 Dy4 89.38(11)
Dy5 O13 Dy4 90.95(12)
Dy3 O13 Dy2 89.07(11)
Dy1 O13 Dy2 90.47(12)
Dy5 O13 Dy2 89.60(11)
Dy4 O13 Dy2 179.43(18)
Dy3 O13 H13 94.3
Dy1 O13 H13 83.7
Dy5 O13 H13 173.0
Dy4 O13 H13 84.7
Dy2 O13 H13 94.8
Dy1 O14 Dy4 100.32(14)
Dy1 O14 Dy5 97.70(14)
Dy4 O14 Dy5 104.33(14)
Dy1 O14 H14P 117.1
Dy4 O14 H14P 117.1
Dy5 O14 H14P 117.1
Dy3 O15 Dy2 101.30(14)
Dy3 O15 Dy5 97.68(14)
Dy2 O15 Dy5 104.04(14)
Dy3 O15 H15A 117.0
Dy2 O15 H15A 117.0
Dy5 O15 H15A 117.0
C124 O16 Dy4 137.3(5)
C126 O17 Dy4 137.5(5)
C128 O18 Dy4 132.8(5)
C128 O18 H18 109.5
Dy4 O18 H18 116.0
C130 O19 Dy2 136.9(4)
C132 O20 Dy2 139.0(4)
C134 O21 Dy2 131.7(4)
C134 O21 H21 109.5
Dy2 O21 H21 117.5
C144 O25 H25 109.5
C145 O26 H26 109.5
C17 S1 C9 100.0(4)
C19 S2 C27 99.4(3)
C19 S2 Dy3 96.4(2)
C27 S2 Dy3 94.7(2)
C37 S3 C29 97.7(3)
C37 S3 Dy5 92.3(2)
C29 S3 Dy5 98.4(2)
C7 S4 C39 98.5(4)
C79 S5 C47 102.2(3)
C79 S5 Dy3 98.4(2)
C47 S5 Dy3 97.7(2)
C57 S6 C49 103.1(3)
C57 S6 Dy4 100.5(2)
C49 S6 Dy4 99.2(2)
C59 S7 C67 101.3(3)
C59 S7 Dy1 98.2(2)
C67 S7 Dy1 98.7(2)
C69 S8 C77 104.2(3)
C69 S8 Dy2 99.3(2)
C77 S8 Dy2 99.9(2)
C87 S9 C119 98.5(4)
C89 S10 C97 100.8(3)
C89 S10 Dy1 96.5(2)
C97 S10 Dy1 93.9(2)
C107 S11 C99 98.2(3)
C107 S11 Dy5 92.0(2)
C99 S11 Dy5 98.6(2)
C109 S12 C117 99.1(3)
C4 C1 H1A 109.5
C4 C1 H1B 109.5
C4 C1 H1C 109.5
C4 C1' H1'1 109.5
C4 C1' H1'2 109.5
H1'1 C1' H1'2 109.5
C4 C1' H1'3 109.5
H1'1 C1' H1'3 109.5
H1'2 C1' H1'3 109.5
C4 C2 H2A 109.5
C4 C2 H2B 109.5
C4 C2 H2C 109.5
C4 C2' H2'1 109.5
C4 C2' H2'2 109.5
H2'1 C2' H2'2 109.5
C4 C2' H2'3 109.5
H2'1 C2' H2'3 109.5
H2'2 C2' H2'3 109.5
C4 C3 H3A 109.5
C4 C3 H3B 109.5
C4 C3 H3C 109.5
C4 C3' H3'1 109.5
C4 C3' H3'2 109.5
H3'1 C3' H3'2 109.5
C4 C3' H3'3 109.5
H3'1 C3' H3'3 109.5
H3'2 C3' H3'3 109.5
C5 C4 C3' 110.6(12)
C5 C4 C3 112.1(10)
C3' C4 C3 134.1(15)
C5 C4 C2' 108.9(12)
C3' C4 C2' 109.1(16)
C3 C4 C2' 40.3(11)
C5 C4 C2 108.4(11)
C3' C4 C2 70.5(13)
C3 C4 C2 110.0(13)
C2' C4 C2 139.9(14)
C5 C4 C1' 105.5(12)
C3' C4 C1' 111.4(16)
C3 C4 C1' 72.1(13)
C2' C4 C1' 111.4(16)
C2 C4 C1' 43.1(11)
C5 C4 C1 108.3(11)
C3' C4 C1 41.6(11)
C3 C4 C1 107.7(13)
C2' C4 C1 71.1(13)
C2 C4 C1 110.3(13)
C1' C4 C1 143.1(15)
C6 C5 C10 115.4(8)
C6 C5 C4 121.4(9)
C10 C5 C4 123.2(9)
C5 C6 C7 122.8(8)
C5 C6 H6 118.6
C7 C6 H6 118.6
C6 C7 C8 119.1(7)
C6 C7 S4 117.3(6)
C8 C7 S4 123.6(6)
C9 C8 O1 121.4(7)
C9 C8 C7 119.0(7)
O1 C8 C7 119.6(7)
C8 C9 C10 120.3(8)
C8 C9 S1 121.8(6)
C10 C9 S1 117.8(6)
C9 C10 C5 123.3(8)
C9 C10 H10 118.4
C5 C10 H10 118.4
C104 C10A H10M 109.5
C104 C10A H10N 109.5
H10M C10A H10N 109.5
C104 C10A H10O 109.5
H10M C10A H10O 109.5
H10N C10A H10O 109.5
C104 C10B H10J 109.5
C104 C10B H10K 109.5
H10J C10B H10K 109.5
C104 C10B H10L 109.5
H10J C10B H10L 109.5
H10K C10B H10L 109.5
C104 C10C H10P 109.5
C104 C10C H10Q 109.5
H10P C10C H10Q 109.5
C104 C10C H10R 109.5
H10P C10C H10R 109.5
H10Q C10C H10R 109.5
C14 C11 H11A 109.5
C14 C11 H11B 109.5
H11A C11 H11B 109.5
C14 C11 H11C 109.5
H11A C11 H11C 109.5
H11B C11 H11C 109.5
C114 C11A H11P 109.5
C114 C11A H11Q 109.5
H11P C11A H11Q 109.5
C114 C11A H11R 109.5
H11P C11A H11R 109.5
H11Q C11A H11R 109.5
C114 C11B H11S 109.5
C114 C11B H11T 109.5
H11S C11B H11T 109.5
C114 C11B H11U 109.5
H11S C11B H11U 109.5
H11T C11B H11U 109.5
C114 C11C H11M 109.5
C114 C11C H11N 109.5
H11M C11C H11N 109.5
C114 C11C H11O 109.5
H11M C11C H11O 109.5
H11N C11C H11O 109.5
C14 C12 H12A 109.5
C14 C12 H12B 109.5
H12A C12 H12B 109.5
C14 C12 H12C 109.5
H12A C12 H12C 109.5
H12B C12 H12C 109.5
C14 C13 H13A 109.5
C14 C13 H13B 109.5
H13A C13 H13B 109.5
C14 C13 H13C 109.5
H13A C13 H13C 109.5
H13B C13 H13C 109.5
C13 C14 C15 112.4(7)
C13 C14 C12 106.9(9)
C15 C14 C12 108.6(7)
C13 C14 C11 109.2(8)
C15 C14 C11 109.1(7)
C12 C14 C11 110.6(8)
C20 C15 C16 116.6(6)
C20 C15 C14 123.3(8)
C16 C15 C14 120.1(7)
C17 C16 C15 122.3(7)
C17 C16 H16 118.8
C15 C16 H16 118.8
C16 C17 C18 120.8(7)
C16 C17 S1 120.1(6)
C18 C17 S1 118.9(5)
O2 C18 C17 122.0(6)
O2 C18 C19 121.6(6)
C17 C18 C19 116.4(6)
C20 C19 C18 121.8(6)
C20 C19 S2 120.2(6)
C18 C19 S2 118.0(5)
C15 C20 C19 122.1(7)
C15 C20 H20 119.0
C19 C20 H20 119.0
C24 C21 H21A 109.5
C24 C21 H21B 109.5
C24 C21 H21C 109.5
C24 C21' H21D 109.5
C24 C21' H21E 109.5
H21D C21' H21E 109.5
C24 C21' H21F 109.5
H21D C21' H21F 109.5
H21E C21' H21F 109.5
C24 C22 H22A 109.5
C24 C22 H22B 109.5
C24 C22 H22C 109.5
C24 C22' H22D 109.5
C24 C22' H22E 109.5
H22D C22' H22E 109.5
C24 C22' H22F 109.5
H22D C22' H22F 109.5
H22E C22' H22F 109.5
C24 C23 H23A 109.5
C24 C23 H23B 109.5
C24 C23 H23C 109.5
C24 C23' H23D 109.5
C24 C23' H23E 109.5
H23D C23' H23E 109.5
C24 C23' H23F 109.5
H23D C23' H23F 109.5
H23E C23' H23F 109.5
C25 C24 C22' 111.4(11)
C25 C24 C22 111.7(9)
C22' C24 C22 136.7(12)
C25 C24 C21 110.2(9)
C22' C24 C21 47.2(11)
C22 C24 C21 111.8(11)
C25 C24 C21' 110.5(11)
C22' C24 C21' 110.0(16)
C22 C24 C21' 57.2(12)
C21 C24 C21' 138.7(12)
C25 C24 C23 106.0(9)
C22' C24 C23 63.9(13)
C22 C24 C23 107.4(12)
C21 C24 C23 109.5(11)
C21' C24 C23 52.2(12)
C25 C24 C23' 105.3(12)
C22' C24 C23' 111.2(16)
C22 C24 C23' 52.3(11)
C21 C24 C23' 66.3(12)
C21' C24 C23' 108.2(16)
C23 C24 C23' 147.6(13)
C26 C25 C30 113.2(7)
C26 C25 C24 125.2(8)
C30 C25 C24 121.5(7)
C27 C26 C25 124.9(7)
C27 C26 H26A 117.6
C25 C26 H26A 117.6
C26 C27 C28 119.9(6)
C26 C27 S2 117.6(5)
C28 C27 S2 122.5(5)
C29 C28 C27 118.3(6)
C29 C28 O3 122.2(5)
C27 C28 O3 119.5(5)
C28 C29 C30 121.2(6)
C28 C29 S3 120.7(5)
C30 C29 S3 118.1(5)
C29 C30 C25 122.6(7)
C29 C30 H30 118.7
C25 C30 H30 118.7
C34 C31 H31A 109.5
C34 C31 H31B 109.5
C34 C31 H31C 109.5
C34 C31' H31D 109.5
C34 C31' H31E 109.5
H31D C31' H31E 109.5
C34 C31' H31F 109.5
H31D C31' H31F 109.5
H31E C31' H31F 109.5
C34 C32 H32A 109.5
C34 C32 H32B 109.5
C34 C32 H32C 109.5
C34 C32' H32D 109.5
C34 C32' H32E 109.5
H32D C32' H32E 109.5
C34 C32' H32F 109.5
H32D C32' H32F 109.5
H32E C32' H32F 109.5
C34 C33 H33A 109.5
C34 C33 H33B 109.5
C34 C33 H33C 109.5
C34 C33' H33D 109.5
C34 C33' H33E 109.5
H33D C33' H33E 109.5
C34 C33' H33F 109.5
H33D C33' H33F 109.5
H33E C33' H33F 109.5
C35 C34 C31 110.2(9)
C35 C34 C31' 110.5(11)
C31 C34 C31' 139.2(12)
C35 C34 C32 111.2(10)
C31 C34 C32 115.0(12)
C31' C34 C32 44.9(10)
C35 C34 C32' 110.6(11)
C31 C34 C32' 52.6(11)
C31' C34 C32' 113.5(15)
C32 C34 C32' 137.9(12)
C35 C34 C33' 105.8(11)
C31 C34 C33' 55.5(11)
C31' C34 C33' 109.6(15)
C32 C34 C33' 66.4(12)
C32' C34 C33' 106.5(15)
C35 C34 C33 105.2(9)
C31 C34 C33 108.4(11)
C31' C34 C33 63.1(12)
C32 C34 C33 106.3(11)
C32' C34 C33 57.2(12)
C33' C34 C33 148.6(12)
C36 C35 C40 115.3(7)
C36 C35 C34 121.6(8)
C40 C35 C34 123.1(8)
C37 C36 C35 122.5(8)
C37 C36 H36 118.7
C35 C36 H36 118.7
C36 C37 C38 120.5(7)
C36 C37 S3 121.3(6)
C38 C37 S3 118.2(5)
O4 C38 C39 123.1(7)
O4 C38 C37 119.1(6)
C39 C38 C37 117.8(6)
C38 C39 C40 121.7(7)
C38 C39 S4 118.2(6)
C40 C39 S4 120.1(6)
C39 C40 C35 122.1(8)
C39 C40 H40 119.0
C35 C40 H40 119.0
C44 C41 H41A 109.5
C44 C41 H41B 109.5
H41A C41 H41B 109.5
C44 C41 H41C 109.5
H41A C41 H41C 109.5
H41B C41 H41C 109.5
C44 C42 H42A 109.5
C44 C42 H42B 109.5
H42A C42 H42B 109.5
C44 C42 H42C 109.5
H42A C42 H42C 109.5
H42B C42 H42C 109.5
C44 C43 H43A 109.5
C44 C43 H43B 109.5
H43A C43 H43B 109.5
C44 C43 H43C 109.5
H43A C43 H43C 109.5
H43B C43 H43C 109.5
C45 C44 C43 111.8(7)
C45 C44 C41 111.7(7)
C43 C44 C41 110.9(9)
C45 C44 C42 108.4(8)
C43 C44 C42 106.0(8)
C41 C44 C42 107.6(8)
C50 C45 C46 115.5(6)
C50 C45 C44 122.5(7)
C46 C45 C44 121.7(7)
C47 C46 C45 121.2(7)
C47 C46 H46 119.4
C45 C46 H46 119.4
C48 C47 C46 122.3(6)
C48 C47 S5 121.1(5)
C46 C47 S5 116.6(5)
O5 C48 C49 123.0(5)
O5 C48 C47 121.1(6)
C49 C48 C47 115.8(6)
C50 C49 C48 121.2(6)
C50 C49 S6 119.2(5)
C48 C49 S6 119.6(5)
C45 C50 C49 123.9(6)
C45 C50 H50 118.0
C49 C50 H50 118.0
C54 C51 H51A 109.5
C54 C51 H51B 109.5
H51A C51 H51B 109.5
C54 C51 H51C 109.5
H51A C51 H51C 109.5
H51B C51 H51C 109.5
C54 C52 H52A 109.5
C54 C52 H52B 109.5
H52A C52 H52B 109.5
C54 C52 H52C 109.5
H52A C52 H52C 109.5
H52B C52 H52C 109.5
C54 C53 H53A 109.5
C54 C53 H53B 109.5
H53A C53 H53B 109.5
C54 C53 H53C 109.5
H53A C53 H53C 109.5
H53B C53 H53C 109.5
C55 C54 C53 109.9(7)
C55 C54 C51 111.4(7)
C53 C54 C51 108.8(8)
C55 C54 C52 109.9(7)
C53 C54 C52 110.4(8)
C51 C54 C52 106.4(8)
C56 C55 C60 115.9(6)
C56 C55 C54 124.9(6)
C60 C55 C54 119.1(6)
C55 C56 C57 123.1(6)
C55 C56 H56 118.4
C57 C56 H56 118.5
C58 C57 C56 120.8(6)
C58 C57 S6 119.5(5)
C56 C57 S6 119.6(5)
O6 C58 C57 122.3(6)
O6 C58 C59 120.5(5)
C57 C58 C59 117.1(6)
C60 C59 C58 121.0(6)
C60 C59 S7 118.5(5)
C58 C59 S7 120.5(5)
C59 C60 C55 121.9(7)
C59 C60 H60 119.0
C55 C60 H60 119.0
C64 C61 H61A 109.5
C64 C61 H61B 109.5
H61A C61 H61B 109.5
C64 C61 H61C 109.5
H61A C61 H61C 109.5
H61B C61 H61C 109.5
C64 C62 H62A 109.5
C64 C62 H62B 109.5
H62A C62 H62B 109.5
C64 C62 H62C 109.5
H62A C62 H62C 109.5
H62B C62 H62C 109.5
C64 C63 H63A 109.5
C64 C63 H63B 109.5
H63A C63 H63B 109.5
C64 C63 H63C 109.5
H63A C63 H63C 109.5
H63B C63 H63C 109.5
C65 C64 C62 111.5(8)
C65 C64 C63 108.0(8)
C62 C64 C63 109.8(9)
C65 C64 C61 110.9(8)
C62 C64 C61 106.2(9)
C63 C64 C61 110.5(9)
C70 C65 C66 114.8(7)
C70 C65 C64 124.5(7)
C66 C65 C64 120.6(7)
C67 C66 C65 123.3(7)
C67 C66 H66 118.3
C65 C66 H66 118.3
C66 C67 C68 121.0(6)
C66 C67 S7 119.1(5)
C68 C67 S7 119.9(5)
O7 C68 C69 123.0(6)
O7 C68 C67 121.5(6)
C69 C68 C67 115.5(6)
C70 C69 C68 121.2(7)
C70 C69 S8 119.1(6)
C68 C69 S8 119.6(5)
C65 C70 C69 123.9(7)
C65 C70 H70 118.1
C69 C70 H70 118.1
C74 C71 H71A 109.5
C74 C71 H71B 109.5
C74 C71 H71C 109.5
C74 C71' H71D 109.5
C74 C71' H71E 109.5
H71D C71' H71E 109.5
C74 C71' H71F 109.5
H71D C71' H71F 109.5
H71E C71' H71F 109.5
C74 C72 H72A 109.5
C74 C72 H72B 109.5
C74 C72 H72C 109.5
C74 C72' H72D 109.5
C74 C72' H72E 109.5
H72D C72' H72E 109.5
C74 C72' H72F 109.5
H72D C72' H72F 109.5
H72E C72' H72F 109.5
C74 C73 H73A 109.5
C74 C73 H73B 109.5
C74 C73 H73C 109.5
C74 C73' H73D 109.5
C74 C73' H73E 109.5
H73D C73' H73E 109.5
C74 C73' H73F 109.5
H73D C73' H73F 109.5
H73E C73' H73F 109.5
C73 C74 C71' 64.0(12)
C73 C74 C73' 134.3(12)
C71' C74 C73' 115.4(14)
C73 C74 C75 110.7(9)
C71' C74 C75 111.7(10)
C73' C74 C75 110.8(11)
C73 C74 C71 113.4(11)
C71' C74 C71 133.3(11)
C73' C74 C71 30.6(10)
C75 C74 C71 112.0(8)
C73 C74 C72 108.0(11)
C71' C74 C72 45.6(10)
C73' C74 C72 76.7(12)
C75 C74 C72 107.1(9)
C71 C74 C72 105.2(11)
C73 C74 C72' 44.0(10)
C71' C74 C72' 106.8(14)
C73' C74 C72' 106.7(14)
C75 C74 C72' 104.6(10)
C71 C74 C72' 77.1(12)
C72 C74 C72' 144.3(12)
C76 C75 C80 117.1(6)
C76 C75 C74 122.8(7)
C80 C75 C74 119.9(7)
C75 C76 C77 122.5(7)
C75 C76 H76 118.8
C77 C76 H76 118.8
C78 C77 C76 121.0(6)
C78 C77 S8 120.0(5)
C76 C77 S8 119.0(5)
O8 C78 C77 122.1(6)
O8 C78 C79 120.0(6)
C77 C78 C79 117.9(6)
C78 C79 C80 121.1(6)
C78 C79 S5 121.0(5)
C80 C79 S5 117.8(5)
C79 C80 C75 120.3(6)
C79 C80 H80 119.8
C75 C80 H80 119.8
C84 C81 H81A 109.5
C84 C81 H81B 109.5
C84 C81 H81C 109.5
C84 C81' H81D 109.5
C84 C81' H81E 109.5
H81D C81' H81E 109.5
C84 C81' H81F 109.5
H81D C81' H81F 109.5
H81E C81' H81F 109.5
C84 C82 H82A 109.5
C84 C82 H82B 109.5
C84 C82 H82C 109.5
C84 C82' H82D 109.5
C84 C82' H82E 109.5
H82D C82' H82E 109.5
C84 C82' H82F 109.5
H82D C82' H82F 109.5
H82E C82' H82F 109.5
C84 C83 H83A 109.5
C84 C83 H83B 109.5
C84 C83 H83C 109.5
C84 C83' H83D 109.5
C84 C83' H83E 109.5
H83D C83' H83E 109.5
C84 C83' H83F 109.5
H83D C83' H83F 109.5
H83E C83' H83F 109.5
C85 C84 C81' 111.8(10)
C85 C84 C82 109.5(8)
C81' C84 C82 64.4(12)
C85 C84 C83 108.8(8)
C81' C84 C83 47.7(11)
C82 C84 C83 110.1(11)
C85 C84 C82' 109.0(10)
C81' C84 C82' 109.4(15)
C82 C84 C82' 140.2(11)
C83 C84 C82' 65.7(12)
C85 C84 C81 111.1(8)
C81' C84 C81 136.5(11)
C82 C84 C81 106.8(10)
C83 C84 C81 110.5(10)
C82' C84 C81 48.6(10)
C85 C84 C83' 107.6(11)
C81' C84 C83' 109.1(15)
C82 C84 C83' 47.7(11)
C83 C84 C83' 142.4(12)
C82' C84 C83' 109.9(14)
C81 C84 C83' 63.1(12)
C86 C85 C90 116.5(6)
C86 C85 C84 123.4(7)
C90 C85 C84 119.9(7)
C85 C86 C87 125.6(7)
C85 C86 H86 117.2
C87 C86 H86 117.2
C86 C87 C88 118.9(7)
C86 C87 S9 121.8(5)
C88 C87 S9 119.2(5)
O9 C88 C89 121.4(6)
O9 C88 C87 122.1(6)
C89 C88 C87 116.5(6)
C88 C89 C90 122.4(6)
C88 C89 S10 117.7(5)
C90 C89 S10 119.9(5)
C89 C90 C85 119.8(7)
C89 C90 H90 120.1
C85 C90 H90 120.1
C94 C91 H91A 109.5
C94 C91 H91B 109.5
H91A C91 H91B 109.5
C94 C91 H91C 109.5
H91A C91 H91C 109.5
H91B C91 H91C 109.5
C94 C92 H92A 109.5
C94 C92 H92B 109.5
H92A C92 H92B 109.5
C94 C92 H92C 109.5
H92A C92 H92C 109.5
H92B C92 H92C 109.5
C94 C93 H93A 109.5
C94 C93 H93B 109.5
H93A C93 H93B 109.5
C94 C93 H93C 109.5
H93A C93 H93C 109.5
H93B C93 H93C 109.5
C95 C94 C91 110.2(7)
C95 C94 C93 109.3(7)
C91 C94 C93 114.0(9)
C95 C94 C92 110.6(7)
C91 C94 C92 106.1(8)
C93 C94 C92 106.6(8)
C96 C95 C100 115.8(6)
C96 C95 C94 123.3(7)
C100 C95 C94 120.9(7)
C95 C96 C97 122.3(6)
C95 C96 H96 118.8
C97 C96 H96 118.8
C96 C97 C98 119.3(6)
C96 C97 S10 117.5(5)
C98 C97 S10 123.2(5)
C99 C98 O10 122.5(5)
C99 C98 C97 118.2(6)
O10 C98 C97 119.3(5)
C100 C99 C98 121.2(6)
C100 C99 S11 119.3(5)
C98 C99 S11 119.5(5)
C99 C100 C95 123.1(6)
C99 C100 H100 118.4
C95 C100 H100 118.4
C104 C101 H10A 109.5
C104 C101 H10B 109.5
C104 C101 H10C 109.5
C104 C102 H10D 109.5
C104 C102 H10E 109.5
C104 C102 H10F 109.5
C104 C103 H10G 109.5
C104 C103 H10H 109.5
C104 C103 H10I 109.5
C105 C104 C10B 111.5(12)
C105 C104 C102 111.2(8)
C10B C104 C102 136.9(13)
C105 C104 C101 110.1(8)
C10B C104 C101 56.4(14)
C102 C104 C101 111.9(10)
C105 C104 C10A 109.0(13)
C10B C104 C10A 111.4(18)
C102 C104 C10A 48.1(12)
C101 C104 C10A 140.7(13)
C105 C104 C10C 106.5(13)
C10B C104 C10C 110.2(19)
C102 C104 C10C 61.3(13)
C101 C104 C10C 56.4(13)
C10A C104 C10C 108.1(17)
C105 C104 C103 106.7(8)
C10B C104 C103 51.7(14)
C102 C104 C103 110.0(11)
C101 C104 C103 106.7(10)
C10A C104 C103 64.9(14)
C10C C104 C103 146.4(13)
C110 C105 C106 115.3(7)
C110 C105 C104 124.6(7)
C106 C105 C104 120.2(7)
C107 C106 C105 122.5(7)
C107 C106 H106 118.8
C105 C106 H106 118.8
C106 C107 C108 121.5(6)
C106 C107 S11 121.6(5)
C108 C107 S11 116.7(5)
O11 C108 C109 122.7(6)
O11 C108 C107 120.1(6)
C109 C108 C107 117.1(6)
C108 C109 C110 120.1(7)
C108 C109 S12 118.2(5)
C110 C109 S12 121.7(5)
C105 C110 C109 123.4(7)
C105 C110 H110 118.3
C109 C110 H110 118.3
C114 C111 H11D 109.5
C114 C111 H11E 109.5
C114 C111 H11F 109.5
C114 C112 H11G 109.5
C114 C112 H11H 109.5
C114 C112 H11I 109.5
C114 C113 H11J 109.5
C114 C113 H11K 109.5
C114 C113 H11L 109.5
C115 C114 C11A 109.9(12)
C115 C114 C111 112.5(9)
C11A C114 C111 136.9(14)
C115 C114 C11B 107.8(12)
C11A C114 C11B 113.0(18)
C111 C114 C11B 45.5(12)
C115 C114 C112 109.2(9)
C11A C114 C112 57.5(13)
C111 C114 C112 113.3(11)
C11B C114 C112 142.7(13)
C115 C114 C11C 104.6(12)
C11A C114 C11C 111.7(17)
C111 C114 C11C 64.4(13)
C11B C114 C11C 109.5(17)
C112 C114 C11C 56.0(12)
C115 C114 C113 107.4(9)
C11A C114 C113 50.0(12)
C111 C114 C113 108.3(12)
C11B C114 C113 66.8(14)
C112 C114 C113 105.8(11)
C11C C114 C113 147.2(13)
C116 C115 C120 114.6(7)
C116 C115 C114 123.0(8)
C120 C115 C114 122.4(8)
C115 C116 C117 124.1(8)
C115 C116 H116 118.0
C117 C116 H116 118.0
C116 C117 C118 119.2(7)
C116 C117 S12 118.3(6)
C118 C117 S12 122.5(5)
O12 C118 C119 121.1(7)
O12 C118 C117 120.5(6)
C119 C118 C117 118.3(7)
C120 C119 C118 119.4(7)
C120 C119 S9 117.9(6)
C118 C119 S9 122.7(6)
C119 C120 C115 124.4(8)
C119 C120 H120 117.8
C115 C120 H120 117.8
O1 C121 H12D 109.5
O1 C121 H12E 109.5
H12D C121 H12E 109.5
O1 C121 H12F 109.5
H12D C121 H12F 109.5
H12E C121 H12F 109.5
O12 C122 H12G 109.5
O12 C122 H12H 109.5
H12G C122 H12H 109.5
O12 C122 H12I 109.5
H12G C122 H12I 109.5
H12H C122 H12I 109.5
C124 C123 H12J 109.5
C124 C123 H12K 109.5
H12J C123 H12K 109.5
C124 C123 H12L 109.5
H12J C123 H12L 109.5
H12K C123 H12L 109.5
O16 C124 C125 122.5(7)
O16 C124 C123 117.3(7)
C125 C124 C123 120.2(7)
C126 C125 C124 125.1(7)
C126 C125 H125 117.4
C124 C125 H125 117.4
O17 C126 C125 123.3(7)
O17 C126 C127 115.8(7)
C125 C126 C127 120.9(7)
C126 C127 H12M 109.5
C126 C127 H12N 109.5
H12M C127 H12N 109.5
C126 C127 H12O 109.5
H12M C127 H12O 109.5
H12N C127 H12O 109.5
O18 C128 H12P 109.5
O18 C128 H12Q 109.5
H12P C128 H12Q 109.5
O18 C128 H12R 109.5
H12P C128 H12R 109.5
H12Q C128 H12R 109.5
C130 C129 H12S 109.5
C130 C129 H12T 109.5
H12S C129 H12T 109.5
C130 C129 H12U 109.5
H12S C129 H12U 109.5
H12T C129 H12U 109.5
O19 C130 C131 124.5(7)
O19 C130 C129 116.9(6)
C131 C130 C129 118.7(6)
C130 C131 C132 124.4(6)
C130 C131 H131 117.8
C132 C131 H131 117.8
O20 C132 C131 122.2(6)
O20 C132 C133 116.9(6)
C131 C132 C133 120.6(6)
C132 C133 H13D 109.5
C132 C133 H13E 109.5
H13D C133 H13E 109.5
C132 C133 H13F 109.5
H13D C133 H13F 109.5
H13E C133 H13F 109.5
O21 C134 H13G 109.5
O21 C134 H13H 109.5
H13G C134 H13H 109.5
O21 C134 H13I 109.5
H13G C134 H13I 109.5
H13H C134 H13I 109.5
C136 C135 H13J 109.5
C136 C135 H13K 109.5
H13J C135 H13K 109.5
C136 C135 H13L 109.5
H13J C135 H13L 109.5
H13K C135 H13L 109.5
O22 C136 C135 123.9(16)
O22 C136 C137 122.3(16)
C135 C136 C137 113.8(14)
C136 C137 H13P 109.5
C136 C137 H13Q 109.5
H13P C137 H13Q 109.5
C136 C137 H13R 109.5
H13P C137 H13R 109.5
H13Q C137 H13R 109.5
C139 C138 H13M 109.5
C139 C138 H13N 109.5
H13M C138 H13N 109.5
C139 C138 H13O 109.5
H13M C138 H13O 109.5
H13N C138 H13O 109.5
O23 C139 C138 120.1(17)
O23 C139 C140 114.2(17)
C138 C139 C140 125.7(15)
C139 C140 H14J 109.5
C139 C140 H14K 109.5
H14J C140 H14K 109.5
C139 C140 H14L 109.5
H14J C140 H14L 109.5
H14K C140 H14L 109.5
C142 C141 H14G 109.5
C142 C141 H14H 109.5
H14G C141 H14H 109.5
C142 C141 H14I 109.5
H14G C141 H14I 109.5
H14H C141 H14I 109.5
O24 C142 C141 122(3)
O24 C142 C143 117(3)
C141 C142 C143 121(3)
C142 C143 H14M 109.5
C142 C143 H14N 109.5
H14M C143 H14N 109.5
C142 C143 H14O 109.5
H14M C143 H14O 109.5
H14N C143 H14O 109.5
O25 C144 H14D 109.5
O25 C144 H14E 109.5
H14D C144 H14E 109.5
O25 C144 H14F 109.5
H14D C144 H14F 109.5
H14E C144 H14F 109.5
O26 C145 H14A 109.5
O26 C145 H14B 109.5
H14A C145 H14B 109.5
O26 C145 H14C 109.5
H14A C145 H14C 109.5
H14B C145 H14C 109.5

loop_
_geom_bond_atom_site_label_1
_geom_bond_atom_site_label_2
_geom_bond_distance
Dy1 O9 2.184(4)
Dy1 O6 2.301(4)
Dy1 O14 2.342(4)
Dy1 O10 2.351(4)
Dy1 O7 2.359(4)
Dy1 O13 2.432(3)
Dy1 S7 2.8791(16)
Dy1 S10 2.8993(16)
Dy1 Dy5 3.5708(4)
Dy1 Dy4 3.6285(4)
Dy1 Dy2 3.6943(4)
Dy1 H13 2.4784
Dy2 O20 2.289(4)
Dy2 O19 2.298(4)
Dy2 O15 2.370(4)
Dy2 O8 2.417(4)
Dy2 O7 2.421(4)
Dy2 O21 2.442(4)
Dy2 O10 2.465(4)
Dy2 O13 2.761(4)
Dy2 S8 2.9023(16)
Dy2 Dy3 3.6411(4)
Dy2 Dy5 3.7637(4)
Dy3 O2 2.190(4)
Dy3 O8 2.326(4)
Dy3 O15 2.339(4)
Dy3 O5 2.349(4)
Dy3 O3 2.362(4)
Dy3 O13 2.419(4)
Dy3 S5 2.8807(15)
Dy3 S2 2.9242(16)
Dy3 Dy5 3.5713(4)
Dy3 Dy4 3.6725(4)
Dy4 O17 2.289(4)
Dy4 O16 2.304(4)
Dy4 O14 2.383(4)
Dy4 O6 2.414(4)
Dy4 O5 2.417(4)
Dy4 O18 2.420(4)
Dy4 O3 2.477(4)
Dy4 O13 2.719(4)
Dy4 S6 2.9347(16)
Dy4 Dy5 3.7776(5)
Dy5 O11 2.187(4)
Dy5 O4 2.199(4)
Dy5 O14 2.400(4)
Dy5 O15 2.405(4)
Dy5 O10 2.567(4)
Dy5 O3 2.569(4)
Dy5 O13 2.577(4)
Dy5 S3 3.0129(17)
Dy5 S11 3.0446(16)
O1 C121 1.358(9)
O1 C8 1.393(8)
O2 C18 1.329(7)
O3 C28 1.392(7)
O4 C38 1.320(8)
O5 C48 1.333(7)
O6 C58 1.362(7)
O7 C68 1.331(7)
O8 C78 1.347(7)
O9 C88 1.314(7)
O10 C98 1.395(7)
O11 C108 1.308(7)
O12 C118 1.377(8)
O12 C122 1.384(7)
O13 H13 0.8164
O14 H14P 0.9800
O15 H15A 0.9800
O16 C124 1.266(8)
O17 C126 1.276(8)
O18 C128 1.413(8)
O18 H18 0.8200
O19 C130 1.277(8)
O20 C132 1.269(7)
O21 C134 1.410(8)
O21 H21 0.8200
O22 C136 1.247(15)
O23 C139 1.275(15)
O24 C142 1.26(3)
O25 C144 1.407(11)
O25 H25 0.8200
O26 C145 1.405(10)
O26 H26 0.8200
S1 C17 1.785(8)
S1 C9 1.798(8)
S2 C19 1.797(6)
S2 C27 1.806(7)
S3 C37 1.780(7)
S3 C29 1.789(7)
S4 C7 1.779(8)
S4 C39 1.786(8)
S5 C79 1.780(7)
S5 C47 1.800(7)
S6 C57 1.778(7)
S6 C49 1.779(7)
S7 C59 1.791(7)
S7 C67 1.798(7)
S8 C69 1.779(7)
S8 C77 1.783(7)
S9 C87 1.767(8)
S9 C119 1.793(8)
S10 C89 1.774(6)
S10 C97 1.797(7)
S11 C107 1.774(6)
S11 C99 1.784(7)
S12 C109 1.764(7)
S12 C117 1.783(7)
C1 C4 1.55(2)
C1 H1A 0.9600
C1 H1B 0.9600
C1 H1C 0.9600
C1' C4 1.54(3)
C1' H1'1 0.9600
C1' H1'2 0.9600
C1' H1'3 0.9600
C2 C4 1.54(2)
C2 H2A 0.9600
C2 H2B 0.9600
C2 H2C 0.9600
C2' C4 1.53(3)
C2' H2'1 0.9600
C2' H2'2 0.9600
C2' H2'3 0.9600
C3 C4 1.53(2)
C3 H3A 0.9600
C3 H3B 0.9600
C3 H3C 0.9600
C3' C4 1.52(3)
C3' H3'1 0.9600
C3' H3'2 0.9600
C3' H3'3 0.9600
C4 C5 1.518(13)
C5 C6 1.372(11)
C5 C10 1.420(12)
C6 C7 1.399(11)
C6 H6 0.9300
C7 C8 1.424(11)
C8 C9 1.358(10)
C9 C10 1.371(10)
C10 H10 0.9300
C10A C104 1.54(3)
C10A H10M 0.9600
C10A H10N 0.9600
C10A H10O 0.9600
C10B C104 1.52(3)
C10B H10J 0.9600
C10B H10K 0.9600
C10B H10L 0.9600
C10C C104 1.56(3)
C10C H10P 0.9600
C10C H10Q 0.9600
C10C H10R 0.9600
C11 C14 1.542(13)
C11 H11A 0.9600
C11 H11B 0.9600
C11 H11C 0.9600
C11A C114 1.52(3)
C11A H11P 0.9600
C11A H11Q 0.9600
C11A H11R 0.9600
C11B C114 1.53(3)
C11B H11S 0.9600
C11B H11T 0.9600
C11B H11U 0.9600
C11C C114 1.55(3)
C11C H11M 0.9600
C11C H11N 0.9600
C11C H11O 0.9600
C12 C14 1.536(12)
C12 H12A 0.9600
C12 H12B 0.9600
C12 H12C 0.9600
C13 C14 1.517(13)
C13 H13A 0.9600
C13 H13B 0.9600
C13 H13C 0.9600
C14 C15 1.517(10)
C15 C20 1.374(10)
C15 C16 1.398(11)
C16 C17 1.390(9)
C16 H16 0.9300
C17 C18 1.400(9)
C18 C19 1.404(9)
C19 C20 1.386(9)
C20 H20 0.9300
C21 C24 1.525(18)
C21 H21A 0.9600
C21 H21B 0.9600
C21 H21C 0.9600
C21' C24 1.53(2)
C21' H21D 0.9600
C21' H21E 0.9600
C21' H21F 0.9600
C22 C24 1.522(18)
C22 H22A 0.9600
C22 H22B 0.9600
C22 H22C 0.9600
C22' C24 1.52(2)
C22' H22D 0.9600
C22' H22E 0.9600
C22' H22F 0.9600
C23 C24 1.552(19)
C23 H23A 0.9600
C23 H23B 0.9600
C23 H23C 0.9600
C23' C24 1.56(3)
C23' H23D 0.9600
C23' H23E 0.9600
C23' H23F 0.9600
C24 C25 1.512(11)
C25 C26 1.377(11)
C25 C30 1.433(10)
C26 C27 1.369(9)
C26 H26A 0.9300
C27 C28 1.386(9)
C28 C29 1.366(9)
C29 C30 1.369(9)
C30 H30 0.9300
C31 C34 1.519(19)
C31 H31A 0.9600
C31 H31B 0.9600
C31 H31C 0.9600
C31' C34 1.52(2)
C31' H31D 0.9600
C31' H31E 0.9600
C31' H31F 0.9600
C32 C34 1.526(19)
C32 H32A 0.9600
C32 H32B 0.9600
C32 H32C 0.9600
C32' C34 1.53(3)
C32' H32D 0.9600
C32' H32E 0.9600
C32' H32F 0.9600
C33 C34 1.567(19)
C33 H33A 0.9600
C33 H33B 0.9600
C33 H33C 0.9600
C33' C34 1.56(3)
C33' H33D 0.9600
C33' H33E 0.9600
C33' H33F 0.9600
C34 C35 1.512(11)
C35 C36 1.395(11)
C35 C40 1.430(11)
C36 C37 1.390(9)
C36 H36 0.9300
C37 C38 1.417(10)
C38 C39 1.369(9)
C39 C40 1.379(10)
C40 H40 0.9300
C41 C44 1.537(13)
C41 H41A 0.9600
C41 H41B 0.9600
C41 H41C 0.9600
C42 C44 1.572(14)
C42 H42A 0.9600
C42 H42B 0.9600
C42 H42C 0.9600
C43 C44 1.527(13)
C43 H43A 0.9600
C43 H43B 0.9600
C43 H43C 0.9600
C44 C45 1.512(10)
C45 C50 1.377(9)
C45 C46 1.403(10)
C46 C47 1.400(9)
C46 H46 0.9300
C47 C48 1.399(9)
C48 C49 1.394(9)
C49 C50 1.384(9)
C50 H50 0.9300
C51 C54 1.524(12)
C51 H51A 0.9600
C51 H51B 0.9600
C51 H51C 0.9600
C52 C54 1.541(13)
C52 H52A 0.9600
C52 H52B 0.9600
C52 H52C 0.9600
C53 C54 1.523(13)
C53 H53A 0.9600
C53 H53B 0.9600
C53 H53C 0.9600
C54 C55 1.511(10)
C55 C56 1.382(9)
C55 C60 1.402(9)
C56 C57 1.390(9)
C56 H56 0.9300
C57 C58 1.383(9)
C58 C59 1.409(9)
C59 C60 1.385(9)
C60 H60 0.9300
C61 C64 1.526(14)
C61 H61A 0.9600
C61 H61B 0.9600
C61 H61C 0.9600
C62 C64 1.521(13)
C62 H62A 0.9600
C62 H62B 0.9600
C62 H62C 0.9600
C63 C64 1.525(14)
C63 H63A 0.9600
C63 H63B 0.9600
C63 H63C 0.9600
C64 C65 1.514(11)
C65 C70 1.374(10)
C65 C66 1.388(10)
C66 C67 1.380(9)
C66 H66 0.9300
C67 C68 1.422(9)
C68 C69 1.393(9)
C69 C70 1.389(9)
C70 H70 0.9300
C71 C74 1.540(18)
C71 H71A 0.9600
C71 H71B 0.9600
C71 H71C 0.9600
C71' C74 1.52(2)
C71' H71D 0.9600
C71' H71E 0.9600
C71' H71F 0.9600
C72 C74 1.578(18)
C72 H72A 0.9600
C72 H72B 0.9600
C72 H72C 0.9600
C72' C74 1.58(2)
C72' H72D 0.9600
C72' H72E 0.9600
C72' H72F 0.9600
C73 C74 1.513(17)
C73 H73A 0.9600
C73 H73B 0.9600
C73 H73C 0.9600
C73' C74 1.52(3)
C73' H73D 0.9600
C73' H73E 0.9600
C73' H73F 0.9600
C74 C75 1.525(10)
C75 C76 1.361(10)
C75 C80 1.426(10)
C76 C77 1.398(9)
C76 H76 0.9300
C77 C78 1.378(9)
C78 C79 1.395(9)
C79 C80 1.397(9)
C80 H80 0.9300
C81 C84 1.548(16)
C81 H81A 0.9600
C81 H81B 0.9600
C81 H81C 0.9600
C81' C84 1.53(2)
C81' H81D 0.9600
C81' H81E 0.9600
C81' H81F 0.9600
C82 C84 1.537(17)
C82 H82A 0.9600
C82 H82B 0.9600
C82 H82C 0.9600
C82' C84 1.54(2)
C82' H82D 0.9600
C82' H82E 0.9600
C82' H82F 0.9600
C83 C84 1.538(18)
C83 H83A 0.9600
C83 H83B 0.9600
C83 H83C 0.9600
C83' C84 1.55(3)
C83' H83D 0.9600
C83' H83E 0.9600
C83' H83F 0.9600
C84 C85 1.520(10)
C85 C86 1.353(10)
C85 C90 1.429(10)
C86 C87 1.391(9)
C86 H86 0.9300
C87 C88 1.428(9)
C88 C89 1.406(9)
C89 C90 1.407(9)
C90 H90 0.9300
C91 C94 1.525(12)
C91 H91A 0.9600
C91 H91B 0.9600
C91 H91C 0.9600
C92 C94 1.553(12)
C92 H92A 0.9600
C92 H92B 0.9600
C92 H92C 0.9600
C93 C94 1.536(13)
C93 H93A 0.9600
C93 H93B 0.9600
C93 H93C 0.9600
C94 C95 1.516(10)
C95 C96 1.377(9)
C95 C100 1.405(10)
C96 C97 1.402(8)
C96 H96 0.9300
C97 C98 1.403(8)
C98 C99 1.377(9)
C99 C100 1.345(9)
C100 H100 0.9300
C101 C104 1.535(16)
C101 H10A 0.9600
C101 H10B 0.9600
C101 H10C 0.9600
C102 C104 1.525(15)
C102 H10D 0.9600
C102 H10E 0.9600
C102 H10F 0.9600
C103 C104 1.563(17)
C103 H10G 0.9600
C103 H10H 0.9600
C103 H10I 0.9600
C104 C105 1.515(11)
C105 C110 1.396(10)
C105 C106 1.419(10)
C106 C107 1.366(9)
C106 H106 0.9300
C107 C108 1.427(9)
C108 C109 1.393(9)
C109 C110 1.407(10)
C110 H110 0.9300
C111 C114 1.525(19)
C111 H11D 0.9600
C111 H11E 0.9600
C111 H11F 0.9600
C112 C114 1.535(17)
C112 H11G 0.9600
C112 H11H 0.9600
C112 H11I 0.9600
C113 C114 1.562(18)
C113 H11J 0.9600
C113 H11K 0.9600
C113 H11L 0.9600
C114 C115 1.516(11)
C115 C116 1.373(11)
C115 C120 1.399(11)
C116 C117 1.381(10)
C116 H116 0.9300
C117 C118 1.419(10)
C118 C119 1.386(10)
C119 C120 1.373(10)
C120 H120 0.9300
C121 H12D 0.9600
C121 H12E 0.9600
C121 H12F 0.9600
C122 H12G 0.9600
C122 H12H 0.9600
C122 H12I 0.9600
C123 C124 1.484(10)
C123 H12J 0.9600
C123 H12K 0.9600
C123 H12L 0.9600
C124 C125 1.428(10)
C125 C126 1.373(10)
C125 H125 0.9300
C126 C127 1.528(11)
C127 H12M 0.9600
C127 H12N 0.9600
C127 H12O 0.9600
C128 H12P 0.9600
C128 H12Q 0.9600
C128 H12R 0.9600
C129 C130 1.496(10)
C129 H12S 0.9600
C129 H12T 0.9600
C129 H12U 0.9600
C130 C131 1.383(10)
C131 C132 1.405(10)
C131 H131 0.9300
C132 C133 1.491(10)
C133 H13D 0.9600
C133 H13E 0.9600
C133 H13F 0.9600
C134 H13G 0.9600
C134 H13H 0.9600
C134 H13I 0.9600
C135 C136 1.472(19)
C135 H13J 0.9600
C135 H13K 0.9600
C135 H13L 0.9600
C136 C137 1.49(2)
C137 H13P 0.9600
C137 H13Q 0.9600
C137 H13R 0.9600
C138 C139 1.49(2)
C138 H13M 0.9600
C138 H13N 0.9600
C138 H13O 0.9600
C139 C140 1.50(2)
C140 H14J 0.9600
C140 H14K 0.9600
C140 H14L 0.9600
C141 C142 1.48(3)
C141 H14G 0.9600
C141 H14H 0.9600
C141 H14I 0.9600
C142 C143 1.49(3)
C143 H14M 0.9600
C143 H14N 0.9600
C143 H14O 0.9600
C144 H14D 0.9600
C144 H14E 0.9600
C144 H14F 0.9600
C145 H14A 0.9600
C145 H14B 0.9600
C145 H14C 0.9600

loop_
_geom_torsion_atom_site_label_1
_geom_torsion_atom_site_label_2
_geom_torsion_atom_site_label_3
_geom_torsion_atom_site_label_4
_geom_torsion
O9 Dy1 Dy2 O20 -54.8(2)
O6 Dy1 Dy2 O20 131.47(15)
O14 Dy1 Dy2 O20 -147.63(14)
O10 Dy1 Dy2 O20 -79.74(18)
O7 Dy1 Dy2 O20 67.58(18)
O13 Dy1 Dy2 O20 172.25(16)
S7 Dy1 Dy2 O20 56.20(11)
S10 Dy1 Dy2 O20 -10.71(11)
Dy5 Dy1 Dy2 O20 -133.20(11)
Dy4 Dy1 Dy2 O20 171.84(11)
O9 Dy1 Dy2 O19 12.9(2)
O6 Dy1 Dy2 O19 -160.85(17)
O14 Dy1 Dy2 O19 -79.94(16)
O10 Dy1 Dy2 O19 -12.05(19)
O7 Dy1 Dy2 O19 135.26(19)
O13 Dy1 Dy2 O19 -120.06(17)
S7 Dy1 Dy2 O19 123.88(13)
S10 Dy1 Dy2 O19 56.97(13)
Dy5 Dy1 Dy2 O19 -65.52(13)
Dy4 Dy1 Dy2 O19 -120.48(13)
O9 Dy1 Dy2 O15 96.2(2)
O6 Dy1 Dy2 O15 -77.51(14)
O14 Dy1 Dy2 O15 3.40(13)
O10 Dy1 Dy2 O15 71.29(17)
O7 Dy1 Dy2 O15 -141.39(17)
O13 Dy1 Dy2 O15 -36.72(15)
S7 Dy1 Dy2 O15 -152.77(10)
S10 Dy1 Dy2 O15 140.32(10)
Dy5 Dy1 Dy2 O15 17.82(9)
Dy4 Dy1 Dy2 O15 -37.13(9)
O9 Dy1 Dy2 O8 171.4(2)
O6 Dy1 Dy2 O8 -2.30(14)
O14 Dy1 Dy2 O8 78.61(13)
O10 Dy1 Dy2 O8 146.50(17)
O7 Dy1 Dy2 O8 -66.18(18)
O13 Dy1 Dy2 O8 38.49(15)
S7 Dy1 Dy2 O8 -77.56(10)
S10 Dy1 Dy2 O8 -144.47(10)
Dy5 Dy1 Dy2 O8 93.03(10)
Dy4 Dy1 Dy2 O8 38.08(10)
O9 Dy1 Dy2 O7 -122.4(2)
O6 Dy1 Dy2 O7 63.89(18)
O14 Dy1 Dy2 O7 144.79(18)
O10 Dy1 Dy2 O7 -147.3(2)
O13 Dy1 Dy2 O7 104.68(19)
S7 Dy1 Dy2 O7 -11.38(15)
S10 Dy1 Dy2 O7 -78.29(15)
Dy5 Dy1 Dy2 O7 159.22(15)
Dy4 Dy1 Dy2 O7 104.26(15)
O9 Dy1 Dy2 O21 168.6(5)
O6 Dy1 Dy2 O21 -5.1(5)
O14 Dy1 Dy2 O21 75.8(5)
O10 Dy1 Dy2 O21 143.7(5)
O7 Dy1 Dy2 O21 -69.0(5)
O13 Dy1 Dy2 O21 35.7(5)
S7 Dy1 Dy2 O21 -80.4(5)
S10 Dy1 Dy2 O21 -147.3(5)
Dy5 Dy1 Dy2 O21 90.2(5)
Dy4 Dy1 Dy2 O21 35.3(5)
O9 Dy1 Dy2 O10 24.9(2)
O6 Dy1 Dy2 O10 -148.80(18)
O14 Dy1 Dy2 O10 -67.89(17)
O7 Dy1 Dy2 O10 147.3(2)
O13 Dy1 Dy2 O10 -108.01(19)
S7 Dy1 Dy2 O10 135.94(15)
S10 Dy1 Dy2 O10 69.02(15)
Dy5 Dy1 Dy2 O10 -53.47(14)
Dy4 Dy1 Dy2 O10 -108.43(14)
O9 Dy1 Dy2 O13 132.9(2)
O6 Dy1 Dy2 O13 -40.79(16)
O14 Dy1 Dy2 O13 40.12(15)
O10 Dy1 Dy2 O13 108.01(19)
O7 Dy1 Dy2 O13 -104.68(19)
S7 Dy1 Dy2 O13 -116.05(12)
S10 Dy1 Dy2 O13 177.04(12)
Dy5 Dy1 Dy2 O13 54.54(12)
Dy4 Dy1 Dy2 O13 -0.41(12)
O9 Dy1 Dy2 S8 -119.80(19)
O6 Dy1 Dy2 S8 66.46(11)
O14 Dy1 Dy2 S8 147.37(10)
O10 Dy1 Dy2 S8 -144.74(15)
O7 Dy1 Dy2 S8 2.57(15)
O13 Dy1 Dy2 S8 107.25(12)
S7 Dy1 Dy2 S8 -8.81(5)
S10 Dy1 Dy2 S8 -75.72(5)
Dy5 Dy1 Dy2 S8 161.79(4)
Dy4 Dy1 Dy2 S8 106.83(4)
O9 Dy1 Dy2 Dy3 134.34(19)
O6 Dy1 Dy2 Dy3 -39.40(11)
O14 Dy1 Dy2 Dy3 41.51(9)
O10 Dy1 Dy2 Dy3 109.40(14)
O7 Dy1 Dy2 Dy3 -103.28(15)
O13 Dy1 Dy2 Dy3 1.39(12)
S7 Dy1 Dy2 Dy3 -114.66(3)
S10 Dy1 Dy2 Dy3 178.43(3)
Dy5 Dy1 Dy2 Dy3 55.934(8)
Dy4 Dy1 Dy2 Dy3 0.976(8)
O9 Dy1 Dy2 Dy5 78.41(19)
O6 Dy1 Dy2 Dy5 -95.33(11)
O14 Dy1 Dy2 Dy5 -14.42(9)
O10 Dy1 Dy2 Dy5 53.47(14)
O7 Dy1 Dy2 Dy5 -159.22(15)
O13 Dy1 Dy2 Dy5 -54.54(12)
S7 Dy1 Dy2 Dy5 -170.60(3)
S10 Dy1 Dy2 Dy5 122.49(3)
Dy4 Dy1 Dy2 Dy5 -54.957(9)
O20 Dy2 Dy3 O2 163.7(5)
O19 Dy2 Dy3 O2 -31.32(18)
O15 Dy2 Dy3 O2 -51.68(19)
O8 Dy2 Dy3 O2 99.7(2)
O7 Dy2 Dy3 O2 169.11(16)
O21 Dy2 Dy3 O2 34.42(17)
O10 Dy2 Dy3 O2 -116.82(16)
O13 Dy2 Dy3 O2 -151.91(17)
S8 Dy2 Dy3 O2 100.68(13)
Dy1 Dy2 Dy3 O2 -153.29(13)
Dy5 Dy2 Dy3 O2 -97.76(13)
O20 Dy2 Dy3 O8 64.0(5)
O19 Dy2 Dy3 O8 -131.01(19)
O15 Dy2 Dy3 O8 -151.4(2)
O7 Dy2 Dy3 O8 69.42(18)
O21 Dy2 Dy3 O8 -65.26(18)
O10 Dy2 Dy3 O8 143.49(17)
O13 Dy2 Dy3 O8 108.40(19)
S8 Dy2 Dy3 O8 1.00(15)
Dy1 Dy2 Dy3 O8 107.03(15)
Dy5 Dy2 Dy3 O8 162.55(15)
O20 Dy2 Dy3 O15 -144.6(5)
O19 Dy2 Dy3 O15 20.36(19)
O8 Dy2 Dy3 O15 151.4(2)
O7 Dy2 Dy3 O15 -139.21(17)
O21 Dy2 Dy3 O15 86.10(18)
O10 Dy2 Dy3 O15 -65.14(17)
O13 Dy2 Dy3 O15 -100.23(19)
S8 Dy2 Dy3 O15 152.37(15)
Dy1 Dy2 Dy3 O15 -101.61(14)
Dy5 Dy2 Dy3 O15 -46.08(14)
O20 Dy2 Dy3 O5 -3.7(5)
O19 Dy2 Dy3 O5 161.34(16)
O15 Dy2 Dy3 O5 140.98(18)
O8 Dy2 Dy3 O5 -67.65(18)
O7 Dy2 Dy3 O5 1.77(13)
O21 Dy2 Dy3 O5 -132.92(15)
O10 Dy2 Dy3 O5 75.84(13)
O13 Dy2 Dy3 O5 40.75(15)
S8 Dy2 Dy3 O5 -66.66(11)
Dy1 Dy2 Dy3 O5 39.37(10)
Dy5 Dy2 Dy3 O5 94.90(10)
O20 Dy2 Dy3 O3 -85.6(5)
O19 Dy2 Dy3 O3 79.39(16)
O15 Dy2 Dy3 O3 59.03(17)
O8 Dy2 Dy3 O3 -149.60(18)
O7 Dy2 Dy3 O3 -80.18(13)
O21 Dy2 Dy3 O3 145.13(15)
O10 Dy2 Dy3 O3 -6.11(13)
O13 Dy2 Dy3 O3 -41.20(15)
S8 Dy2 Dy3 O3 -148.61(10)
Dy1 Dy2 Dy3 O3 -42.58(10)
Dy5 Dy2 Dy3 O3 12.94(10)
O20 Dy2 Dy3 O13 -44.4(5)
O19 Dy2 Dy3 O13 120.59(17)
O15 Dy2 Dy3 O13 100.23(19)
O8 Dy2 Dy3 O13 -108.40(19)
O7 Dy2 Dy3 O13 -38.98(15)
O21 Dy2 Dy3 O13 -173.67(16)
O10 Dy2 Dy3 O13 35.09(15)
S8 Dy2 Dy3 O13 -107.41(12)
Dy1 Dy2 Dy3 O13 -1.38(12)
Dy5 Dy2 Dy3 O13 54.14(12)
O20 Dy2 Dy3 S5 70.5(5)
O19 Dy2 Dy3 S5 -124.52(13)
O15 Dy2 Dy3 S5 -144.88(15)
O8 Dy2 Dy3 S5 6.49(15)
O7 Dy2 Dy3 S5 75.91(10)
O21 Dy2 Dy3 S5 -58.78(11)
O10 Dy2 Dy3 S5 149.98(9)
O13 Dy2 Dy3 S5 114.89(12)
S8 Dy2 Dy3 S5 7.48(5)
Dy1 Dy2 Dy3 S5 113.51(3)
Dy5 Dy2 Dy3 S5 169.04(3)
O20 Dy2 Dy3 S2 -113.3(7)
O19 Dy2 Dy3 S2 51.7(6)
O15 Dy2 Dy3 S2 31.3(6)
O8 Dy2 Dy3 S2 -177(11)
O7 Dy2 Dy3 S2 -107.9(6)
O21 Dy2 Dy3 S2 117.4(6)
O10 Dy2 Dy3 S2 -33.8(6)
O13 Dy2 Dy3 S2 -68.9(6)
S8 Dy2 Dy3 S2 -176(7)
Dy1 Dy2 Dy3 S2 -70.3(6)
Dy5 Dy2 Dy3 S2 -14.7(5)
O20 Dy2 Dy3 Dy5 -98.6(5)
O19 Dy2 Dy3 Dy5 66.44(12)
O15 Dy2 Dy3 Dy5 46.08(14)
O8 Dy2 Dy3 Dy5 -162.55(15)
O7 Dy2 Dy3 Dy5 -93.13(9)
O21 Dy2 Dy3 Dy5 132.19(11)
O10 Dy2 Dy3 Dy5 -19.05(9)
O13 Dy2 Dy3 Dy5 -54.14(12)
S8 Dy2 Dy3 Dy5 -161.55(4)
Dy1 Dy2 Dy3 Dy5 -55.522(8)
O20 Dy2 Dy3 Dy4 -44.0(5)
O19 Dy2 Dy3 Dy4 121.00(12)
O15 Dy2 Dy3 Dy4 100.64(14)
O8 Dy2 Dy3 Dy4 -107.99(15)
O7 Dy2 Dy3 Dy4 -38.57(9)
O21 Dy2 Dy3 Dy4 -173.26(11)
O10 Dy2 Dy3 Dy4 35.50(9)
O13 Dy2 Dy3 Dy4 0.41(12)
S8 Dy2 Dy3 Dy4 -106.99(4)
Dy1 Dy2 Dy3 Dy4 -0.965(8)
Dy5 Dy2 Dy3 Dy4 54.557(9)
O9 Dy1 Dy4 O17 156.1(5)
O6 Dy1 Dy4 O17 56.7(5)
O14 Dy1 Dy4 O17 -153.0(5)
O10 Dy1 Dy4 O17 -93.7(5)
O7 Dy1 Dy4 O17 -12.9(5)
O13 Dy1 Dy4 O17 -53.4(5)
S7 Dy1 Dy4 O17 61.1(5)
S10 Dy1 Dy4 O17 -139.7(9)
Dy5 Dy1 Dy4 O17 -107.3(5)
Dy2 Dy1 Dy4 O17 -53.0(5)
O9 Dy1 Dy4 O16 -31.40(18)
O6 Dy1 Dy4 O16 -130.9(2)
O14 Dy1 Dy4 O16 19.50(19)
O10 Dy1 Dy4 O16 78.79(16)
O7 Dy1 Dy4 O16 159.56(16)
O13 Dy1 Dy4 O16 119.11(18)
S7 Dy1 Dy4 O16 -126.37(14)
S10 Dy1 Dy4 O16 32.8(8)
Dy5 Dy1 Dy4 O16 65.23(13)
Dy2 Dy1 Dy4 O16 119.52(13)
O9 Dy1 Dy4 O14 -50.91(19)
O6 Dy1 Dy4 O14 -150.4(2)
O10 Dy1 Dy4 O14 59.29(17)
O7 Dy1 Dy4 O14 140.06(17)
O13 Dy1 Dy4 O14 99.61(19)
S7 Dy1 Dy4 O14 -145.87(15)
S10 Dy1 Dy4 O14 13.3(8)
Dy5 Dy1 Dy4 O14 45.73(14)
Dy2 Dy1 Dy4 O14 100.02(14)
O9 Dy1 Dy4 O6 99.5(2)
O14 Dy1 Dy4 O6 150.4(2)
O10 Dy1 Dy4 O6 -150.35(18)
O7 Dy1 Dy4 O6 -69.58(18)
O13 Dy1 Dy4 O6 -110.0(2)
S7 Dy1 Dy4 O6 4.49(16)
S10 Dy1 Dy4 O6 163.6(8)
Dy5 Dy1 Dy4 O6 -163.91(16)
Dy2 Dy1 Dy4 O6 -109.61(16)
O9 Dy1 Dy4 O5 170.39(16)
O6 Dy1 Dy4 O5 70.93(18)
O14 Dy1 Dy4 O5 -138.70(17)
O10 Dy1 Dy4 O5 -79.42(13)
O7 Dy1 Dy4 O5 1.35(13)
O13 Dy1 Dy4 O5 -39.10(15)
S7 Dy1 Dy4 O5 75.43(10)
S10 Dy1 Dy4 O5 -125.4(8)
Dy5 Dy1 Dy4 O5 -92.98(9)
Dy2 Dy1 Dy4 O5 -38.68(9)
O9 Dy1 Dy4 O18 34.39(17)
O6 Dy1 Dy4 O18 -65.1(2)
O14 Dy1 Dy4 O18 85.29(18)
O10 Dy1 Dy4 O18 144.58(15)
O7 Dy1 Dy4 O18 -134.65(15)
O13 Dy1 Dy4 O18 -175.10(17)
S7 Dy1 Dy4 O18 -60.58(12)
S10 Dy1 Dy4 O18 98.6(8)
Dy5 Dy1 Dy4 O18 131.02(12)
Dy2 Dy1 Dy4 O18 -174.69(12)
O9 Dy1 Dy4 O3 -114.60(16)
O6 Dy1 Dy4 O3 145.94(18)
O14 Dy1 Dy4 O3 -63.70(17)
O10 Dy1 Dy4 O3 -4.41(13)
O7 Dy1 Dy4 O3 76.36(13)
O13 Dy1 Dy4 O3 35.91(15)
S7 Dy1 Dy4 O3 150.43(10)
S10 Dy1 Dy4 O3 -50.4(8)
Dy5 Dy1 Dy4 O3 -17.97(9)
Dy2 Dy1 Dy4 O3 36.32(9)
O9 Dy1 Dy4 O13 -150.51(17)
O6 Dy1 Dy4 O13 110.0(2)
O14 Dy1 Dy4 O13 -99.61(19)
O10 Dy1 Dy4 O13 -40.32(15)
O7 Dy1 Dy4 O13 40.45(15)
S7 Dy1 Dy4 O13 114.52(12)
S10 Dy1 Dy4 O13 -86.3(8)
Dy5 Dy1 Dy4 O13 -53.88(12)
Dy2 Dy1 Dy4 O13 0.41(12)
O9 Dy1 Dy4 S6 102.25(13)
O6 Dy1 Dy4 S6 2.79(16)
O14 Dy1 Dy4 S6 153.15(15)
O10 Dy1 Dy4 S6 -147.56(10)
O7 Dy1 Dy4 S6 -66.79(10)
O13 Dy1 Dy4 S6 -107.24(12)
S7 Dy1 Dy4 S6 7.28(5)
S10 Dy1 Dy4 S6 166.4(8)
Dy5 Dy1 Dy4 S6 -161.12(3)
Dy2 Dy1 Dy4 S6 -106.83(3)
O9 Dy1 Dy4 Dy3 -151.89(13)
O6 Dy1 Dy4 Dy3 108.65(16)
O14 Dy1 Dy4 Dy3 -100.99(14)
O10 Dy1 Dy4 Dy3 -41.70(9)
O7 Dy1 Dy4 Dy3 39.07(10)
O13 Dy1 Dy4 Dy3 -1.38(12)
S7 Dy1 Dy4 Dy3 113.14(4)
S10 Dy1 Dy4 Dy3 -87.7(8)
Dy5 Dy1 Dy4 Dy3 -55.262(8)
Dy2 Dy1 Dy4 Dy3 -0.967(8)
O9 Dy1 Dy4 Dy5 -96.63(13)
O6 Dy1 Dy4 Dy5 163.91(16)
O14 Dy1 Dy4 Dy5 -45.73(14)
O10 Dy1 Dy4 Dy5 13.56(9)
O7 Dy1 Dy4 Dy5 94.33(10)
O13 Dy1 Dy4 Dy5 53.88(12)
S7 Dy1 Dy4 Dy5 168.40(4)
S10 Dy1 Dy4 Dy5 -32.5(8)
Dy2 Dy1 Dy4 Dy5 54.295(8)
O2 Dy3 Dy4 O17 -53.9(2)
O8 Dy3 Dy4 O17 130.16(15)
O15 Dy3 Dy4 O17 -149.38(15)
O5 Dy3 Dy4 O17 66.20(19)
O3 Dy3 Dy4 O17 -81.51(18)
O13 Dy3 Dy4 O17 171.11(17)
S5 Dy3 Dy4 O17 56.08(12)
S2 Dy3 Dy4 O17 -12.62(12)
Dy5 Dy3 Dy4 O17 -134.71(12)
Dy2 Dy3 Dy4 O17 170.69(12)
O2 Dy3 Dy4 O16 15.6(2)
O8 Dy3 Dy4 O16 -160.31(16)
O15 Dy3 Dy4 O16 -79.85(16)
O5 Dy3 Dy4 O16 135.7(2)
O3 Dy3 Dy4 O16 -11.98(19)
O13 Dy3 Dy4 O16 -119.36(18)
S5 Dy3 Dy4 O16 125.61(13)
S2 Dy3 Dy4 O16 56.91(13)
Dy5 Dy3 Dy4 O16 -65.18(13)
Dy2 Dy3 Dy4 O16 -119.78(13)
O2 Dy3 Dy4 O14 97.8(2)
O8 Dy3 Dy4 O14 -78.14(14)
O15 Dy3 Dy4 O14 2.33(13)
O5 Dy3 Dy4 O14 -142.10(18)
O3 Dy3 Dy4 O14 70.20(17)
O13 Dy3 Dy4 O14 -37.18(15)
S5 Dy3 Dy4 O14 -152.21(10)
S2 Dy3 Dy4 O14 139.08(10)
Dy5 Dy3 Dy4 O14 16.99(9)
Dy2 Dy3 Dy4 O14 -37.61(9)
O2 Dy3 Dy4 O6 172.9(2)
O8 Dy3 Dy4 O6 -3.10(14)
O15 Dy3 Dy4 O6 77.36(13)
O5 Dy3 Dy4 O6 -67.06(18)
O3 Dy3 Dy4 O6 145.23(17)
O13 Dy3 Dy4 O6 37.85(15)
S5 Dy3 Dy4 O6 -77.18(10)
S2 Dy3 Dy4 O6 -145.88(10)
Dy5 Dy3 Dy4 O6 92.03(9)
Dy2 Dy3 Dy4 O6 37.43(9)
O2 Dy3 Dy4 O5 -120.1(2)
O8 Dy3 Dy4 O5 63.96(18)
O15 Dy3 Dy4 O5 144.42(18)
O3 Dy3 Dy4 O5 -147.7(2)
O13 Dy3 Dy4 O5 104.92(19)
S5 Dy3 Dy4 O5 -10.12(16)
S2 Dy3 Dy4 O5 -78.82(16)
Dy5 Dy3 Dy4 O5 159.09(15)
Dy2 Dy3 Dy4 O5 104.49(15)
O2 Dy3 Dy4 O18 167.2(6)
O8 Dy3 Dy4 O18 -8.8(6)
O15 Dy3 Dy4 O18 71.7(6)
O5 Dy3 Dy4 O18 -72.7(6)
O3 Dy3 Dy4 O18 139.6(6)
O13 Dy3 Dy4 O18 32.2(6)
S5 Dy3 Dy4 O18 -82.9(5)
S2 Dy3 Dy4 O18 -151.6(5)
Dy5 Dy3 Dy4 O18 86.3(5)
Dy2 Dy3 Dy4 O18 31.8(5)
O2 Dy3 Dy4 O3 27.6(2)
O8 Dy3 Dy4 O3 -148.34(17)
O15 Dy3 Dy4 O3 -67.87(17)
O5 Dy3 Dy4 O3 147.7(2)
O13 Dy3 Dy4 O3 -107.38(18)
S5 Dy3 Dy4 O3 137.59(14)
S2 Dy3 Dy4 O3 68.89(14)
Dy5 Dy3 Dy4 O3 -53.21(14)
Dy2 Dy3 Dy4 O3 -107.81(14)
O2 Dy3 Dy4 O13 135.0(2)
O8 Dy3 Dy4 O13 -40.95(16)
O15 Dy3 Dy4 O13 39.51(15)
O5 Dy3 Dy4 O13 -104.92(19)
O3 Dy3 Dy4 O13 107.38(18)
S5 Dy3 Dy4 O13 -115.03(12)
S2 Dy3 Dy4 O13 176.27(12)
Dy5 Dy3 Dy4 O13 54.17(12)
Dy2 Dy3 Dy4 O13 -0.42(12)
O2 Dy3 Dy4 S6 -118.57(19)
O8 Dy3 Dy4 S6 65.47(10)
O15 Dy3 Dy4 S6 145.93(10)
O5 Dy3 Dy4 S6 1.51(16)
O3 Dy3 Dy4 S6 -146.19(14)
O13 Dy3 Dy4 S6 106.42(12)
S5 Dy3 Dy4 S6 -8.61(5)
S2 Dy3 Dy4 S6 -77.31(5)
Dy5 Dy3 Dy4 S6 160.60(3)
Dy2 Dy3 Dy4 S6 106.00(3)
O2 Dy3 Dy4 Dy1 136.41(19)
O8 Dy3 Dy4 Dy1 -39.55(10)
O15 Dy3 Dy4 Dy1 40.91(10)
O5 Dy3 Dy4 Dy1 -103.51(15)
O3 Dy3 Dy4 Dy1 108.79(14)
O13 Dy3 Dy4 Dy1 1.41(12)
S5 Dy3 Dy4 Dy1 -113.63(3)
S2 Dy3 Dy4 Dy1 177.67(3)
Dy5 Dy3 Dy4 Dy1 55.579(8)
Dy2 Dy3 Dy4 Dy1 0.982(8)
O2 Dy3 Dy4 Dy5 80.83(19)
O8 Dy3 Dy4 Dy5 -95.13(10)
O15 Dy3 Dy4 Dy5 -14.66(10)
O5 Dy3 Dy4 Dy5 -159.09(15)
O3 Dy3 Dy4 Dy5 53.21(14)
O13 Dy3 Dy4 Dy5 -54.17(12)
S5 Dy3 Dy4 Dy5 -169.20(4)
S2 Dy3 Dy4 Dy5 122.09(3)
Dy2 Dy3 Dy4 Dy5 -54.597(8)
O9 Dy1 Dy5 O11 -13.59(16)
O6 Dy1 Dy5 O11 -129.34(15)
O14 Dy1 Dy5 O11 -74.62(18)
O10 Dy1 Dy5 O11 79.55(17)
O7 Dy1 Dy5 O11 140.27(15)
O13 Dy1 Dy5 O11 -175.63(16)
S7 Dy1 Dy5 O11 175.53(19)
S10 Dy1 Dy5 O11 59.88(12)
Dy4 Dy1 Dy5 O11 -118.62(11)
Dy2 Dy1 Dy5 O11 126.87(11)
O9 Dy1 Dy5 O4 -138.1(10)
O6 Dy1 Dy5 O4 106.1(10)
O14 Dy1 Dy5 O4 160.8(10)
O10 Dy1 Dy5 O4 -45.0(10)
O7 Dy1 Dy5 O4 15.7(10)
O13 Dy1 Dy5 O4 59.8(10)
S7 Dy1 Dy5 O4 51.0(10)
S10 Dy1 Dy5 O4 -64.7(10)
Dy4 Dy1 Dy5 O4 116.8(10)
Dy2 Dy1 Dy5 O4 2.3(10)
O9 Dy1 Dy5 O14 61.02(18)
O6 Dy1 Dy5 O14 -54.72(17)
O10 Dy1 Dy5 O14 154.16(19)
O7 Dy1 Dy5 O14 -145.12(17)
O13 Dy1 Dy5 O14 -101.01(18)
S7 Dy1 Dy5 O14 -109.9(2)
S10 Dy1 Dy5 O14 134.50(14)
Dy4 Dy1 Dy5 O14 -44.01(14)
Dy2 Dy1 Dy5 O14 -158.52(14)
O9 Dy1 Dy5 O15 -158.06(15)
O6 Dy1 Dy5 O15 86.20(14)
O14 Dy1 Dy5 O15 140.92(17)
O10 Dy1 Dy5 O15 -64.92(15)
O7 Dy1 Dy5 O15 -4.20(13)
O13 Dy1 Dy5 O15 39.91(15)
S7 Dy1 Dy5 O15 31.07(19)
S10 Dy1 Dy5 O15 -84.58(10)
Dy4 Dy1 Dy5 O15 96.91(9)
Dy2 Dy1 Dy5 O15 -17.60(9)
O9 Dy1 Dy5 O10 -93.14(17)
O6 Dy1 Dy5 O10 151.11(16)
O14 Dy1 Dy5 O10 -154.16(19)
O7 Dy1 Dy5 O10 60.72(16)
O13 Dy1 Dy5 O10 104.82(17)
S7 Dy1 Dy5 O10 96.0(2)
S10 Dy1 Dy5 O10 -19.67(13)
Dy4 Dy1 Dy5 O10 161.83(12)
Dy2 Dy1 Dy5 O10 47.32(12)
O9 Dy1 Dy5 O3 122.32(15)
O6 Dy1 Dy5 O3 6.58(14)
O14 Dy1 Dy5 O3 61.30(16)
O10 Dy1 Dy5 O3 -144.53(15)
O7 Dy1 Dy5 O3 -83.82(13)
O13 Dy1 Dy5 O3 -39.71(15)
S7 Dy1 Dy5 O3 -48.55(18)
S10 Dy1 Dy5 O3 -164.20(9)
Dy4 Dy1 Dy5 O3 17.29(9)
Dy2 Dy1 Dy5 O3 -97.22(9)
O9 Dy1 Dy5 O13 162.04(17)
O6 Dy1 Dy5 O13 46.29(16)
O14 Dy1 Dy5 O13 101.01(18)
O10 Dy1 Dy5 O13 -104.82(17)
O7 Dy1 Dy5 O13 -44.10(15)
S7 Dy1 Dy5 O13 -8.8(2)
S10 Dy1 Dy5 O13 -124.49(13)
Dy4 Dy1 Dy5 O13 57.01(12)
Dy2 Dy1 Dy5 O13 -57.50(12)
O9 Dy1 Dy5 S3 57.16(13)
O6 Dy1 Dy5 S3 -58.58(11)
O14 Dy1 Dy5 S3 -3.86(14)
O10 Dy1 Dy5 S3 150.31(13)
O7 Dy1 Dy5 S3 -148.98(10)
O13 Dy1 Dy5 S3 -104.87(13)
S7 Dy1 Dy5 S3 -113.71(17)
S10 Dy1 Dy5 S3 130.64(5)
Dy4 Dy1 Dy5 S3 -47.87(4)
Dy2 Dy1 Dy5 S3 -162.38(4)
O9 Dy1 Dy5 S11 -78.59(12)
O6 Dy1 Dy5 S11 165.66(11)
O14 Dy1 Dy5 S11 -139.62(14)
O10 Dy1 Dy5 S11 14.55(13)
O7 Dy1 Dy5 S11 75.27(10)
O13 Dy1 Dy5 S11 119.37(13)
S7 Dy1 Dy5 S11 110.53(16)
S10 Dy1 Dy5 S11 -5.12(5)
Dy4 Dy1 Dy5 S11 176.38(3)
Dy2 Dy1 Dy5 S11 61.87(3)
O9 Dy1 Dy5 Dy3 162.35(12)
O6 Dy1 Dy5 Dy3 46.61(11)
O14 Dy1 Dy5 Dy3 101.33(14)
O10 Dy1 Dy5 Dy3 -104.50(12)
O7 Dy1 Dy5 Dy3 -43.79(10)
O13 Dy1 Dy5 Dy3 0.32(12)
S7 Dy1 Dy5 Dy3 -8.52(16)
S10 Dy1 Dy5 Dy3 -124.17(3)
Dy4 Dy1 Dy5 Dy3 57.326(8)
Dy2 Dy1 Dy5 Dy3 -57.185(9)
O9 Dy1 Dy5 Dy2 -140.46(12)
O6 Dy1 Dy5 Dy2 103.80(11)
O14 Dy1 Dy5 Dy2 158.52(14)
O10 Dy1 Dy5 Dy2 -47.32(12)
O7 Dy1 Dy5 Dy2 13.40(10)
O13 Dy1 Dy5 Dy2 57.50(12)
S7 Dy1 Dy5 Dy2 48.67(16)
S10 Dy1 Dy5 Dy2 -66.98(3)
Dy4 Dy1 Dy5 Dy2 114.511(9)
O2 Dy3 Dy5 O11 -140.4(14)
O8 Dy3 Dy5 O11 103.2(14)
O15 Dy3 Dy5 O11 158.3(14)
O5 Dy3 Dy5 O11 13.7(14)
O3 Dy3 Dy5 O11 -47.9(14)
O13 Dy3 Dy5 O11 56.3(14)
S5 Dy3 Dy5 O11 56.8(14)
S2 Dy3 Dy5 O11 -66.2(14)
Dy2 Dy3 Dy5 O11 114.7(14)
Dy4 Dy3 Dy5 O11 0.1(14)
O2 Dy3 Dy5 O4 -11.05(17)
O8 Dy3 Dy5 O4 -127.52(16)
O15 Dy3 Dy5 O4 -72.40(18)
O5 Dy3 Dy5 O4 142.96(16)
O3 Dy3 Dy5 O4 81.38(17)
O13 Dy3 Dy5 O4 -174.35(17)
S5 Dy3 Dy5 O4 -173.9(2)
S2 Dy3 Dy5 O4 63.07(12)
Dy2 Dy3 Dy5 O4 -115.96(12)
Dy4 Dy3 Dy5 O4 129.36(12)
O2 Dy3 Dy5 O14 -157.32(15)
O8 Dy3 Dy5 O14 86.22(14)
O15 Dy3 Dy5 O14 141.33(17)
O5 Dy3 Dy5 O14 -3.31(14)
O3 Dy3 Dy5 O14 -64.89(16)
O13 Dy3 Dy5 O14 39.39(15)
S5 Dy3 Dy5 O14 39.80(19)
S2 Dy3 Dy5 O14 -83.20(10)
Dy2 Dy3 Dy5 O14 97.77(9)
Dy4 Dy3 Dy5 O14 -16.90(9)
O2 Dy3 Dy5 O15 61.35(19)
O8 Dy3 Dy5 O15 -55.12(17)
O5 Dy3 Dy5 O15 -144.64(18)
O3 Dy3 Dy5 O15 153.78(19)
O13 Dy3 Dy5 O15 -101.94(19)
S5 Dy3 Dy5 O15 -101.5(2)
S2 Dy3 Dy5 O15 135.47(15)
Dy2 Dy3 Dy5 O15 -43.56(14)
Dy4 Dy3 Dy5 O15 -158.23(14)
O2 Dy3 Dy5 O10 123.17(15)
O8 Dy3 Dy5 O10 6.70(13)
O15 Dy3 Dy5 O10 61.82(17)
O5 Dy3 Dy5 O10 -82.82(13)
O3 Dy3 Dy5 O10 -144.40(16)
O13 Dy3 Dy5 O10 -40.12(15)
S5 Dy3 Dy5 O10 -39.72(18)
S2 Dy3 Dy5 O10 -162.71(9)
Dy2 Dy3 Dy5 O10 18.26(9)
Dy4 Dy3 Dy5 O10 -96.42(9)
O2 Dy3 Dy5 O3 -92.42(18)
O8 Dy3 Dy5 O3 151.11(16)
O15 Dy3 Dy5 O3 -153.78(19)
O5 Dy3 Dy5 O3 61.58(16)
O13 Dy3 Dy5 O3 104.28(18)
S5 Dy3 Dy5 O3 104.7(2)
S2 Dy3 Dy5 O3 -18.31(13)
Dy2 Dy3 Dy5 O3 162.67(13)
Dy4 Dy3 Dy5 O3 47.99(13)
O2 Dy3 Dy5 O13 163.30(18)
O8 Dy3 Dy5 O13 46.83(16)
O15 Dy3 Dy5 O13 101.94(19)
O5 Dy3 Dy5 O13 -42.70(16)
O3 Dy3 Dy5 O13 -104.28(18)
S5 Dy3 Dy5 O13 0.4(2)
S2 Dy3 Dy5 O13 -122.59(13)
Dy2 Dy3 Dy5 O13 58.39(12)
Dy4 Dy3 Dy5 O13 -56.29(12)
O2 Dy3 Dy5 S3 -76.67(13)
O8 Dy3 Dy5 S3 166.86(11)
O15 Dy3 Dy5 S3 -138.02(15)
O5 Dy3 Dy5 S3 77.34(11)
O3 Dy3 Dy5 S3 15.76(13)
O13 Dy3 Dy5 S3 120.04(13)
S5 Dy3 Dy5 S3 120.44(16)
S2 Dy3 Dy5 S3 -2.55(5)
Dy2 Dy3 Dy5 S3 178.42(4)
Dy4 Dy3 Dy5 S3 63.75(4)
O2 Dy3 Dy5 S11 58.81(13)
O8 Dy3 Dy5 S11 -57.66(11)
O15 Dy3 Dy5 S11 -2.54(15)
O5 Dy3 Dy5 S11 -147.18(11)
O3 Dy3 Dy5 S11 151.24(13)
O13 Dy3 Dy5 S11 -104.48(13)
S5 Dy3 Dy5 S11 -104.08(16)
S2 Dy3 Dy5 S11 132.93(5)
Dy2 Dy3 Dy5 S11 -46.10(4)
Dy4 Dy3 Dy5 S11 -160.78(4)
O2 Dy3 Dy5 Dy1 162.98(12)
O8 Dy3 Dy5 Dy1 46.51(10)
O15 Dy3 Dy5 Dy1 101.62(14)
O5 Dy3 Dy5 Dy1 -43.02(10)
O3 Dy3 Dy5 Dy1 -104.60(13)
O13 Dy3 Dy5 Dy1 -0.32(12)
S5 Dy3 Dy5 Dy1 0.09(16)
S2 Dy3 Dy5 Dy1 -122.91(4)
Dy2 Dy3 Dy5 Dy1 58.066(9)
Dy4 Dy3 Dy5 Dy1 -56.612(8)
O2 Dy3 Dy5 Dy2 104.91(12)
O8 Dy3 Dy5 Dy2 -11.56(10)
O15 Dy3 Dy5 Dy2 43.56(14)
O5 Dy3 Dy5 Dy2 -101.08(10)
O3 Dy3 Dy5 Dy2 -162.67(13)
O13 Dy3 Dy5 Dy2 -58.39(12)
S5 Dy3 Dy5 Dy2 -57.98(16)
S2 Dy3 Dy5 Dy2 179.03(4)
Dy4 Dy3 Dy5 Dy2 -114.678(10)
O20 Dy2 Dy5 O11 -10.75(19)
O19 Dy2 Dy5 O11 57.37(17)
O15 Dy2 Dy5 O11 138.2(2)
O8 Dy2 Dy5 O11 -163.87(16)
O7 Dy2 Dy5 O11 -84.28(16)
O21 Dy2 Dy5 O11 124.82(18)
O10 Dy2 Dy5 O11 -23.41(19)
O13 Dy2 Dy5 O11 -122.95(17)
S8 Dy2 Dy5 O11 -122.61(16)
Dy3 Dy2 Dy5 O11 -174.78(13)
Dy1 Dy2 Dy5 O11 -71.41(13)
O20 Dy2 Dy5 O4 -119.04(18)
O19 Dy2 Dy5 O4 -50.92(17)
O15 Dy2 Dy5 O4 29.88(19)
O8 Dy2 Dy5 O4 87.84(16)
O7 Dy2 Dy5 O4 167.43(16)
O21 Dy2 Dy5 O4 16.53(18)
O10 Dy2 Dy5 O4 -131.70(18)
O13 Dy2 Dy5 O4 128.77(16)
S8 Dy2 Dy5 O4 129.10(15)
Dy3 Dy2 Dy5 O4 76.93(13)
Dy1 Dy2 Dy5 O4 -179.70(13)
O20 Dy2 Dy5 O14 74.59(16)
O19 Dy2 Dy5 O14 142.71(14)
O15 Dy2 Dy5 O14 -136.49(17)
O8 Dy2 Dy5 O14 -78.53(13)
O7 Dy2 Dy5 O14 1.06(13)
O21 Dy2 Dy5 O14 -149.83(15)
O10 Dy2 Dy5 O14 61.94(16)
O13 Dy2 Dy5 O14 -37.60(14)
S8 Dy2 Dy5 O14 -37.26(13)
Dy3 Dy2 Dy5 O14 -89.44(9)
Dy1 Dy2 Dy5 O14 13.93(9)
O20 Dy2 Dy5 O15 -148.9(2)
O19 Dy2 Dy5 O15 -80.80(18)
O8 Dy2 Dy5 O15 57.96(17)
O7 Dy2 Dy5 O15 137.55(18)
O21 Dy2 Dy5 O15 -13.35(19)
O10 Dy2 Dy5 O15 -161.6(2)
O13 Dy2 Dy5 O15 98.88(18)
S8 Dy2 Dy5 O15 99.22(17)
Dy3 Dy2 Dy5 O15 47.05(15)
Dy1 Dy2 Dy5 O15 150.42(15)
O20 Dy2 Dy5 O10 12.66(19)
O19 Dy2 Dy5 O10 80.77(17)
O15 Dy2 Dy5 O10 161.6(2)
O8 Dy2 Dy5 O10 -140.46(16)
O7 Dy2 Dy5 O10 -60.87(16)
O21 Dy2 Dy5 O10 148.23(18)
O13 Dy2 Dy5 O10 -99.54(17)
S8 Dy2 Dy5 O10 -99.20(16)
Dy3 Dy2 Dy5 O10 -151.37(13)
Dy1 Dy2 Dy5 O10 -48.00(13)
O20 Dy2 Dy5 O3 152.52(16)
O19 Dy2 Dy5 O3 -139.36(14)
O15 Dy2 Dy5 O3 -58.56(17)
O8 Dy2 Dy5 O3 -0.60(13)
O7 Dy2 Dy5 O3 78.99(13)
O21 Dy2 Dy5 O3 -71.91(15)
O10 Dy2 Dy5 O3 139.86(16)
O13 Dy2 Dy5 O3 40.32(14)
S8 Dy2 Dy5 O3 40.66(12)
Dy3 Dy2 Dy5 O3 -11.51(9)
Dy1 Dy2 Dy5 O3 91.86(9)
O20 Dy2 Dy5 O13 112.20(17)
O19 Dy2 Dy5 O13 -179.69(15)
O15 Dy2 Dy5 O13 -98.88(18)
O8 Dy2 Dy5 O13 -40.92(14)
O7 Dy2 Dy5 O13 38.66(14)
O21 Dy2 Dy5 O13 -112.23(16)
O10 Dy2 Dy5 O13 99.54(17)
S8 Dy2 Dy5 O13 0.34(14)
Dy3 Dy2 Dy5 O13 -51.83(11)
Dy1 Dy2 Dy5 O13 51.54(11)
O20 Dy2 Dy5 S3 158.24(19)
O19 Dy2 Dy5 S3 -133.64(17)
O15 Dy2 Dy5 S3 -52.8(2)
O8 Dy2 Dy5 S3 5.13(16)
O7 Dy2 Dy5 S3 84.71(16)
O21 Dy2 Dy5 S3 -66.18(18)
O10 Dy2 Dy5 S3 145.59(19)
O13 Dy2 Dy5 S3 46.05(17)
S8 Dy2 Dy5 S3 46.39(16)
Dy3 Dy2 Dy5 S3 -5.78(13)
Dy1 Dy2 Dy5 S3 97.59(13)
O20 Dy2 Dy5 S11 -56.79(14)
O19 Dy2 Dy5 S11 11.32(11)
O15 Dy2 Dy5 S11 92.13(15)
O8 Dy2 Dy5 S11 150.09(10)
O7 Dy2 Dy5 S11 -130.32(10)
O21 Dy2 Dy5 S11 78.78(13)
O10 Dy2 Dy5 S11 -69.45(13)
O13 Dy2 Dy5 S11 -168.99(11)
S8 Dy2 Dy5 S11 -168.65(9)
Dy3 Dy2 Dy5 S11 139.18(3)
Dy1 Dy2 Dy5 S11 -117.45(3)
O20 Dy2 Dy5 Dy1 60.66(13)
O19 Dy2 Dy5 Dy1 128.78(11)
O15 Dy2 Dy5 Dy1 -150.42(15)
O8 Dy2 Dy5 Dy1 -92.46(9)
O7 Dy2 Dy5 Dy1 -12.87(9)
O21 Dy2 Dy5 Dy1 -163.77(12)
O10 Dy2 Dy5 Dy1 48.00(13)
O13 Dy2 Dy5 Dy1 -51.54(11)
S8 Dy2 Dy5 Dy1 -51.20(9)
Dy3 Dy2 Dy5 Dy1 -103.372(10)
O20 Dy2 Dy5 Dy3 164.03(13)
O19 Dy2 Dy5 Dy3 -127.85(11)
O15 Dy2 Dy5 Dy3 -47.05(15)
O8 Dy2 Dy5 Dy3 10.91(9)
O7 Dy2 Dy5 Dy3 90.50(9)
O21 Dy2 Dy5 Dy3 -60.40(12)
O10 Dy2 Dy5 Dy3 151.37(13)
O13 Dy2 Dy5 Dy3 51.83(11)
S8 Dy2 Dy5 Dy3 52.17(9)
Dy1 Dy2 Dy5 Dy3 103.372(10)
O8 Dy3 O2 C18 -129.9(6)
O15 Dy3 O2 C18 156.2(6)
O5 Dy3 O2 C18 -14.2(7)
O3 Dy3 O2 C18 72.7(6)
O13 Dy3 O2 C18 143.4(5)
S5 Dy3 O2 C18 -63.5(6)
S2 Dy3 O2 C18 10.1(5)
Dy5 Dy3 O2 C18 120.1(6)
Dy2 Dy3 O2 C18 -173.6(5)
Dy4 Dy3 O2 C18 54.3(6)
O2 Dy3 O3 C28 -31.4(4)
O8 Dy3 O3 C28 -177.9(4)
O15 Dy3 O3 C28 -114.0(4)
O5 Dy3 O3 C28 110.7(4)
O13 Dy3 O3 C28 -179.6(4)
S5 Dy3 O3 C28 65.8(4)
S2 Dy3 O3 C28 31.0(4)
Dy5 Dy3 O3 C28 -131.2(4)
Dy2 Dy3 O3 C28 -147.3(4)
Dy4 Dy3 O3 C28 131.4(5)
O2 Dy3 O3 Dy4 -162.83(15)
O8 Dy3 O3 Dy4 50.7(2)
O15 Dy3 O3 Dy4 114.65(14)
O5 Dy3 O3 Dy4 -20.67(13)
O13 Dy3 O3 Dy4 49.05(13)
S5 Dy3 O3 Dy4 -65.56(17)
S2 Dy3 O3 Dy4 -100.41(12)
Dy5 Dy3 O3 Dy4 97.43(14)
Dy2 Dy3 O3 Dy4 81.32(11)
O2 Dy3 O3 Dy5 99.74(15)
O8 Dy3 O3 Dy5 -46.7(2)
O15 Dy3 O3 Dy5 17.22(13)
O5 Dy3 O3 Dy5 -118.10(14)
O13 Dy3 O3 Dy5 -48.38(12)
S5 Dy3 O3 Dy5 -162.99(5)
S2 Dy3 O3 Dy5 162.16(13)
Dy2 Dy3 O3 Dy5 -16.11(12)
Dy4 Dy3 O3 Dy5 -97.43(14)
O17 Dy4 O3 C28 -39.1(4)
O16 Dy4 O3 C28 34.7(4)
O14 Dy4 O3 C28 118.6(4)
O6 Dy4 O3 C28 -180.0(3)
O5 Dy4 O3 C28 -114.4(4)
O18 Dy4 O3 C28 60.8(5)
O13 Dy4 O3 C28 -179.7(4)
S6 Dy4 O3 C28 -83.5(4)
Dy1 Dy4 O3 C28 154.1(4)
Dy3 Dy4 O3 C28 -134.8(4)
Dy5 Dy4 O3 C28 131.4(4)
O17 Dy4 O3 Dy3 95.69(16)
O16 Dy4 O3 Dy3 169.48(17)
O14 Dy4 O3 Dy3 -106.59(15)
O6 Dy4 O3 Dy3 -45.2(2)
O5 Dy4 O3 Dy3 20.36(13)
O18 Dy4 O3 Dy3 -164.4(2)
O13 Dy4 O3 Dy3 -44.92(12)
S6 Dy4 O3 Dy3 51.28(19)
Dy1 Dy4 O3 Dy3 -71.12(11)
Dy5 Dy4 O3 Dy3 -93.82(15)
O17 Dy4 O3 Dy5 -170.49(16)
O16 Dy4 O3 Dy5 -96.70(15)
O14 Dy4 O3 Dy5 -12.77(12)
O6 Dy4 O3 Dy5 48.61(19)
O5 Dy4 O3 Dy5 114.18(15)
O18 Dy4 O3 Dy5 -70.6(3)
O13 Dy4 O3 Dy5 48.90(12)
S6 Dy4 O3 Dy5 145.10(7)
Dy1 Dy4 O3 Dy5 22.70(11)
Dy3 Dy4 O3 Dy5 93.82(15)
O11 Dy5 O3 C28 -52.9(5)
O4 Dy5 O3 C28 35.1(4)
O14 Dy5 O3 C28 -115.9(4)
O15 Dy5 O3 C28 115.2(4)
O10 Dy5 O3 C28 179.3(4)
O13 Dy5 O3 C28 179.2(4)
S3 Dy5 O3 C28 -31.1(4)
S11 Dy5 O3 C28 73.1(4)
Dy1 Dy5 O3 C28 -151.8(4)
Dy3 Dy5 O3 C28 132.2(4)
Dy2 Dy5 O3 C28 147.3(4)
O11 Dy5 O3 Dy3 174.89(16)
O4 Dy5 O3 Dy3 -97.10(15)
O14 Dy5 O3 Dy3 111.89(14)
O15 Dy5 O3 Dy3 -16.97(12)
O10 Dy5 O3 Dy3 47.14(19)
O13 Dy5 O3 Dy3 47.02(12)
S3 Dy5 O3 Dy3 -163.27(14)
S11 Dy5 O3 Dy3 -59.1(2)
Dy1 Dy5 O3 Dy3 76.03(10)
Dy2 Dy5 O3 Dy3 15.07(11)
O11 Dy5 O3 Dy4 75.8(2)
O4 Dy5 O3 Dy4 163.79(16)
O14 Dy5 O3 Dy4 12.78(12)
O15 Dy5 O3 Dy4 -116.08(14)
O10 Dy5 O3 Dy4 -51.96(19)
O13 Dy5 O3 Dy4 -52.09(12)
S3 Dy5 O3 Dy4 97.62(12)
S11 Dy5 O3 Dy4 -158.17(9)
Dy1 Dy5 O3 Dy4 -23.07(11)
Dy3 Dy5 O3 Dy4 -99.11(15)
Dy2 Dy5 O3 Dy4 -84.03(10)
O11 Dy5 O4 C38 29.8(5)
O14 Dy5 O4 C38 -48.1(6)
O15 Dy5 O4 C38 174.5(5)
O10 Dy5 O4 C38 114.2(5)
O3 Dy5 O4 C38 -105.5(5)
O13 Dy5 O4 C38 -151.8(5)
S3 Dy5 O4 C38 -40.1(5)
S11 Dy5 O4 C38 93.0(5)
Dy1 Dy5 O4 C38 154.3(8)
Dy3 Dy5 O4 C38 -146.5(5)
Dy2 Dy5 O4 C38 156.5(5)
O2 Dy3 O5 C48 -45.3(6)
O8 Dy3 O5 C48 77.4(5)
O15 Dy3 O5 C48 147.7(4)
O3 Dy3 O5 C48 -140.5(5)
O13 Dy3 O5 C48 147.2(5)
S5 Dy3 O5 C48 8.0(5)
S2 Dy3 O5 C48 -68.7(5)
Dy5 Dy3 O5 C48 179.2(5)
Dy2 Dy3 O5 C48 114.7(5)
Dy4 Dy3 O5 C48 -161.9(6)
O2 Dy3 O5 Dy4 116.5(2)
O8 Dy3 O5 Dy4 -120.69(15)
O15 Dy3 O5 Dy4 -50.4(2)
O3 Dy3 O5 Dy4 21.34(14)
O13 Dy3 O5 Dy4 -50.96(13)
S5 Dy3 O5 Dy4 169.91(16)
S2 Dy3 O5 Dy4 93.14(13)
Dy5 Dy3 O5 Dy4 -18.87(14)
Dy2 Dy3 O5 Dy4 -83.47(12)
O17 Dy4 O5 C48 54.2(5)
O16 Dy4 O5 C48 88.2(5)
O14 Dy4 O5 C48 -151.8(4)
O6 Dy4 O5 C48 -85.8(5)
O18 Dy4 O5 C48 -34.8(5)
O3 Dy4 O5 C48 141.7(5)
O13 Dy4 O5 C48 -151.2(5)
S6 Dy4 O5 C48 -16.1(4)
Dy1 Dy4 O5 C48 -122.5(5)
Dy3 Dy4 O5 C48 162.3(5)
Dy5 Dy4 O5 C48 179.8(4)
O17 Dy4 O5 Dy3 -108.08(18)
O16 Dy4 O5 Dy3 -74.1(3)
O14 Dy4 O5 Dy3 45.9(2)
O6 Dy4 O5 Dy3 111.90(16)
O18 Dy4 O5 Dy3 162.92(17)
O3 Dy4 O5 Dy3 -20.62(13)
O13 Dy4 O5 Dy3 46.47(13)
S6 Dy4 O5 Dy3 -178.45(16)
Dy1 Dy4 O5 Dy3 75.25(12)
Dy5 Dy4 O5 Dy3 17.52(13)
O9 Dy1 O6 C58 77.6(5)
O14 Dy1 O6 C58 154.8(5)
O10 Dy1 O6 C58 -138.7(5)
O7 Dy1 O6 C58 -71.4(5)
O13 Dy1 O6 C58 -137.8(5)
S7 Dy1 O6 C58 -1.7(5)
S10 Dy1 O6 C58 -5.0(6)
Dy5 Dy1 O6 C58 -171.4(5)
Dy4 Dy1 O6 C58 173.9(6)
Dy2 Dy1 O6 C58 -106.7(5)
O9 Dy1 O6 Dy4 -96.30(17)
O14 Dy1 O6 Dy4 -19.07(14)
O10 Dy1 O6 Dy4 47.4(3)
O7 Dy1 O6 Dy4 114.76(15)
O13 Dy1 O6 Dy4 48.30(14)
S7 Dy1 O6 Dy4 -175.57(16)
S10 Dy1 O6 Dy4 -178.85(5)
Dy5 Dy1 O6 Dy4 14.71(14)
Dy2 Dy1 O6 Dy4 79.48(13)
O17 Dy4 O6 C58 21.1(6)
O16 Dy4 O6 C58 -95.3(5)
O14 Dy4 O6 C58 -155.0(5)
O5 Dy4 O6 C58 79.0(5)
O18 Dy4 O6 C58 -66.4(5)
O3 Dy4 O6 C58 141.9(4)
O13 Dy4 O6 C58 141.6(5)
S6 Dy4 O6 C58 8.9(4)
Dy1 Dy4 O6 C58 -173.9(6)
Dy3 Dy4 O6 C58 114.9(5)
Dy5 Dy4 O6 C58 172.5(5)
O17 Dy4 O6 Dy1 -164.96(16)
O16 Dy4 O6 Dy1 78.6(2)
O14 Dy4 O6 Dy1 18.98(14)
O5 Dy4 O6 Dy1 -107.03(16)
O18 Dy4 O6 Dy1 107.59(18)
O3 Dy4 O6 Dy1 -44.1(2)
O13 Dy4 O6 Dy1 -44.44(13)
S6 Dy4 O6 Dy1 -177.11(17)
Dy3 Dy4 O6 Dy1 -71.14(13)
Dy5 Dy4 O6 Dy1 -13.59(13)
O9 Dy1 O7 C68 -44.8(6)
O6 Dy1 O7 C68 79.5(5)
O14 Dy1 O7 C68 151.3(5)
O10 Dy1 O7 C68 -137.9(5)
O13 Dy1 O7 C68 149.1(5)
S7 Dy1 O7 C68 9.4(5)
S10 Dy1 O7 C68 -64.8(5)
Dy5 Dy1 O7 C68 -177.9(5)
Dy4 Dy1 O7 C68 117.3(5)
Dy2 Dy1 O7 C68 -159.2(6)
O9 Dy1 O7 Dy2 114.4(2)
O6 Dy1 O7 Dy2 -121.29(15)
O14 Dy1 O7 Dy2 -49.5(2)
O10 Dy1 O7 Dy2 21.34(13)
O13 Dy1 O7 Dy2 -51.64(13)
S7 Dy1 O7 Dy2 168.60(15)
S10 Dy1 O7 Dy2 94.45(12)
Dy5 Dy1 O7 Dy2 -18.63(13)
Dy4 Dy1 O7 Dy2 -83.47(12)
O20 Dy2 O7 C68 53.8(5)
O19 Dy2 O7 C68 84.0(5)
O15 Dy2 O7 C68 -153.5(4)
O8 Dy2 O7 C68 -88.1(5)
O21 Dy2 O7 C68 -38.2(5)
O10 Dy2 O7 C68 139.4(5)
O13 Dy2 O7 C68 -153.4(5)
S8 Dy2 O7 C68 -17.4(4)
Dy3 Dy2 O7 C68 -124.9(4)
Dy1 Dy2 O7 C68 160.0(5)
Dy5 Dy2 O7 C68 177.4(4)
O20 Dy2 O7 Dy1 -106.19(17)
O19 Dy2 O7 Dy1 -75.9(3)
O15 Dy2 O7 Dy1 46.53(19)
O8 Dy2 O7 Dy1 111.92(16)
O21 Dy2 O7 Dy1 161.80(16)
O10 Dy2 O7 Dy1 -20.62(13)
O13 Dy2 O7 Dy1 46.63(12)
S8 Dy2 O7 Dy1 -177.36(16)
Dy3 Dy2 O7 Dy1 75.13(12)
Dy5 Dy2 O7 Dy1 17.40(12)
O2 Dy3 O8 C78 72.2(5)
O15 Dy3 O8 C78 150.4(5)
O5 Dy3 O8 C78 -74.9(5)
O3 Dy3 O8 C78 -143.1(4)
O13 Dy3 O8 C78 -141.5(5)
S5 Dy3 O8 C78 -4.8(5)
S2 Dy3 O8 C78 -11.6(6)
Dy5 Dy3 O8 C78 -175.5(5)
Dy2 Dy3 O8 C78 168.7(6)
Dy4 Dy3 O8 C78 -110.5(5)
O2 Dy3 O8 Dy2 -96.44(17)
O15 Dy3 O8 Dy2 -18.26(13)
O5 Dy3 O8 Dy2 116.43(15)
O3 Dy3 O8 Dy2 48.2(3)
O13 Dy3 O8 Dy2 49.83(13)
S5 Dy3 O8 Dy2 -173.51(15)
S2 Dy3 O8 Dy2 179.73(6)
Dy5 Dy3 O8 Dy2 15.85(13)
Dy4 Dy3 O8 Dy2 80.86(12)
O20 Dy2 O8 C78 27.8(5)
O19 Dy2 O8 C78 -89.5(5)
O15 Dy2 O8 C78 -150.9(5)
O7 Dy2 O8 C78 83.1(5)
O21 Dy2 O8 C78 -62.0(5)
O10 Dy2 O8 C78 144.0(4)
O13 Dy2 O8 C78 146.1(5)
S8 Dy2 O8 C78 12.0(4)
Dy3 Dy2 O8 C78 -169.1(5)
Dy1 Dy2 O8 C78 118.8(4)
Dy5 Dy2 O8 C78 176.2(4)
O20 Dy2 O8 Dy3 -163.17(16)
O19 Dy2 O8 Dy3 79.5(2)
O15 Dy2 O8 Dy3 18.19(13)
O7 Dy2 O8 Dy3 -107.86(16)
O21 Dy2 O8 Dy3 107.11(17)
O10 Dy2 O8 Dy3 -46.9(2)
O13 Dy2 O8 Dy3 -44.88(12)
S8 Dy2 O8 Dy3 -178.98(16)
Dy1 Dy2 O8 Dy3 -72.18(12)
Dy5 Dy2 O8 Dy3 -14.74(12)
O6 Dy1 O9 C88 -122.8(6)
O14 Dy1 O9 C88 163.2(6)
O10 Dy1 O9 C88 80.0(6)
O7 Dy1 O9 C88 -4.8(7)
O13 Dy1 O9 C88 151.2(5)
S7 Dy1 O9 C88 -54.7(6)
S10 Dy1 O9 C88 16.0(5)
Dy5 Dy1 O9 C88 127.2(5)
Dy4 Dy1 O9 C88 -166.4(5)
Dy2 Dy1 O9 C88 63.6(6)
O9 Dy1 O10 C98 -32.7(4)
O6 Dy1 O10 C98 -178.3(4)
O14 Dy1 O10 C98 -114.1(4)
O7 Dy1 O10 C98 110.7(4)
O13 Dy1 O10 C98 -179.2(4)
S7 Dy1 O10 C98 65.5(4)
S10 Dy1 O10 C98 30.1(4)
Dy5 Dy1 O10 C98 -131.0(4)
Dy4 Dy1 O10 C98 -148.0(4)
Dy2 Dy1 O10 C98 131.5(4)
O9 Dy1 O10 Dy2 -164.24(15)
O6 Dy1 O10 Dy2 50.2(3)
O14 Dy1 O10 Dy2 114.39(14)
O7 Dy1 O10 Dy2 -20.86(13)
O13 Dy1 O10 Dy2 49.33(13)
S7 Dy1 O10 Dy2 -66.03(17)
S10 Dy1 O10 Dy2 -101.44(12)
Dy5 Dy1 O10 Dy2 97.45(15)
Dy4 Dy1 O10 Dy2 80.49(12)
O9 Dy1 O10 Dy5 98.31(15)
O6 Dy1 O10 Dy5 -47.3(2)
O14 Dy1 O10 Dy5 16.94(12)
O7 Dy1 O10 Dy5 -118.31(14)
O13 Dy1 O10 Dy5 -48.12(12)
S7 Dy1 O10 Dy5 -163.48(5)
S10 Dy1 O10 Dy5 161.11(12)
Dy4 Dy1 O10 Dy5 -16.96(11)
Dy2 Dy1 O10 Dy5 -97.45(15)
O20 Dy2 O10 C98 -38.3(4)
O19 Dy2 O10 C98 34.9(4)
O15 Dy2 O10 C98 119.5(4)
O8 Dy2 O10 C98 -177.5(3)
O7 Dy2 O10 C98 -114.1(4)
O21 Dy2 O10 C98 62.3(5)
O13 Dy2 O10 C98 -179.5(4)
S8 Dy2 O10 C98 -82.0(4)
Dy3 Dy2 O10 C98 155.0(4)
Dy1 Dy2 O10 C98 -134.7(4)
Dy5 Dy2 O10 C98 131.0(4)
O20 Dy2 O10 Dy1 96.37(16)
O19 Dy2 O10 Dy1 169.62(16)
O15 Dy2 O10 Dy1 -105.78(15)
O8 Dy2 O10 Dy1 -42.8(2)
O7 Dy2 O10 Dy1 20.61(13)
O21 Dy2 O10 Dy1 -163.0(2)
O13 Dy2 O10 Dy1 -44.81(12)
S8 Dy2 O10 Dy1 52.67(19)
Dy3 Dy2 O10 Dy1 -70.27(12)
Dy5 Dy2 O10 Dy1 -94.29(15)
O20 Dy2 O10 Dy5 -169.34(16)
O19 Dy2 O10 Dy5 -96.09(15)
O15 Dy2 O10 Dy5 -11.48(12)
O8 Dy2 O10 Dy5 51.52(19)
O7 Dy2 O10 Dy5 114.91(15)
O21 Dy2 O10 Dy5 -68.7(3)
O13 Dy2 O10 Dy5 49.48(11)
S8 Dy2 O10 Dy5 146.96(7)
Dy3 Dy2 O10 Dy5 24.02(10)
Dy1 Dy2 O10 Dy5 94.29(15)
O11 Dy5 O10 C98 32.4(4)
O4 Dy5 O10 C98 -55.3(4)
O14 Dy5 O10 C98 114.8(4)
O15 Dy5 O10 C98 -116.4(4)
O3 Dy5 O10 C98 178.5(4)
O13 Dy5 O10 C98 178.6(4)
S3 Dy5 O10 C98 70.0(4)
S11 Dy5 O10 C98 -32.9(4)
Dy1 Dy5 O10 C98 131.5(4)
Dy3 Dy5 O10 C98 -152.4(4)
Dy2 Dy5 O10 C98 -127.9(4)
O11 Dy5 O10 Dy1 -99.08(15)
O4 Dy5 O10 Dy1 173.21(15)
O14 Dy5 O10 Dy1 -16.76(12)
O15 Dy5 O10 Dy1 112.03(14)
O3 Dy5 O10 Dy1 46.93(19)
O13 Dy5 O10 Dy1 47.05(11)
S3 Dy5 O10 Dy1 -61.6(2)
S11 Dy5 O10 Dy1 -164.40(14)
Dy3 Dy5 O10 Dy1 76.08(10)
Dy2 Dy5 O10 Dy1 100.60(14)
O11 Dy5 O10 Dy2 160.32(15)
O4 Dy5 O10 Dy2 72.6(2)
O14 Dy5 O10 Dy2 -117.36(14)
O15 Dy5 O10 Dy2 11.43(12)
O3 Dy5 O10 Dy2 -53.67(19)
O13 Dy5 O10 Dy2 -53.55(12)
S3 Dy5 O10 Dy2 -162.16(10)
S11 Dy5 O10 Dy2 95.00(12)
Dy1 Dy5 O10 Dy2 -100.60(14)
Dy3 Dy5 O10 Dy2 -24.52(11)
O4 Dy5 O11 C108 29.1(5)
O14 Dy5 O11 C108 175.5(5)
O15 Dy5 O11 C108 -45.8(6)
O10 Dy5 O11 C108 -104.7(5)
O3 Dy5 O11 C108 114.2(5)
O13 Dy5 O11 C108 -149.4(5)
S3 Dy5 O11 C108 93.4(5)
S11 Dy5 O11 C108 -40.0(5)
Dy1 Dy5 O11 C108 -145.2(5)
Dy3 Dy5 O11 C108 158.3(11)
Dy2 Dy5 O11 C108 -89.6(5)
O2 Dy3 O13 Dy1 135(5)
O8 Dy3 O13 Dy1 37(5)
O15 Dy3 O13 Dy1 121(5)
O5 Dy3 O13 Dy1 -59(5)
O3 Dy3 O13 Dy1 -145(5)
S5 Dy3 O13 Dy1 -13(5)
S2 Dy3 O13 Dy1 -107(5)
Dy5 Dy3 O13 Dy1 167(5)
Dy2 Dy3 O13 Dy1 78(5)
Dy4 Dy3 O13 Dy1 -102(5)
O2 Dy3 O13 Dy5 -31.9(3)
O8 Dy3 O13 Dy5 -130.76(15)
O15 Dy3 O13 Dy5 -45.88(12)
O5 Dy3 O13 Dy5 133.70(16)
O3 Dy3 O13 Dy5 48.12(12)
S5 Dy3 O13 Dy5 -179.90(5)
S2 Dy3 O13 Dy5 86.20(12)
Dy2 Dy3 O13 Dy5 -89.58(11)
Dy4 Dy3 O13 Dy5 90.98(12)
O2 Dy3 O13 Dy4 -122.9(3)
O8 Dy3 O13 Dy4 138.27(15)
O15 Dy3 O13 Dy4 -136.86(15)
O5 Dy3 O13 Dy4 42.72(12)
O3 Dy3 O13 Dy4 -42.86(12)
S5 Dy3 O13 Dy4 89.13(11)
S2 Dy3 O13 Dy4 -4.78(16)
Dy5 Dy3 O13 Dy4 -90.98(12)
Dy2 Dy3 O13 Dy4 179.45(16)
O2 Dy3 O13 Dy2 57.7(3)
O8 Dy3 O13 Dy2 -41.18(12)
O15 Dy3 O13 Dy2 43.69(11)
O5 Dy3 O13 Dy2 -136.73(15)
O3 Dy3 O13 Dy2 137.69(14)
S5 Dy3 O13 Dy2 -90.32(10)
S2 Dy3 O13 Dy2 175.77(4)
Dy5 Dy3 O13 Dy2 89.58(11)
Dy4 Dy3 O13 Dy2 -179.45(16)
O9 Dy1 O13 Dy3 160(5)
O6 Dy1 O13 Dy3 61(5)
O14 Dy1 O13 Dy3 147(5)
O10 Dy1 O13 Dy3 -119(5)
O7 Dy1 O13 Dy3 -35(5)
S7 Dy1 O13 Dy3 11(5)
S10 Dy1 O13 Dy3 -82(5)
Dy5 Dy1 O13 Dy3 -167(5)
Dy4 Dy1 O13 Dy3 102(5)
Dy2 Dy1 O13 Dy3 -78(5)
O9 Dy1 O13 Dy5 -33.1(3)
O6 Dy1 O13 Dy5 -131.62(15)
O14 Dy1 O13 Dy5 -46.22(12)
O10 Dy1 O13 Dy5 47.80(12)
O7 Dy1 O13 Dy5 132.02(15)
S7 Dy1 O13 Dy5 177.87(5)
S10 Dy1 O13 Dy5 85.69(13)
Dy4 Dy1 O13 Dy5 -90.94(12)
Dy2 Dy1 O13 Dy5 89.61(11)
O9 Dy1 O13 Dy4 57.9(3)
O6 Dy1 O13 Dy4 -40.67(12)
O14 Dy1 O13 Dy4 44.72(12)
O10 Dy1 O13 Dy4 138.74(15)
O7 Dy1 O13 Dy4 -137.04(15)
S7 Dy1 O13 Dy4 -91.19(10)
S10 Dy1 O13 Dy4 176.63(4)
Dy5 Dy1 O13 Dy4 90.94(12)
Dy2 Dy1 O13 Dy4 -179.45(16)
O9 Dy1 O13 Dy2 -122.7(2)
O6 Dy1 O13 Dy2 138.78(15)
O14 Dy1 O13 Dy2 -135.83(15)
O10 Dy1 O13 Dy2 -41.81(11)
O7 Dy1 O13 Dy2 42.41(12)
S7 Dy1 O13 Dy2 88.26(10)
S10 Dy1 O13 Dy2 -3.92(16)
Dy5 Dy1 O13 Dy2 -89.61(11)
Dy4 Dy1 O13 Dy2 179.45(16)
O11 Dy5 O13 Dy3 -174.34(16)
O4 Dy5 O13 Dy3 7.8(2)
O14 Dy5 O13 Dy3 -134.11(16)
O15 Dy5 O13 Dy3 45.96(12)
O10 Dy5 O13 Dy3 134.56(15)
O3 Dy5 O13 Dy3 -45.55(12)
S3 Dy5 O13 Dy3 -78.10(12)
S11 Dy5 O13 Dy3 101.37(10)
Dy1 Dy5 O13 Dy3 179.53(18)
Dy2 Dy5 O13 Dy3 89.06(11)
O11 Dy5 O13 Dy1 6.1(2)
O4 Dy5 O13 Dy1 -171.75(16)
O14 Dy5 O13 Dy1 46.36(12)
O15 Dy5 O13 Dy1 -133.58(16)
O10 Dy5 O13 Dy1 -44.97(12)
O3 Dy5 O13 Dy1 134.92(15)
S3 Dy5 O13 Dy1 102.37(10)
S11 Dy5 O13 Dy1 -78.16(11)
Dy3 Dy5 O13 Dy1 -179.53(18)
Dy2 Dy5 O13 Dy1 -90.47(12)
O11 Dy5 O13 Dy4 -83.26(19)
O4 Dy5 O13 Dy4 98.85(19)
O14 Dy5 O13 Dy4 -43.03(11)
O15 Dy5 O13 Dy4 137.03(15)
O10 Dy5 O13 Dy4 -134.37(14)
O3 Dy5 O13 Dy4 45.52(11)
S3 Dy5 O13 Dy4 12.98(13)
S11 Dy5 O13 Dy4 -167.56(5)
Dy1 Dy5 O13 Dy4 -89.40(12)
Dy3 Dy5 O13 Dy4 91.07(12)
Dy2 Dy5 O13 Dy4 -179.86(15)
O11 Dy5 O13 Dy2 96.60(19)
O4 Dy5 O13 Dy2 -81.3(2)
O14 Dy5 O13 Dy2 136.83(15)
O15 Dy5 O13 Dy2 -43.11(12)
O10 Dy5 O13 Dy2 45.49(11)
O3 Dy5 O13 Dy2 -134.61(14)
S3 Dy5 O13 Dy2 -167.16(5)
S11 Dy5 O13 Dy2 12.31(12)
Dy1 Dy5 O13 Dy2 90.47(12)
Dy3 Dy5 O13 Dy2 -89.06(11)
O17 Dy4 O13 Dy3 -11.5(2)
O16 Dy4 O13 Dy3 90.42(18)
O14 Dy4 O13 Dy3 135.68(16)
O6 Dy4 O13 Dy3 -137.28(16)
O5 Dy4 O13 Dy3 -43.75(13)
O18 Dy4 O13 Dy3 -171.71(15)
O3 Dy4 O13 Dy3 42.98(12)
S6 Dy4 O13 Dy3 -89.36(10)
Dy1 Dy4 O13 Dy3 -177.92(18)
Dy5 Dy4 O13 Dy3 91.21(12)
O17 Dy4 O13 Dy1 166.42(15)
O16 Dy4 O13 Dy1 -91.66(18)
O14 Dy4 O13 Dy1 -46.40(12)
O6 Dy4 O13 Dy1 40.64(12)
O5 Dy4 O13 Dy1 134.16(16)
O18 Dy4 O13 Dy1 6.2(2)
O3 Dy4 O13 Dy1 -139.10(15)
S6 Dy4 O13 Dy1 88.55(10)
Dy3 Dy4 O13 Dy1 177.92(18)
Dy5 Dy4 O13 Dy1 -90.87(12)
O17 Dy4 O13 Dy5 -102.71(18)
O16 Dy4 O13 Dy5 -0.8(2)
O14 Dy4 O13 Dy5 44.47(12)
O6 Dy4 O13 Dy5 131.51(15)
O5 Dy4 O13 Dy5 -134.96(16)
O18 Dy4 O13 Dy5 97.08(18)
O3 Dy4 O13 Dy5 -48.23(12)
S6 Dy4 O13 Dy5 179.43(6)
Dy1 Dy4 O13 Dy5 90.87(12)
Dy3 Dy4 O13 Dy5 -91.21(12)
O17 Dy4 O13 Dy2 91(21)
O16 Dy4 O13 Dy2 -167(100)
O14 Dy4 O13 Dy2 -122(21)
O6 Dy4 O13 Dy2 -35(21)
O5 Dy4 O13 Dy2 59(21)
O18 Dy4 O13 Dy2 -69(21)
O3 Dy4 O13 Dy2 146(83)
S6 Dy4 O13 Dy2 13(21)
Dy1 Dy4 O13 Dy2 -75(21)
Dy3 Dy4 O13 Dy2 103(21)
Dy5 Dy4 O13 Dy2 -166(100)
O20 Dy2 O13 Dy3 168.07(14)
O19 Dy2 O13 Dy3 -90.78(18)
O15 Dy2 O13 Dy3 -45.95(12)
O8 Dy2 O13 Dy3 41.89(12)
O7 Dy2 O13 Dy3 134.16(16)
O21 Dy2 O13 Dy3 7.9(2)
O10 Dy2 O13 Dy3 -139.96(16)
S8 Dy2 O13 Dy3 88.94(10)
Dy1 Dy2 O13 Dy3 177.92(18)
Dy5 Dy2 O13 Dy3 -91.20(12)
O20 Dy2 O13 Dy1 -9.8(2)
O19 Dy2 O13 Dy1 91.30(18)
O15 Dy2 O13 Dy1 136.13(16)
O8 Dy2 O13 Dy1 -136.03(16)
O7 Dy2 O13 Dy1 -43.77(12)
O21 Dy2 O13 Dy1 -169.99(14)
O10 Dy2 O13 Dy1 42.12(12)
S8 Dy2 O13 Dy1 -88.98(10)
Dy3 Dy2 O13 Dy1 -177.92(18)
Dy5 Dy2 O13 Dy1 90.88(12)
O20 Dy2 O13 Dy5 -100.73(16)
O19 Dy2 O13 Dy5 0.4(2)
O15 Dy2 O13 Dy5 45.25(12)
O8 Dy2 O13 Dy5 133.09(15)
O7 Dy2 O13 Dy5 -134.65(15)
O21 Dy2 O13 Dy5 99.13(16)
O10 Dy2 O13 Dy5 -48.76(12)
S8 Dy2 O13 Dy5 -179.86(6)
Dy3 Dy2 O13 Dy5 91.20(12)
Dy1 Dy2 O13 Dy5 -90.88(12)
O20 Dy2 O13 Dy4 65(21)
O19 Dy2 O13 Dy4 167(100)
O15 Dy2 O13 Dy4 -149(83)
O8 Dy2 O13 Dy4 -61(21)
O7 Dy2 O13 Dy4 32(21)
O21 Dy2 O13 Dy4 -95(21)
O10 Dy2 O13 Dy4 117(21)
S8 Dy2 O13 Dy4 -14(21)
Dy3 Dy2 O13 Dy4 -103(21)
Dy1 Dy2 O13 Dy4 75(21)
Dy5 Dy2 O13 Dy4 166(100)
O9 Dy1 O14 Dy4 132.52(17)
O6 Dy1 O14 Dy4 19.32(14)
O10 Dy1 O14 Dy4 -124.48(14)
O7 Dy1 O14 Dy4 -56.9(2)
O13 Dy1 O14 Dy4 -54.69(13)
S7 Dy1 O14 Dy4 56.0(2)
S10 Dy1 O14 Dy4 -179.14(5)
Dy5 Dy1 O14 Dy4 -106.17(17)
Dy2 Dy1 O14 Dy4 -86.82(11)
O9 Dy1 O14 Dy5 -121.31(16)
O6 Dy1 O14 Dy5 125.49(15)
O10 Dy1 O14 Dy5 -18.31(13)
O7 Dy1 O14 Dy5 49.3(2)
O13 Dy1 O14 Dy5 51.48(13)
S7 Dy1 O14 Dy5 162.17(6)
S10 Dy1 O14 Dy5 -72.97(17)
Dy4 Dy1 O14 Dy5 106.17(17)
Dy2 Dy1 O14 Dy5 19.35(12)
O17 Dy4 O14 Dy1 167.4(3)
O16 Dy4 O14 Dy1 -163.03(17)
O6 Dy4 O14 Dy1 -18.62(13)
O5 Dy4 O14 Dy1 50.41(19)
O18 Dy4 O14 Dy1 -91.18(16)
O3 Dy4 O14 Dy1 114.81(15)
O13 Dy4 O14 Dy1 49.83(12)
S6 Dy4 O14 Dy1 -41.9(2)
Dy3 Dy4 O14 Dy1 77.24(11)
Dy5 Dy4 O14 Dy1 100.78(18)
O17 Dy4 O14 Dy5 66.7(3)
O16 Dy4 O14 Dy5 96.19(17)
O6 Dy4 O14 Dy5 -119.40(17)
O5 Dy4 O14 Dy5 -50.37(19)
O18 Dy4 O14 Dy5 168.04(17)
O3 Dy4 O14 Dy5 14.03(14)
O13 Dy4 O14 Dy5 -50.95(13)
S6 Dy4 O14 Dy5 -142.66(9)
Dy1 Dy4 O14 Dy5 -100.78(18)
Dy3 Dy4 O14 Dy5 -23.54(12)
O11 Dy5 O14 Dy1 102.96(16)
O4 Dy5 O14 Dy1 -175.9(2)
O15 Dy5 O14 Dy1 -49.24(19)
O10 Dy5 O14 Dy1 16.96(12)
O3 Dy5 O14 Dy1 -116.40(15)
O13 Dy5 O14 Dy1 -49.30(12)
S3 Dy5 O14 Dy1 176.62(12)
S11 Dy5 O14 Dy1 57.65(17)
Dy3 Dy5 O14 Dy1 -78.47(11)
Dy2 Dy5 O14 Dy1 -18.79(12)
O11 Dy5 O14 Dy4 -154.27(17)
O4 Dy5 O14 Dy4 -73.2(3)
O15 Dy5 O14 Dy4 53.5(2)
O10 Dy5 O14 Dy4 119.73(15)
O3 Dy5 O14 Dy4 -13.62(13)
O13 Dy5 O14 Dy4 53.47(13)
S3 Dy5 O14 Dy4 -80.61(12)
S11 Dy5 O14 Dy4 160.42(6)
Dy1 Dy5 O14 Dy4 102.77(18)
Dy3 Dy5 O14 Dy4 24.30(12)
Dy2 Dy5 O14 Dy4 83.98(12)
O2 Dy3 O15 Dy2 132.17(17)
O8 Dy3 O15 Dy2 18.70(14)
O5 Dy3 O15 Dy2 -55.7(2)
O3 Dy3 O15 Dy2 -124.64(15)
O13 Dy3 O15 Dy2 -55.13(14)
S5 Dy3 O15 Dy2 55.6(2)
S2 Dy3 O15 Dy2 -177.32(5)
Dy5 Dy3 O15 Dy2 -106.05(17)
Dy4 Dy3 O15 Dy2 -86.33(11)
O2 Dy3 O15 Dy5 -121.78(16)
O8 Dy3 O15 Dy5 124.76(15)
O5 Dy3 O15 Dy5 50.4(2)
O3 Dy3 O15 Dy5 -18.59(14)
O13 Dy3 O15 Dy5 50.92(13)
S5 Dy3 O15 Dy5 161.63(6)
S2 Dy3 O15 Dy5 -71.26(17)
Dy2 Dy3 O15 Dy5 106.05(17)
Dy4 Dy3 O15 Dy5 19.73(12)
O20 Dy2 O15 Dy3 163.9(2)
O19 Dy2 O15 Dy3 -162.45(16)
O8 Dy2 O15 Dy3 -18.16(13)
O7 Dy2 O15 Dy3 49.40(18)
O21 Dy2 O15 Dy3 -90.40(15)
O10 Dy2 O15 Dy3 113.54(15)
O13 Dy2 O15 Dy3 49.30(13)
S8 Dy2 O15 Dy3 -43.3(2)
Dy1 Dy2 O15 Dy3 76.45(11)
Dy5 Dy2 O15 Dy3 100.98(18)
O20 Dy2 O15 Dy5 62.9(3)
O19 Dy2 O15 Dy5 96.58(16)
O8 Dy2 O15 Dy5 -119.14(16)
O7 Dy2 O15 Dy5 -51.57(19)
O21 Dy2 O15 Dy5 168.63(16)
O10 Dy2 O15 Dy5 12.57(13)
O13 Dy2 O15 Dy5 -51.68(13)
S8 Dy2 O15 Dy5 -144.24(9)
Dy3 Dy2 O15 Dy5 -100.98(18)
Dy1 Dy2 O15 Dy5 -24.53(12)
O11 Dy5 O15 Dy3 -176.95(19)
O4 Dy5 O15 Dy3 104.15(16)
O14 Dy5 O15 Dy3 -48.67(19)
O10 Dy5 O15 Dy3 -115.91(15)
O3 Dy5 O15 Dy3 17.29(13)
O13 Dy5 O15 Dy3 -48.60(12)
S3 Dy5 O15 Dy3 59.91(17)
S11 Dy5 O15 Dy3 177.74(13)
Dy1 Dy5 O15 Dy3 -78.24(11)
Dy2 Dy5 O15 Dy3 -103.74(18)
O11 Dy5 O15 Dy2 -73.2(3)
O4 Dy5 O15 Dy2 -152.11(18)
O14 Dy5 O15 Dy2 55.07(19)
O10 Dy5 O15 Dy2 -12.18(13)
O3 Dy5 O15 Dy2 121.03(15)
O13 Dy5 O15 Dy2 55.14(14)
S3 Dy5 O15 Dy2 163.65(7)
S11 Dy5 O15 Dy2 -78.52(12)
Dy1 Dy5 O15 Dy2 25.49(12)
Dy3 Dy5 O15 Dy2 103.74(18)
O17 Dy4 O16 C124 -8.8(7)
O14 Dy4 O16 C124 -174.7(7)
O6 Dy4 O16 C124 128.1(6)
O5 Dy4 O16 C124 -43.0(8)
O18 Dy4 O16 C124 99.1(7)
O3 Dy4 O16 C124 -94.7(7)
O13 Dy4 O16 C124 -136.4(6)
S6 Dy4 O16 C124 43.4(7)
Dy1 Dy4 O16 C124 173.0(6)
Dy3 Dy4 O16 C124 -87.1(7)
Dy5 Dy4 O16 C124 -136.9(7)
O16 Dy4 O17 C126 11.7(6)
O14 Dy4 O17 C126 42.4(8)
O6 Dy4 O17 C126 -129.6(6)
O5 Dy4 O17 C126 170.0(7)
O18 Dy4 O17 C126 -54.9(7)
O3 Dy4 O17 C126 94.1(7)
O13 Dy4 O17 C126 140.9(6)
S6 Dy4 O17 C126 -117.3(7)
Dy1 Dy4 O17 C126 -175.1(5)
Dy3 Dy4 O17 C126 133.3(7)
Dy5 Dy4 O17 C126 86.2(7)
O17 Dy4 O18 C128 28.4(7)
O16 Dy4 O18 C128 -39.5(6)
O14 Dy4 O18 C128 -123.4(6)
O6 Dy4 O18 C128 160.5(7)
O5 Dy4 O18 C128 106.6(6)
O3 Dy4 O18 C128 -66.8(7)
O13 Dy4 O18 C128 -167.1(6)
S6 Dy4 O18 C128 88.2(6)
Dy1 Dy4 O18 C128 -162.9(6)
Dy3 Dy4 O18 C128 166.5(5)
Dy5 Dy4 O18 C128 -114.8(6)
O20 Dy2 O19 C130 -6.7(6)
O15 Dy2 O19 C130 -170.3(6)
O8 Dy2 O19 C130 131.1(6)
O7 Dy2 O19 C130 -37.2(7)
O21 Dy2 O19 C130 103.5(6)
O10 Dy2 O19 C130 -89.9(6)
O13 Dy2 O19 C130 -132.6(6)
S8 Dy2 O19 C130 47.7(6)
Dy3 Dy2 O19 C130 177.0(6)
Dy1 Dy2 O19 C130 -82.4(6)
Dy5 Dy2 O19 C130 -132.3(6)
O19 Dy2 O20 C132 8.6(6)
O15 Dy2 O20 C132 43.9(8)
O8 Dy2 O20 C132 -133.4(6)
O7 Dy2 O20 C132 169.5(6)
O21 Dy2 O20 C132 -57.2(6)
O10 Dy2 O20 C132 93.9(6)
O13 Dy2 O20 C132 138.9(6)
S8 Dy2 O20 C132 -117.4(6)
Dy3 Dy2 O20 C132 175.1(4)
Dy1 Dy2 O20 C132 132.4(6)
Dy5 Dy2 O20 C132 85.3(6)
O20 Dy2 O21 C134 22.0(6)
O19 Dy2 O21 C134 -44.5(6)
O15 Dy2 O21 C134 -129.5(6)
O8 Dy2 O21 C134 154.4(6)
O7 Dy2 O21 C134 101.9(6)
O10 Dy2 O21 C134 -73.3(7)
O13 Dy2 O21 C134 -173.9(5)
S8 Dy2 O21 C134 81.1(6)
Dy3 Dy2 O21 C134 -168.6(6)
Dy1 Dy2 O21 C134 157.3(5)
Dy5 Dy2 O21 C134 -121.2(6)
O2 Dy3 S2 C19 -7.5(3)
O8 Dy3 S2 C19 91.1(3)
O15 Dy3 S2 C19 -62.5(3)
O5 Dy3 S2 C19 157.7(2)
O3 Dy3 S2 C19 -120.0(2)
O13 Dy3 S2 C19 -158.0(2)
S5 Dy3 S2 C19 84.5(2)
Dy5 Dy3 S2 C19 -106.1(2)
Dy2 Dy3 S2 C19 -91.8(6)
Dy4 Dy3 S2 C19 -161.5(2)
O2 Dy3 S2 C27 92.6(3)
O8 Dy3 S2 C27 -168.8(3)
O15 Dy3 S2 C27 37.6(3)
O5 Dy3 S2 C27 -102.2(2)
O3 Dy3 S2 C27 -20.0(2)
O13 Dy3 S2 C27 -57.9(3)
S5 Dy3 S2 C27 -175.4(2)
Dy5 Dy3 S2 C27 -6.1(2)
Dy2 Dy3 S2 C27 8.3(6)
Dy4 Dy3 S2 C27 -61.5(2)
O11 Dy5 S3 C37 -75.4(3)
O4 Dy5 S3 C37 25.0(3)
O14 Dy5 S3 C37 -159.5(2)
O15 Dy5 S3 C37 73.6(3)
O10 Dy5 S3 C37 -114.8(3)
O3 Dy5 S3 C37 120.5(2)
O13 Dy5 S3 C37 152.6(2)
S11 Dy5 S3 C37 -26.9(2)
Dy1 Dy5 S3 C37 -156.9(2)
Dy3 Dy5 S3 C37 109.2(2)
Dy2 Dy5 S3 C37 114.3(2)
O11 Dy5 S3 C29 -173.5(3)
O4 Dy5 S3 C29 -73.0(3)
O14 Dy5 S3 C29 102.4(3)
O15 Dy5 S3 C29 -24.5(3)
O10 Dy5 S3 C29 147.1(3)
O3 Dy5 S3 C29 22.4(3)
O13 Dy5 S3 C29 54.5(3)
S11 Dy5 S3 C29 -125.0(2)
Dy1 Dy5 S3 C29 105.0(2)
Dy3 Dy5 S3 C29 11.1(2)
Dy2 Dy5 S3 C29 16.2(3)
O2 Dy3 S5 C79 -110.6(2)
O8 Dy3 S5 C79 3.9(2)
O15 Dy3 S5 C79 -34.8(3)
O5 Dy3 S5 C79 98.4(2)
O3 Dy3 S5 C79 145.5(3)
O13 Dy3 S5 C79 53.3(2)
S2 Dy3 S5 C79 179.6(2)
Dy5 Dy3 S5 C79 52.9(3)
Dy2 Dy3 S5 C79 -0.6(2)
Dy4 Dy3 S5 C79 105.3(2)
O2 Dy3 S5 C47 145.8(3)
O8 Dy3 S5 C47 -99.8(2)
O15 Dy3 S5 C47 -138.4(3)
O5 Dy3 S5 C47 -5.3(2)
O3 Dy3 S5 C47 41.9(3)
O13 Dy3 S5 C47 -50.4(2)
S2 Dy3 S5 C47 75.9(2)
Dy5 Dy3 S5 C47 -50.7(3)
Dy2 Dy3 S5 C47 -104.3(2)
Dy4 Dy3 S5 C47 1.6(2)
O17 Dy4 S6 C57 -176.5(3)
O16 Dy4 S6 C57 127.8(2)
O14 Dy4 S6 C57 18.2(3)
O6 Dy4 S6 C57 -6.2(2)
O5 Dy4 S6 C57 -94.8(2)
O18 Dy4 S6 C57 71.5(3)
O3 Dy4 S6 C57 -127.1(3)
O13 Dy4 S6 C57 -52.3(2)
Dy1 Dy4 S6 C57 -8.1(2)
Dy3 Dy4 S6 C57 -95.9(2)
Dy5 Dy4 S6 C57 -51.3(2)
O17 Dy4 S6 C49 -71.3(3)
O16 Dy4 S6 C49 -126.9(3)
O14 Dy4 S6 C49 123.4(3)
O6 Dy4 S6 C49 99.1(2)
O5 Dy4 S6 C49 10.4(2)
O18 Dy4 S6 C49 176.8(3)
O3 Dy4 S6 C49 -21.9(3)
O13 Dy4 S6 C49 52.9(2)
Dy1 Dy4 S6 C49 97.2(2)
Dy3 Dy4 S6 C49 9.4(2)
Dy5 Dy4 S6 C49 53.9(2)
O9 Dy1 S7 C59 -111.4(3)
O6 Dy1 S7 C59 1.8(2)
O14 Dy1 S7 C59 -36.5(3)
O10 Dy1 S7 C59 144.2(3)
O7 Dy1 S7 C59 96.9(2)
O13 Dy1 S7 C59 52.2(3)
S10 Dy1 S7 C59 179.6(2)
Dy5 Dy1 S7 C59 59.8(3)
Dy4 Dy1 S7 C59 -1.3(2)
Dy2 Dy1 S7 C59 104.7(2)
O9 Dy1 S7 C67 145.7(2)
O6 Dy1 S7 C67 -101.1(2)
O14 Dy1 S7 C67 -139.3(3)
O10 Dy1 S7 C67 41.3(3)
O7 Dy1 S7 C67 -6.0(2)
O13 Dy1 S7 C67 -50.6(2)
S10 Dy1 S7 C67 76.7(2)
Dy5 Dy1 S7 C67 -43.1(3)
Dy4 Dy1 S7 C67 -104.2(2)
Dy2 Dy1 S7 C67 1.8(2)
O20 Dy2 S8 C69 -70.0(3)
O19 Dy2 S8 C69 -127.3(3)
O15 Dy2 S8 C69 123.9(3)
O8 Dy2 S8 C69 97.7(3)
O7 Dy2 S8 C69 11.1(3)
O21 Dy2 S8 C69 175.3(3)
O10 Dy2 S8 C69 -22.1(3)
O13 Dy2 S8 C69 52.9(3)
Dy3 Dy2 S8 C69 97.0(2)
Dy1 Dy2 S8 C69 9.3(2)
Dy5 Dy2 S8 C69 52.7(3)
O20 Dy2 S8 C77 -176.3(3)
O19 Dy2 S8 C77 126.4(3)
O15 Dy2 S8 C77 17.6(3)
O8 Dy2 S8 C77 -8.6(2)
O7 Dy2 S8 C77 -95.2(2)
O21 Dy2 S8 C77 69.1(2)
O10 Dy2 S8 C77 -128.4(3)
O13 Dy2 S8 C77 -53.3(2)
Dy3 Dy2 S8 C77 -9.3(2)
Dy1 Dy2 S8 C77 -96.9(2)
Dy5 Dy2 S8 C77 -53.6(2)
O9 Dy1 S10 C89 -11.1(2)
O6 Dy1 S10 C89 86.6(3)
O14 Dy1 S10 C89 -63.5(3)
O10 Dy1 S10 C89 -122.7(2)
O7 Dy1 S10 C89 156.6(2)
O13 Dy1 S10 C89 -160.2(2)
S7 Dy1 S10 C89 83.3(2)
Dy5 Dy1 S10 C89 -107.9(2)
Dy4 Dy1 S10 C89 -76.1(8)
Dy2 Dy1 S10 C89 -163.2(2)
O9 Dy1 S10 C97 90.2(2)
O6 Dy1 S10 C97 -172.0(3)
O14 Dy1 S10 C97 37.8(3)
O10 Dy1 S10 C97 -21.4(2)
O7 Dy1 S10 C97 -102.1(2)
O13 Dy1 S10 C97 -58.9(2)
S7 Dy1 S10 C97 -175.3(2)
Dy5 Dy1 S10 C97 -6.6(2)
Dy4 Dy1 S10 C97 25.2(8)
Dy2 Dy1 S10 C97 -61.8(2)
O11 Dy5 S11 C107 26.7(3)
O4 Dy5 S11 C107 -74.4(3)
O14 Dy5 S11 C107 77.3(3)
O15 Dy5 S11 C107 -156.7(2)
O10 Dy5 S11 C107 122.4(2)
O3 Dy5 S11 C107 -114.6(3)
O13 Dy5 S11 C107 155.4(2)
S3 Dy5 S11 C107 -25.1(2)
Dy1 Dy5 S11 C107 111.9(2)
Dy3 Dy5 S11 C107 -155.1(2)
Dy2 Dy5 S11 C107 164.8(2)
O11 Dy5 S11 C99 -71.9(2)
O4 Dy5 S11 C99 -173.0(2)
O14 Dy5 S11 C99 -21.3(3)
O15 Dy5 S11 C99 104.6(2)
O10 Dy5 S11 C99 23.8(2)
O3 Dy5 S11 C99 146.8(3)
O13 Dy5 S11 C99 56.8(2)
S3 Dy5 S11 C99 -123.7(2)
Dy1 Dy5 S11 C99 13.3(2)
Dy3 Dy5 S11 C99 106.3(2)
Dy2 Dy5 S11 C99 66.2(2)
C3' C4 C5 C6 13.9(18)
C3 C4 C5 C6 176.8(12)
C2' C4 C5 C6 133.7(14)
C2 C4 C5 C6 -61.6(15)
C1' C4 C5 C6 -106.6(15)
C1 C4 C5 C6 58.1(15)
C3' C4 C5 C10 -167.5(14)
C3 C4 C5 C10 -4.6(17)
C2' C4 C5 C10 -47.7(17)
C2 C4 C5 C10 117.1(13)
C1' C4 C5 C10 72.0(16)
C1 C4 C5 C10 -123.3(13)
C10 C5 C6 C7 3.4(14)
C4 C5 C6 C7 -177.9(9)
C5 C6 C7 C8 -2.1(14)
C5 C6 C7 S4 176.1(8)
C39 S4 C7 C6 -63.4(7)
C39 S4 C7 C8 114.8(7)
C121 O1 C8 C9 -104.9(9)
C121 O1 C8 C7 76.9(9)
C6 C7 C8 C9 -0.9(12)
S4 C7 C8 C9 -179.0(6)
C6 C7 C8 O1 177.4(7)
S4 C7 C8 O1 -0.7(11)
O1 C8 C9 C10 -175.9(7)
C7 C8 C9 C10 2.3(12)
O1 C8 C9 S1 1.3(11)
C7 C8 C9 S1 179.5(6)
C17 S1 C9 C8 -110.8(7)
C17 S1 C9 C10 66.5(7)
C8 C9 C10 C5 -0.9(13)
S1 C9 C10 C5 -178.2(7)
C6 C5 C10 C9 -1.9(14)
C4 C5 C10 C9 179.4(9)
C13 C14 C15 C20 -3.6(13)
C12 C14 C15 C20 -121.7(9)
C11 C14 C15 C20 117.7(9)
C13 C14 C15 C16 172.7(9)
C12 C14 C15 C16 54.6(11)
C11 C14 C15 C16 -66.0(10)
C20 C15 C16 C17 -1.8(12)
C14 C15 C16 C17 -178.3(8)
C15 C16 C17 C18 1.0(12)
C15 C16 C17 S1 176.2(6)
C9 S1 C17 C16 -93.2(7)
C9 S1 C17 C18 82.1(6)
Dy3 O2 C18 C17 171.0(5)
Dy3 O2 C18 C19 -8.5(10)
C16 C17 C18 O2 -178.3(7)
S1 C17 C18 O2 6.5(10)
C16 C17 C18 C19 1.2(11)
S1 C17 C18 C19 -174.0(5)
O2 C18 C19 C20 176.8(7)
C17 C18 C19 C20 -2.7(10)
O2 C18 C19 S2 -2.8(9)
C17 C18 C19 S2 177.6(5)
C27 S2 C19 C20 92.2(6)
Dy3 S2 C19 C20 -171.9(6)
C27 S2 C19 C18 -88.1(6)
Dy3 S2 C19 C18 7.8(6)
C16 C15 C20 C19 0.3(12)
C14 C15 C20 C19 176.7(7)
C18 C19 C20 C15 2.0(11)
S2 C19 C20 C15 -178.4(6)
C22' C24 C25 C26 -12.1(18)
C22 C24 C25 C26 163.6(11)
C21 C24 C25 C26 38.6(15)
C21' C24 C25 C26 -134.7(15)
C23 C24 C25 C26 -79.8(13)
C23' C24 C25 C26 108.6(14)
C22' C24 C25 C30 164.7(14)
C22 C24 C25 C30 -19.7(15)
C21 C24 C25 C30 -144.6(11)
C21' C24 C25 C30 42.0(17)
C23 C24 C25 C30 97.0(12)
C23' C24 C25 C30 -74.7(15)
C30 C25 C26 C27 0.0(13)
C24 C25 C26 C27 177.0(8)
C25 C26 C27 C28 -0.1(12)
C25 C26 C27 S2 177.7(7)
C19 S2 C27 C26 -64.7(6)
Dy3 S2 C27 C26 -162.0(6)
C19 S2 C27 C28 113.1(6)
Dy3 S2 C27 C28 15.9(6)
C26 C27 C28 C29 0.2(10)
S2 C27 C28 C29 -177.6(5)
C26 C27 C28 O3 -177.2(6)
S2 C27 C28 O3 5.1(9)
Dy3 O3 C28 C29 149.7(5)
Dy4 O3 C28 C29 -87.2(7)
Dy5 O3 C28 C29 31.8(8)
Dy3 O3 C28 C27 -33.0(7)
Dy4 O3 C28 C27 90.1(6)
Dy5 O3 C28 C27 -151.0(5)
C27 C28 C29 C30 -0.1(11)
O3 C28 C29 C30 177.2(6)
C27 C28 C29 S3 -178.7(5)
O3 C28 C29 S3 -1.4(9)
C37 S3 C29 C28 -114.5(6)
Dy5 S3 C29 C28 -21.0(6)
C37 S3 C29 C30 66.9(6)
Dy5 S3 C29 C30 160.4(6)
C28 C29 C30 C25 0.0(12)
S3 C29 C30 C25 178.7(6)
C26 C25 C30 C29 0.0(12)
C24 C25 C30 C29 -177.1(8)
C31 C34 C35 C36 53.8(14)
C31' C34 C35 C36 -129.3(14)
C32 C34 C35 C36 -177.5(11)
C32' C34 C35 C36 -2.7(16)
C33' C34 C35 C36 112.2(13)
C33 C34 C35 C36 -62.8(12)
C31 C34 C35 C40 -127.3(12)
C31' C34 C35 C40 49.6(16)
C32 C34 C35 C40 1.4(15)
C32' C34 C35 C40 176.2(13)
C33' C34 C35 C40 -68.9(15)
C33 C34 C35 C40 116.1(11)
C40 C35 C36 C37 3.7(12)
C34 C35 C36 C37 -177.3(8)
C35 C36 C37 C38 -1.4(12)
C35 C36 C37 S3 -179.0(6)
C29 S3 C37 C36 -103.6(6)
Dy5 S3 C37 C36 157.6(6)
C29 S3 C37 C38 78.8(6)
Dy5 S3 C37 C38 -20.0(6)
Dy5 O4 C38 C39 -136.5(6)
Dy5 O4 C38 C37 41.9(9)
C36 C37 C38 O4 -180.0(6)
S3 C37 C38 O4 -2.3(9)
C36 C37 C38 C39 -1.6(11)
S3 C37 C38 C39 176.1(5)
O4 C38 C39 C40 -179.7(7)
C37 C38 C39 C40 2.0(11)
O4 C38 C39 S4 2.5(10)
C37 C38 C39 S4 -175.8(5)
C7 S4 C39 C38 -80.5(7)
C7 S4 C39 C40 101.6(7)
C38 C39 C40 C35 0.5(12)
S4 C39 C40 C35 178.3(6)
C36 C35 C40 C39 -3.3(12)
C34 C35 C40 C39 177.7(8)
C43 C44 C45 C50 36.7(12)
C41 C44 C45 C50 161.7(8)
C42 C44 C45 C50 -79.9(10)
C43 C44 C45 C46 -149.7(9)
C41 C44 C45 C46 -24.7(12)
C42 C44 C45 C46 93.7(10)
C50 C45 C46 C47 -1.0(11)
C44 C45 C46 C47 -175.0(8)
C45 C46 C47 C48 1.1(11)
C45 C46 C47 S5 -178.3(6)
C79 S5 C47 C48 -95.5(6)
Dy3 S5 C47 C48 4.9(6)
C79 S5 C47 C46 83.9(6)
Dy3 S5 C47 C46 -175.7(5)
Dy3 O5 C48 C49 174.7(4)
Dy4 O5 C48 C49 17.3(9)
Dy3 O5 C48 C47 -7.9(9)
Dy4 O5 C48 C47 -165.3(4)
C46 C47 C48 O5 -179.2(6)
S5 C47 C48 O5 0.1(9)
C46 C47 C48 C49 -1.6(10)
S5 C47 C48 C49 177.8(5)
O5 C48 C49 C50 179.7(6)
C47 C48 C49 C50 2.1(10)
O5 C48 C49 S6 -2.2(9)
C47 C48 C49 S6 -179.8(5)
C57 S6 C49 C50 -87.5(6)
Dy4 S6 C49 C50 169.4(5)
C57 S6 C49 C48 94.4(6)
Dy4 S6 C49 C48 -8.7(6)
C46 C45 C50 C49 1.5(11)
C44 C45 C50 C49 175.5(7)
C48 C49 C50 C45 -2.2(11)
S6 C49 C50 C45 179.7(6)
C53 C54 C55 C56 114.2(9)
C51 C54 C55 C56 -6.4(12)
C52 C54 C55 C56 -124.0(9)
C53 C54 C55 C60 -61.2(10)
C51 C54 C55 C60 178.2(8)
C52 C54 C55 C60 60.6(10)
C60 C55 C56 C57 -1.1(11)
C54 C55 C56 C57 -176.6(7)
C55 C56 C57 C58 1.8(11)
C55 C56 C57 S6 -179.7(6)
C49 S6 C57 C58 -96.4(6)
Dy4 S6 C57 C58 5.7(6)
C49 S6 C57 C56 85.2(6)
Dy4 S6 C57 C56 -172.7(5)
Dy1 O6 C58 C57 178.9(4)
Dy4 O6 C58 C57 -8.9(9)
Dy1 O6 C58 C59 0.7(9)
Dy4 O6 C58 C59 173.0(4)
C56 C57 C58 O6 178.5(6)
S6 C57 C58 O6 0.0(9)
C56 C57 C58 C59 -3.3(10)
S6 C57 C58 C59 178.2(5)
O6 C58 C59 C60 -177.4(6)
C57 C58 C59 C60 4.3(10)
O6 C58 C59 S7 1.7(9)
C57 C58 C59 S7 -176.6(5)
C67 S7 C59 C60 -82.7(6)
Dy1 S7 C59 C60 176.7(5)
C67 S7 C59 C58 98.2(6)
Dy1 S7 C59 C58 -2.4(6)
C58 C59 C60 C55 -3.8(11)
S7 C59 C60 C55 177.0(6)
C56 C55 C60 C59 2.1(11)
C54 C55 C60 C59 177.9(7)
C62 C64 C65 C70 16.9(13)
C63 C64 C65 C70 -103.8(10)
C61 C64 C65 C70 135.0(10)
C62 C64 C65 C66 -164.6(9)
C63 C64 C65 C66 74.7(11)
C61 C64 C65 C66 -46.6(12)
C70 C65 C66 C67 -4.0(12)
C64 C65 C66 C67 177.4(7)
C65 C66 C67 C68 3.7(11)
C65 C66 C67 S7 -176.6(6)
C59 S7 C67 C66 85.1(6)
Dy1 S7 C67 C66 -174.6(5)
C59 S7 C67 C68 -95.2(6)
Dy1 S7 C67 C68 5.1(6)
Dy1 O7 C68 C69 173.4(5)
Dy2 O7 C68 C69 18.9(9)
Dy1 O7 C68 C67 -9.6(9)
Dy2 O7 C68 C67 -164.1(5)
C66 C67 C68 O7 -179.4(6)
S7 C67 C68 O7 1.0(9)
C66 C67 C68 C69 -2.2(10)
S7 C67 C68 C69 178.2(5)
O7 C68 C69 C70 178.5(6)
C67 C68 C69 C70 1.4(10)
O7 C68 C69 S8 -3.3(9)
C67 C68 C69 S8 179.6(5)
C77 S8 C69 C70 -87.9(6)
Dy2 S8 C69 C70 169.3(5)
C77 S8 C69 C68 93.9(6)
Dy2 S8 C69 C68 -8.9(6)
C66 C65 C70 C69 3.2(12)
C64 C65 C70 C69 -178.3(8)
C68 C69 C70 C65 -2.1(12)
S8 C69 C70 C65 179.7(6)
C73 C74 C75 C76 115.0(11)
C71' C74 C75 C76 -175.8(13)
C73' C74 C75 C76 -45.5(15)
C71 C74 C75 C76 -12.7(13)
C72 C74 C75 C76 -127.5(10)
C72' C74 C75 C76 69.1(13)
C73 C74 C75 C80 -60.3(12)
C71' C74 C75 C80 9.0(15)
C73' C74 C75 C80 139.2(13)
C71 C74 C75 C80 172.1(9)
C72 C74 C75 C80 57.2(12)
C72' C74 C75 C80 -106.2(12)
C80 C75 C76 C77 -1.1(11)
C74 C75 C76 C77 -176.4(7)
C75 C76 C77 C78 1.7(11)
C75 C76 C77 S8 -179.6(6)
C69 S8 C77 C78 -93.8(6)
Dy2 S8 C77 C78 8.5(6)
C69 S8 C77 C76 87.5(6)
Dy2 S8 C77 C76 -170.1(5)
Dy3 O8 C78 C77 -177.0(4)
Dy2 O8 C78 C77 -11.2(8)
Dy3 O8 C78 C79 3.7(8)
Dy2 O8 C78 C79 169.5(4)
C76 C77 C78 O8 177.7(6)
S8 C77 C78 O8 -0.9(9)
C76 C77 C78 C79 -2.9(10)
S8 C77 C78 C79 178.4(5)
O8 C78 C79 C80 -176.9(6)
C77 C78 C79 C80 3.8(10)
O8 C78 C79 S5 1.9(9)
C77 C78 C79 S5 -177.5(5)
C47 S5 C79 C78 95.4(6)
Dy3 S5 C79 C78 -4.5(6)
C47 S5 C79 C80 -85.8(6)
Dy3 S5 C79 C80 174.3(5)
C78 C79 C80 C75 -3.3(10)
S5 C79 C80 C75 177.9(5)
C76 C75 C80 C79 1.9(11)
C74 C75 C80 C79 177.4(7)
C81' C84 C85 C86 -175.2(13)
C82 C84 C85 C86 115.4(11)
C83 C84 C85 C86 -124.2(11)
C82' C84 C85 C86 -54.2(15)
C81 C84 C85 C86 -2.3(13)
C83' C84 C85 C86 65.0(15)
C81' C84 C85 C90 9.6(15)
C82 C84 C85 C90 -59.7(12)
C83 C84 C85 C90 60.7(12)
C82' C84 C85 C90 130.7(13)
C81 C84 C85 C90 -177.4(10)
C83' C84 C85 C90 -110.1(13)
C90 C85 C86 C87 -2.0(12)
C84 C85 C86 C87 -177.2(8)
C85 C86 C87 C88 -0.8(12)
C85 C86 C87 S9 176.5(7)
C119 S9 C87 C86 -98.1(7)
C119 S9 C87 C88 79.2(6)
Dy1 O9 C88 C89 -14.7(10)
Dy1 O9 C88 C87 167.0(5)
C86 C87 C88 O9 -177.1(7)
S9 C87 C88 O9 5.5(9)
C86 C87 C88 C89 4.5(10)
S9 C87 C88 C89 -172.9(5)
O9 C88 C89 C90 175.9(6)
C87 C88 C89 C90 -5.7(10)
O9 C88 C89 S10 -2.2(9)
C87 C88 C89 S10 176.2(5)
C97 S10 C89 C88 -84.7(6)
Dy1 S10 C89 C88 10.6(5)
C97 S10 C89 C90 97.2(6)
Dy1 S10 C89 C90 -167.6(5)
C88 C89 C90 C85 3.1(11)
S10 C89 C90 C85 -178.9(5)
C86 C85 C90 C89 0.9(11)
C84 C85 C90 C89 176.3(7)
C91 C94 C95 C96 25.9(12)
C93 C94 C95 C96 -100.1(9)
C92 C94 C95 C96 142.9(8)
C91 C94 C95 C100 -157.8(8)
C93 C94 C95 C100 76.2(10)
C92 C94 C95 C100 -40.8(10)
C100 C95 C96 C97 -0.4(11)
C94 C95 C96 C97 176.1(7)
C95 C96 C97 C98 0.6(10)
C95 C96 C97 S10 -178.5(6)
C89 S10 C97 C96 -63.8(6)
Dy1 S10 C97 C96 -161.2(5)
C89 S10 C97 C98 117.2(6)
Dy1 S10 C97 C98 19.8(5)
Dy1 O10 C98 C99 151.9(5)
Dy2 O10 C98 C99 -84.0(6)
Dy5 O10 C98 C99 34.2(7)
Dy1 O10 C98 C97 -29.0(7)
Dy2 O10 C98 C97 95.1(6)
Dy5 O10 C98 C97 -146.7(4)
C96 C97 C98 C99 -0.2(9)
S10 C97 C98 C99 178.8(5)
C96 C97 C98 O10 -179.3(5)
S10 C97 C98 O10 -0.3(8)
O10 C98 C99 C100 178.7(6)
C97 C98 C99 C100 -0.4(10)
O10 C98 C99 S11 -2.0(8)
C97 C98 C99 S11 178.9(5)
C107 S11 C99 C100 64.3(6)
Dy5 S11 C99 C100 157.6(5)
C107 S11 C99 C98 -115.1(5)
Dy5 S11 C99 C98 -21.7(5)
C98 C99 C100 C95 0.6(11)
S11 C99 C100 C95 -178.7(6)
C96 C95 C100 C99 -0.2(11)
C94 C95 C100 C99 -176.8(7)
C10B C104 C105 C110 177.3(17)
C102 C104 C105 C110 2.6(15)
C101 C104 C105 C110 -122.0(11)
C10A C104 C105 C110 53.9(18)
C10C C104 C105 C110 -62.4(17)
C103 C104 C105 C110 122.5(11)
C10B C104 C105 C106 -3.5(19)
C102 C104 C105 C106 -178.2(10)
C101 C104 C105 C106 57.2(13)
C10A C104 C105 C106 -126.8(16)
C10C C104 C105 C106 116.8(15)
C103 C104 C105 C106 -58.2(12)
C110 C105 C106 C107 1.2(12)
C104 C105 C106 C107 -178.1(8)
C105 C106 C107 C108 2.8(12)
C105 C106 C107 S11 177.3(6)
C99 S11 C107 C106 -99.2(6)
Dy5 S11 C107 C106 161.8(6)
C99 S11 C107 C108 75.6(6)
Dy5 S11 C107 C108 -23.4(5)
Dy5 O11 C108 C109 -137.4(6)
Dy5 O11 C108 C107 39.4(9)
C106 C107 C108 O11 177.4(7)
S11 C107 C108 O11 2.6(9)
C106 C107 C108 C109 -5.6(10)
S11 C107 C108 C109 179.5(5)
O11 C108 C109 C110 -178.6(7)
C107 C108 C109 C110 4.6(10)
O11 C108 C109 S12 2.3(10)
C107 C108 C109 S12 -174.6(5)
C117 S12 C109 C108 -79.2(6)
C117 S12 C109 C110 101.7(7)
C106 C105 C110 C109 -2.2(12)
C104 C105 C110 C109 177.1(8)
C108 C109 C110 C105 -0.7(12)
S12 C109 C110 C105 178.4(7)
C11A C114 C115 C116 166.7(15)
C111 C114 C115 C116 -5.3(15)
C11B C114 C115 C116 43.2(17)
C112 C114 C115 C116 -131.9(11)
C11C C114 C115 C116 -73.3(16)
C113 C114 C115 C116 113.8(11)
C11A C114 C115 C120 -13.2(18)
C111 C114 C115 C120 174.8(11)
C11B C114 C115 C120 -136.7(15)
C112 C114 C115 C120 48.2(14)
C11C C114 C115 C120 106.8(15)
C113 C114 C115 C120 -66.1(13)
C120 C115 C116 C117 3.5(13)
C114 C115 C116 C117 -176.5(8)
C115 C116 C117 C118 -1.0(12)
C115 C116 C117 S12 178.1(7)
C109 S12 C117 C116 -61.6(6)
C109 S12 C117 C118 117.5(6)
C122 O12 C118 C119 -102.2(8)
C122 O12 C118 C117 80.8(8)
C116 C117 C118 O12 176.1(6)
S12 C117 C118 O12 -3.0(10)
C116 C117 C118 C119 -1.0(11)
S12 C117 C118 C119 179.9(6)
O12 C118 C119 C120 -176.8(7)
C117 C118 C119 C120 0.2(11)
O12 C118 C119 S9 3.2(10)
C117 C118 C119 S9 -179.8(5)
C87 S9 C119 C120 66.3(7)
C87 S9 C119 C118 -113.7(7)
C118 C119 C120 C115 2.6(12)
S9 C119 C120 C115 -177.4(7)
C116 C115 C120 C119 -4.3(13)
C114 C115 C120 C119 175.6(8)
Dy4 O16 C124 C125 2.5(12)
Dy4 O16 C124 C123 -175.3(5)
O16 C124 C125 C126 7.9(13)
C123 C124 C125 C126 -174.3(8)
Dy4 O17 C126 C125 -7.8(12)
Dy4 O17 C126 C127 170.4(6)
C124 C125 C126 O17 -5.5(13)
C124 C125 C126 C127 176.4(8)
Dy2 O19 C130 C131 3.2(11)
Dy2 O19 C130 C129 -177.0(5)
O19 C130 C131 C132 3.3(11)
C129 C130 C131 C132 -176.4(7)
Dy2 O20 C132 C131 -6.7(10)
Dy2 O20 C132 C133 178.6(5)
C130 C131 C132 O20 -1.9(11)
C130 C131 C132 C133 172.6(7)

loop_
_platon_squeeze_void_nr
_platon_squeeze_void_average_x
_platon_squeeze_void_average_y
_platon_squeeze_void_average_z
_platon_squeeze_void_volume
_platon_squeeze_void_count_electrons
1 0.248 0.302 0.035 15.0 -1.7
2 0.748 0.802 0.035 15.0 -1.7
3 0.500 1.168 0.250 1591.1 290.1
4 1.000 0.668 0.250 1591.1 290.1
5 0.045 0.300 0.077 18.5 -1.0
6 0.545 0.800 0.077 18.5 -1.0
7 0.103 0.618 0.135 19.5 1.7
8 0.408 0.722 0.120 7.9 -0.6
9 0.603 0.118 0.135 19.5 1.7
10 0.908 0.222 0.120 7.9 -0.6
11 0.354 0.617 0.235 33.6 1.8
12 0.854 0.117 0.235 33.6 1.8
13 0.146 0.117 0.265 33.5 1.9
14 0.646 0.617 0.265 33.5 1.9
15 0.397 0.118 0.365 19.4 1.7
16 0.897 0.618 0.365 19.4 1.7
17 0.092 0.222 0.380 7.8 -0.6
18 0.592 0.722 0.380 7.8 -0.6
19 0.455 0.800 0.423 18.5 -0.6
20 0.955 0.300 0.423 18.5 -0.6
21 0.252 0.802 0.465 15.0 -1.6
22 0.752 0.302 0.465 15.0 -1.6
23 0.248 0.698 0.535 15.0 -1.7
24 0.748 0.198 0.535 15.0 -1.7
25 0.500 -0.168 0.750 1589.6 288.2
26 1.000 0.332 0.750 1589.6 288.2
27 0.045 0.700 0.577 18.5 -1.0
28 0.545 0.200 0.577 18.5 -1.0
29 0.103 0.382 0.635 19.5 1.7
30 0.408 0.278 0.620 8.6 -0.5
31 0.603 0.882 0.635 19.5 1.7
32 0.908 0.778 0.620 8.6 -0.5
33 0.354 0.383 0.735 33.6 1.8
34 0.854 0.883 0.735 33.6 1.8
35 0.146 0.883 0.764 33.6 1.9
36 0.646 0.383 0.764 33.6 1.9
37 0.397 0.882 0.865 19.4 1.7
38 0.897 0.382 0.865 19.4 1.7
39 0.092 0.778 0.880 8.5 -0.5
40 0.592 0.278 0.880 8.5 -0.5
41 0.455 0.200 0.923 18.5 -0.6
42 0.955 0.700 0.923 18.5 -0.6
43 0.252 0.198 0.965 15.0 -1.6
44 0.752 0.698 0.965 15.0 -1.6
